data_7719915
loop_
_publ_author_name
'Ma, Meng-Xia'
'Zhou, Yi-Wu'
'Gui, Zi-Jian'
'Huang, Ting-Hong'
'Ni, Qing-Ling'
'Li, Shi-Ming'
'Gui, Liu-Cheng'
'Wang, Xiu-Jian'

_publ_section_title
;
 High-nuclearity Cu hydride nanoclusters of Cu<sub>22</sub>H<sub>19</sub>
 and Cu<sub>20</sub>H<sub>13</sub> consolidated by an N-containing
 triphosphine ligand: synthesis, characterization and catalysis.
;
_journal_name_full 'Dalton transactions (Cambridge, England : 2003)'
_journal_paper_doi 10.1039/d5dt02358k
_journal_year 2025
_chemical_formula_moiety '2(C164 H156 Cu22 N8 P12), 6(Cl O4), 3(C2 H3 N)'
_chemical_formula_sum 'C334 H321 Cl6 Cu44 N19 O24 P24'
_chemical_formula_weight 8736.82
_space_group_crystal_system triclinic
_space_group_IT_number 2
_space_group_name_Hall '-P 1'
_space_group_name_H-M_alt 'P -1'
_atom_sites_solution_hydrogens geom
_audit_creation_date 2023-02-04
_audit_creation_method
;
Olex2 1.2
(compiled 2018.05.29 svn.r3508 for OlexSys, GUI svn.r5506)
;
_audit_update_record
;
2023-02-11 deposited with the CCDC.	2025-11-06 downloaded from the CCDC.
;
_cell_angle_alpha 74.0600(10)
_cell_angle_beta 74.5490(10)
_cell_angle_gamma 81.8620(10)
_cell_formula_units_Z 2
_cell_length_a 23.1531(2)
_cell_length_b 29.1303(3)
_cell_length_c 36.0582(3)
_cell_measurement_reflns_used 115366
_cell_measurement_temperature 100.00(11)
_cell_measurement_theta_max 76.9990
_cell_measurement_theta_min 2.2810
_cell_volume 22478.0(4)
_computing_cell_refinement 'CrysAlisPro 1.171.40.80a (Rigaku OD, 2020)'
_computing_data_collection 'CrysAlisPro 1.171.40.80a (Rigaku OD, 2020)'
_computing_data_reduction 'CrysAlisPro 1.171.40.80a (Rigaku OD, 2020)'
_computing_molecular_graphics 'Olex2 (Dolomanov et al., 2009)'
_computing_publication_material 'Olex2 (Dolomanov et al., 2009)'
_computing_structure_refinement 'XL (Sheldrick, 2008)'
_computing_structure_solution 'SHELXT 2018/2 (Sheldrick, 2018)'
_diffrn_ambient_environment N~2~
_diffrn_ambient_temperature 100.00(11)
_diffrn_detector 'Hybrid Pixel Array Detector'
_diffrn_detector_area_resol_mean 10.0000
_diffrn_detector_type HyPix
_diffrn_measured_fraction_theta_full 0.998
_diffrn_measured_fraction_theta_max 0.998
_diffrn_measurement_details
;
List of Runs (angles in degrees, time in seconds):

  # Type    Start    End  Width  t~exp~   \w     \q     \k     \f   Frames
#--------------------------------------------------------------------------
  1  \w     -8.00  59.00   0.50   15.00    --   47.12 -54.00 -10.00  134
  2  \w     48.00  96.00   0.50   15.00    --   47.12-125.00  30.00   96
  3  \w     36.00  61.00   0.50   40.00    --  108.56 -54.00 -10.00   50
  4  \w     42.00  83.00   0.50   40.00    --  108.56 -77.00 -60.00   82
  5  \w     81.00 110.00   0.50   40.00    --  108.56-125.00   0.00   58
  6  \w     83.00 109.00   0.50   40.00    --  108.56-125.00 -30.00   52
  7  \w     64.00  90.00   0.50   40.00    --  108.56-161.00-142.19   52
  8  \w    106.00 136.00   0.50   40.00    --  108.56-161.00-142.19   60
  9  \w     82.00 107.00   0.50   40.00    --  108.56-104.00-127.67   50
 10  \w     69.00 107.00   0.50   40.00    --  108.56-106.00-155.20   76
 11  \w     46.00  71.00   0.50   40.00    --  108.56 -61.00 -60.00   50
 12  \w     40.00  66.00   0.50   40.00    --  108.56 -61.00   0.00   52
 13  \w     43.00 107.00   0.50   40.00    --  108.56-106.00  15.44  128
 14  \w     74.00 105.00   0.50   40.00    --  108.56 -77.00  90.00   62
 15  \w     81.00 106.00   0.50   40.00    --  108.56 -77.00 150.00   50
 16  \w     50.00 111.00   0.50   40.00    --  108.56-125.00 144.71  122
 17  \w     42.00 112.00   0.50   40.00    --  108.56-131.00  62.32  140
 18  \w     36.00 102.00   0.50   40.00    --  108.56-125.00  90.00  132
 19  \w     36.00  99.00   0.50   40.00    --  108.56-125.00 120.00  126
 20  \w     36.00  65.00   0.50   40.00    --  108.56-125.00   0.00   58
 21  \w     36.00 104.00   0.50   40.00    --  108.56-106.00 -58.84  136
 22  \w     36.00  99.00   0.50   40.00    --  108.56 -94.00-120.00  126
 23  \w     42.00  98.00   0.50   40.00    --  108.56-103.00-171.32  112
 24  \w     39.00  64.00   0.50   40.00    --  108.56-104.00-127.67   50
 25  \w     36.00  61.00   0.50   40.00    --  108.56 -61.00 -90.00   50
 26  \w     93.00 170.00   0.50   40.00    --  108.56  30.00 -90.00  154
 27  \w    101.00 178.00   0.50   40.00    --  108.56  30.00-150.00  154
 28  \w     94.00 177.00   0.50   40.00    --  108.56  45.00-180.00  166
 29  \w    102.00 145.00   0.50   40.00    --  108.56  61.00  60.00   86
 30  \w     92.00 174.00   0.50   40.00    --  108.56  54.00 133.00  164
 31  \w     97.00 175.00   0.50   40.00    --  108.56  45.00  90.00  156
 32  \w     42.00 118.00   0.50   15.00    --   47.12  54.00 133.00  152
 33  \w     36.00  69.00   0.50   40.00    --  108.56 -61.00 150.00   66
 34  \w    -61.00  22.00   0.50   15.00    --  -47.12  54.00 133.00  166
 35  \w    -25.00  28.00   0.50   15.00    --  -47.12  19.00-120.00  106
 36  \w    -38.00 -13.00   0.50   15.00    --  -47.12 125.00 -90.00   50
 37  \w    -44.00 -17.00   0.50   40.00    --  -88.50  45.00 -90.00   54
 38  \w    -49.00 -24.00   0.50   40.00    --  -88.50  45.00-150.00   50
 39  \w    -84.00 -59.00   0.50   15.00    --  -47.12 125.00 -90.00   50
 40  \w    -84.00 -53.00   0.50   40.00    --  -88.50 125.00-150.00   62
 41  \w    -44.00 -18.00   0.50   40.00    --  -88.50  45.00  30.00   52
 42  \w    -51.00 -26.00   0.50   40.00    --  -88.50  45.00  60.00   50
 43  \w    -61.00 -19.00   0.50   40.00    --  -88.50  54.00 133.00   84
 44  \w   -117.00 -40.00   0.50   15.00    --  -47.12 -54.00 -10.00  154
 45  \w   -119.00 -94.00   0.50   15.00    --  -47.12-125.00 -60.00   50
 46  \w   -132.00-106.00   0.50   40.00    --  -88.50 -94.00 -60.00   52
 47  \w   -158.00-106.00   0.50   40.00    --  -88.50 -54.00 -10.00  104
 48  \w   -116.00 -84.00   0.50   15.00    --  -47.12-125.00  90.00   64
 49  \w   -110.00 -74.00   0.50   15.00    --  -47.12-125.00 120.00   72
;
_diffrn_measurement_device 'four-circle diffractometer'
_diffrn_measurement_device_type 'XtaLAB Synergy, Dualflex, HyPix'
_diffrn_measurement_method '\w scans'
_diffrn_orient_matrix_type 'CrysAlisPro convention (1999,Acta A55,543-557)'
_diffrn_orient_matrix_UB_11 -0.0471529000
_diffrn_orient_matrix_UB_12 0.0390342000
_diffrn_orient_matrix_UB_13 -0.0141921000
_diffrn_orient_matrix_UB_21 -0.0111645000
_diffrn_orient_matrix_UB_22 -0.0300991000
_diffrn_orient_matrix_UB_23 -0.0261556000
_diffrn_orient_matrix_UB_31 -0.0494327000
_diffrn_orient_matrix_UB_32 -0.0247373000
_diffrn_orient_matrix_UB_33 0.0347619000
_diffrn_radiation_monochromator mirror
_diffrn_radiation_probe x-ray
_diffrn_radiation_type CuK\a
_diffrn_radiation_wavelength 1.54184
_diffrn_reflns_av_R_equivalents 0.0576
_diffrn_reflns_av_unetI/netI 0.0471
_diffrn_reflns_Laue_measured_fraction_full 0.998
_diffrn_reflns_Laue_measured_fraction_max 0.998
_diffrn_reflns_limit_h_max 23
_diffrn_reflns_limit_h_min -26
_diffrn_reflns_limit_k_max 33
_diffrn_reflns_limit_k_min -33
_diffrn_reflns_limit_l_max 42
_diffrn_reflns_limit_l_min -42
_diffrn_reflns_number 300423
_diffrn_reflns_point_group_measured_fraction_full 0.998
_diffrn_reflns_point_group_measured_fraction_max 0.998
_diffrn_reflns_theta_full 64.000
_diffrn_reflns_theta_max 64.000
_diffrn_reflns_theta_min 2.292
_diffrn_source 'micro-focus sealed X-ray tube'
_diffrn_source_type 'PhotonJet (Cu) X-ray Source'
_exptl_absorpt_coefficient_mu 3.666
_exptl_absorpt_correction_T_max 1.00000
_exptl_absorpt_correction_T_min 0.88671
_exptl_absorpt_correction_type multi-scan
_exptl_absorpt_process_details
;
CrysAlisPro 1.171.40.80a (Rigaku Oxford Diffraction, 2020)
Empirical absorption correction using spherical harmonics,
 implemented in SCALE3 ABSPACK scaling algorithm.
;
_exptl_crystal_colour orange-yellow
_exptl_crystal_density_diffrn 1.291
_exptl_crystal_description rhombic?
_exptl_crystal_F_000 8776
_refine_diff_density_max 2.792
_refine_diff_density_min -2.861
_refine_diff_density_rms 0.179
_refine_ls_extinction_method none
_refine_ls_goodness_of_fit_ref 1.076
_refine_ls_hydrogen_treatment constr
_refine_ls_matrix_type full
_refine_ls_number_parameters 4071
_refine_ls_number_reflns 74430
_refine_ls_number_restraints 430
_refine_ls_restrained_S_all 1.080
_refine_ls_R_factor_all 0.0935
_refine_ls_R_factor_gt 0.0817
_refine_ls_shift/su_max 0.009
_refine_ls_shift/su_mean 0.000
_refine_ls_structure_factor_coef Fsqd
_refine_ls_weighting_details 'w=1/[\s^2^(Fo^2^)+(0.1509P)^2^+76.6258P] where P=(Fo^2^+2Fc^2^)/3'
_refine_ls_weighting_scheme calc
_refine_ls_wR_factor_gt 0.2416
_refine_ls_wR_factor_ref 0.2510
_reflns_Friedel_coverage 0.000
_reflns_number_gt 59019
_reflns_number_total 74430
_reflns_threshold_expression 'I > 2\s(I)'
_cod_data_source_file d5dt02358k2.cif
_cod_data_source_block Cu22
_cod_database_code 7719915
_shelx_shelxl_version_number 2014/7
_chemical_oxdiff_formula 'C H O N Cu P Cl'
_shelx_space_group_comment
;
The symmetry employed for this shelxl refinement is uniquely defined
by the following loop, which should always be used as a source of
symmetry information in preference to the above space-group names.
They are only intended as comments.
;
_diffrn_oxdiff_digest_frames
;
01024aeb4f0390c0e80dfd3f556cbfd987000259c73
;
_reflns_odcompleteness_completeness 99.75
_reflns_odcompleteness_iscentric 1
_reflns_odcompleteness_theta 66.97
_olex2_refinement_description
;
1. Fixed Uiso
 At 1.2 times of:
  All C(H) groups, All C(H,H) groups
 At 1.5 times of:
  All C(H,H,H) groups
2. Restrained distances
 Cl5-O19 = Cl5-O17 = Cl5-O18 = Cl5-O20
 1.5 with sigma of 0.02
 Cl4-O14 = Cl4-O16 = Cl4-O13 = Cl4-O15
 1.5 with sigma of 0.02
 Cl6-O21 = Cl6-O22 = Cl6-O24 = Cl6-O23
 1.5 with sigma of 0.02
 C329-C330
 1.45 with sigma of 0.01
 Cl5-O19 \\sim Cl5-O17 \\sim Cl5-O18 \\sim Cl5-O20
 with sigma of 0.02
 O19-O18 \\sim O17-O20 \\sim O19-O20 \\sim O17-O18 \\sim O19-O17 \\sim O18-O20
 with sigma of 0.04
 Cl4-O14 \\sim Cl4-O16 \\sim Cl4-O13 \\sim Cl4-O15
 with sigma of 0.02
 O14-O13 \\sim O16-O15 \\sim O14-O15 \\sim O16-O13 \\sim O14-O16 \\sim O13-O15
 with sigma of 0.04
 Cl6-O21 \\sim Cl6-O22 \\sim Cl6-O24 \\sim Cl6-O23
 with sigma of 0.02
 O21-O24 \\sim O22-O23 \\sim O21-O23 \\sim O22-O24 \\sim O21-O22 \\sim O24-O23
 with sigma of 0.04
3. Rigid bond restraints
 Cl3, Cl6, Cl5, Cl1, Cl2, Cl4, O9, O10, O11, O12, O21, O22, O23, O24, O17, O18,
  O19, O20, O1, O2, O3, O4, O5, O6, O7, O8, O13, O14, O15, O16
 with sigma for 1-2 distances of 0.001 and sigma for 1-3 distances of 0.002
4. Uiso/Uaniso restraints and constraints
Cl3 \\sim Cl6 \\sim Cl5 \\sim Cl1 \\sim Cl2 \\sim Cl4 \\sim O9 \\sim O10 \\sim
O11 \\sim O12 \\sim O21 \\sim O22 \\sim O23 \\sim O24 \\sim O17 \\sim O18 \\sim
O19 \\sim O20 \\sim O1 \\sim O2 \\sim O3 \\sim O4 \\sim O5 \\sim O6 \\sim O7
\\sim O8 \\sim O13 \\sim O14 \\sim O15 \\sim O16: within 2A with sigma of 0.001
and sigma for terminal atoms of 0.002
Cl5 \\sim O17 \\sim O18 \\sim O19 \\sim O20: within 2A with sigma of 0.04 and
sigma for terminal atoms of 0.08
Cl4 \\sim O13 \\sim O14 \\sim O15 \\sim O16: within 2A with sigma of 0.04 and
sigma for terminal atoms of 0.08
Cl6 \\sim O21 \\sim O22 \\sim O23 \\sim O24: within 2A with sigma of 0.04 and
sigma for terminal atoms of 0.08
Uanis(O24) \\sim Ueq, Uanis(O21) \\sim Ueq, Uanis(O22) \\sim Ueq, Uanis(O23)
\\sim Ueq, Uanis(Cl6) \\sim Ueq: with sigma of 0.01 and sigma for terminal
atoms of 0.02
5. Rigid body (RIGU) restrains
 Cl1, O1, O2, O3, O4
 with sigma for 1-2 distances of 0.01 and sigma for 1-3 distances of 0.01
 Cl6, O21, O22, O23, O24
 with sigma for 1-2 distances of 0.01 and sigma for 1-3 distances of 0.01
 Cl5, O17, O18, O19, O20
 with sigma for 1-2 distances of 0.01 and sigma for 1-3 distances of 0.01
 Cl4, O13, O14, O15, O16
 with sigma for 1-2 distances of 0.01 and sigma for 1-3 distances of 0.01
6.a Secondary CH2 refined with riding coordinates:
 C1(H1A,H1B), C14(H14A,H14B), C27(H27A,H27B), C40(H40A,H40B), C53(H53A,H53B),
 C66(H66A,H66B), C79(H79A,H79B), C92(H92A,H92B), C105(H10A,H10B), C118(H11A,
 H11B), C131(H13A,H13B), C144(H14C,H14D), C165(H16J,H16K), C178(H17A,H17B),
 C191(H19A,H19B), C204(H20A,H20B), C217(H21A,H21B), C230(H23A,H23B), C243(H24A,
 H24B), C256(H25A,H25B), C269(H26A,H26B), C282(H28A,H28B), C295(H29A,H29B),
 C308(H30A,H30B)
6.b Aromatic/amide H refined with riding coordinates:
 C3(H3), C4(H4), C5(H5), C6(H6), C7(H7), C9(H9), C10(H10), C11(H11), C12(H12),
 C13(H13), C16(H16), C17(H17), C18(H18), C19(H19), C20(H20), C22(H22), C23(H23),
  C24(H24), C25(H25), C26(H26), C29(H29), C30(H30), C31(H31), C32(H32),
 C33(H33), C35(H35), C36(H36), C37(H37), C38(H38), C39(H39), C42(H42), C43(H43),
  C44(H44), C45(H45), C46(H46), C48(H48), C49(H49), C50(H50), C51(H51),
 C52(H52), C55(H55), C56(H56), C57(H57), C58(H58), C59(H59), C61(H61), C62(H62),
  C63(H63), C64(H64), C65(H65), C68(H68), C69(H69), C70(H70), C71(H71),
 C72(H72), C74(H74), C75(H75), C76(H76), C77(H77), C78(H78), C81(H81), C82(H82),
  C83(H83), C84(H84), C85(H85), C87(H87), C88(H88), C89(H89), C90(H90),
 C91(H91), C94(H94), C95(H95), C96(H96), C97(H97), C98(H98), C100(H100),
 C101(H101), C102(H102), C103(H103), C104(H104), C107(H107), C108(H108),
 C109(H109), C110(H110), C111(H111), C113(H113), C114(H114), C115(H115),
 C116(H116), C117(H117), C120(H120), C121(H121), C122(H122), C123(H123),
 C124(H124), C126(H126), C127(H127), C128(H128), C129(H129), C130(H130),
 C133(H133), C134(H134), C135(H135), C136(H136), C137(H137), C139(H139),
 C140(H140), C141(H141), C142(H142), C143(H143), C146(H146), C147(H147),
 C148(H148), C149(H149), C150(H150), C152(H152), C153(H153), C154(H154),
 C155(H155), C156(H156), C167(H167), C168(H168), C169(H169), C170(H170),
 C171(H171), C173(H173), C174(H174), C175(H175), C176(H176), C177(H177),
 C180(H180), C181(H181), C182(H182), C183(H183), C184(H184), C186(H186),
 C187(H187), C188(H188), C189(H189), C190(H190), C193(H193), C194(H194),
 C195(H195), C196(H196), C197(H197), C199(H199), C200(H200), C201(H201),
 C202(H202), C203(H203), C206(H206), C207(H207), C208(H208), C209(H209),
 C210(H210), C212(H212), C213(H213), C214(H214), C215(H215), C216(H216),
 C219(H219), C220(H220), C221(H221), C222(H222), C223(H223), C225(H225),
 C226(H226), C227(H227), C228(H228), C229(H229), C232(H232), C233(H233),
 C234(H234), C235(H235), C236(H236), C238(H238), C239(H239), C240(H240),
 C241(H241), C242(H242), C245(H245), C246(H246), C247(H247), C248(H248),
 C249(H249), C251(H251), C252(H252), C253(H253), C254(H254), C255(H255),
 C258(H258), C259(H259), C260(H260), C261(H261), C262(H262), C264(H264),
 C265(H265), C266(H266), C267(H267), C268(H268), C271(H271), C272(H272),
 C273(H273), C274(H274), C275(H275), C277(H277), C278(H278), C279(H279),
 C280(H280), C281(H281), C284(H284), C285(H285), C286(H286), C287(H287),
 C288(H288), C290(H290), C291(H291), C292(H292), C293(H293), C294(H294),
 C297(H297), C298(H298), C299(H299), C300(H300), C301(H301), C303(H303),
 C304(H304), C305(H305), C306(H306), C307(H307), C310(H310), C311(H311),
 C312(H312), C313(H313), C314(H314), C316(H316), C317(H317), C318(H318),
 C319(H319), C320(H320)
6.c Idealised Me refined as rotating group:
 C158(H15A,H15B,H15C), C160(H16A,H16B,H16C), C162(H16D,H16E,H16F), C164(H16G,
 H16H,H16I), C322(H32A,H32B,H32C), C324(H32D,H32E,H32F), C326(H32G,H32H,H32I),
 C328(H32J,H32K,H32L), C330(H33A,H33B,H33C), C334(H33D,H33E,H33F), C332(H33G,
 H33H,H33I)
;
_smtbx_masks_void_probe_radius 1.2
_smtbx_masks_void_truncation_radius 1.2
_olex2_submission_special_instructions 'No special instructions were received'
_oxdiff_exptl_absorpt_empirical_details
;
Empirical correction (ABSPACK) includes:
- Absorption correction using spherical harmonics
- Frame scaling
;
_oxdiff_exptl_absorpt_empirical_full_max 1.745
_oxdiff_exptl_absorpt_empirical_full_min 0.711

loop_
_space_group_symop_operation_xyz
'x, y, z'
'-x, -y, -z'

loop_
_atom_site_label
_atom_site_type_symbol
_atom_site_fract_x
_atom_site_fract_y
_atom_site_fract_z
_atom_site_U_iso_or_equiv
_atom_site_adp_type
_atom_site_occupancy
_atom_site_site_symmetry_order
_atom_site_calc_flag
_atom_site_refinement_flags_posn
_atom_site_refinement_flags_adp
_atom_site_refinement_flags_occupancy
_atom_site_disorder_assembly
_atom_site_disorder_group
Cu1 Cu 0.12621(4) 0.09962(3) 0.69016(3) 0.0335(2) Uani 1 1 d . . . . .
Cu2 Cu 0.06921(5) 0.11892(3) 0.76365(3) 0.0371(2) Uani 1 1 d . . . . .
Cu3 Cu -0.04573(4) 0.11074(3) 0.75502(3) 0.0289(2) Uani 1 1 d . . . . .
Cu4 Cu 0.00673(4) 0.05091(3) 0.81761(2) 0.02610(19) Uani 1 1 d . . . . .
Cu5 Cu 0.12000(4) 0.03343(3) 0.78306(3) 0.0326(2) Uani 1 1 d . . . . .
Cu6 Cu 0.14037(4) 0.00206(3) 0.72225(2) 0.02512(19) Uani 1 1 d . . . . .
Cu7 Cu 0.07359(4) 0.04426(3) 0.66403(2) 0.02347(18) Uani 1 1 d . . . . .
Cu8 Cu 0.01627(4) 0.12224(3) 0.68426(3) 0.0314(2) Uani 1 1 d . . . . .
Cu9 Cu 0.04432(4) 0.05412(3) 0.73973(2) 0.02223(18) Uani 1 1 d . . . . .
Cu10 Cu -0.04087(4) 0.04508(3) 0.71363(2) 0.02363(18) Uani 1 1 d . . . . .
Cu11 Cu -0.06381(4) 0.01958(3) 0.79237(2) 0.02367(18) Uani 1 1 d . . . . .
Cu12 Cu 0.04377(4) -0.02619(3) 0.78638(2) 0.02374(18) Uani 1 1 d . . . . .
Cu13 Cu 0.04261(4) -0.02885(3) 0.71357(2) 0.02278(18) Uani 1 1 d . . . . .
Cu14 Cu -0.01013(4) -0.10202(3) 0.71407(3) 0.02698(19) Uani 1 1 d . . . . .
Cu15 Cu -0.06018(4) -0.01671(3) 0.68548(2) 0.02306(18) Uani 1 1 d . . . . .
Cu16 Cu -0.14537(4) 0.00766(3) 0.75282(2) 0.02520(19) Uani 1 1 d . . . . .
Cu17 Cu -0.14369(4) -0.04278(3) 0.82137(3) 0.0303(2) Uani 1 1 d . . . . .
Cu18 Cu -0.03756(4) -0.06870(3) 0.83682(2) 0.02399(18) Uani 1 1 d . . . . .
Cu19 Cu 0.03101(4) -0.11017(3) 0.77404(2) 0.02355(18) Uani 1 1 d . . . . .
Cu20 Cu -0.05425(3) -0.04901(3) 0.76247(2) 0.02008(17) Uani 1 1 d . . . . .
Cu21 Cu -0.09007(4) -0.12390(3) 0.81044(3) 0.0303(2) Uani 1 1 d . . . . .
Cu22 Cu -0.12419(4) -0.08360(3) 0.73866(3) 0.0295(2) Uani 1 1 d . . . . .
P1 P 0.20421(8) 0.13980(6) 0.64943(5) 0.0330(4) Uani 1 1 d . . . . .
P2 P 0.23774(7) -0.02074(6) 0.69644(5) 0.0294(3) Uani 1 1 d . . . . .
P3 P 0.12888(7) 0.03776(5) 0.60297(4) 0.0253(3) Uani 1 1 d . . . . .
P4 P 0.08614(9) 0.18467(6) 0.77916(5) 0.0403(4) Uani 1 1 d . . . . .
P5 P -0.10592(8) 0.17232(5) 0.77553(5) 0.0316(3) Uani 1 1 d . . . . .
P6 P -0.02849(8) 0.07633(6) 0.87412(4) 0.0318(4) Uani 1 1 d . . . . .
P7 P -0.09943(7) 0.00750(5) 0.63119(4) 0.0244(3) Uani 1 1 d . . . . .
P8 P -0.19613(7) -0.11405(6) 0.72358(4) 0.0280(3) Uani 1 1 d . . . . .
P9 P -0.23663(7) 0.03742(5) 0.74066(4) 0.0262(3) Uani 1 1 d . . . . .
P10 P -0.02040(7) -0.11131(5) 0.89620(4) 0.0248(3) Uani 1 1 d . . . . .
P11 P -0.11988(7) -0.19561(5) 0.84843(4) 0.0272(3) Uani 1 1 d . . . . .
P12 P 0.08170(7) -0.17985(5) 0.79789(4) 0.0255(3) Uani 1 1 d . . . . .
N1 N 0.2222(2) 0.05266(19) 0.63181(14) 0.0288(11) Uani 1 1 d . . . . .
N2 N -0.0272(3) 0.16589(19) 0.82275(15) 0.0355(13) Uani 1 1 d . . . . .
N3 N -0.2055(2) -0.01866(18) 0.68651(14) 0.0258(10) Uani 1 1 d . . . . .
N4 N -0.0130(2) -0.18849(18) 0.86398(14) 0.0268(11) Uani 1 1 d . . . . .
N5 N 0.1874(3) 0.0221(3) 0.80947(18) 0.0483(15) Uani 1 1 d . . . . .
N6 N 0.0021(3) 0.1824(2) 0.64438(17) 0.0408(14) Uani 1 1 d . . . . .
N7 N 0.0149(3) -0.1518(2) 0.68352(16) 0.0376(13) Uani 1 1 d . . . . .
N8 N -0.2211(3) -0.0440(2) 0.86214(17) 0.0430(14) Uani 1 1 d . . . . .
C1 C 0.2333(3) 0.1025(3) 0.61258(19) 0.0379(16) Uani 1 1 d . . . . .
H1A H 0.2129 0.1140 0.5904 0.046 Uiso 1 1 calc R . . . .
H1B H 0.2769 0.1056 0.6015 0.046 Uiso 1 1 calc R . . . .
C2 C 0.2661(3) 0.1418(2) 0.6708(2) 0.0396(16) Uani 1 1 d . . . . .
C3 C 0.2523(4) 0.1425(3) 0.7109(2) 0.0432(17) Uani 1 1 d . . . . .
H3 H 0.2116 0.1429 0.7255 0.052 Uiso 1 1 calc R . . . .
C4 C 0.2979(4) 0.1428(3) 0.7296(2) 0.053(2) Uani 1 1 d . . . . .
H4 H 0.2881 0.1436 0.7568 0.064 Uiso 1 1 calc R . . . .
C5 C 0.3571(4) 0.1418(3) 0.7084(3) 0.060(3) Uani 1 1 d . . . . .
H5 H 0.3882 0.1404 0.7214 0.072 Uiso 1 1 calc R . . . .
C6 C 0.3712(4) 0.1429(3) 0.6693(3) 0.056(2) Uani 1 1 d . . . . .
H6 H 0.4120 0.1436 0.6548 0.068 Uiso 1 1 calc R . . . .
C7 C 0.3261(3) 0.1428(3) 0.6498(2) 0.0494(19) Uani 1 1 d . . . . .
H7 H 0.3365 0.1435 0.6223 0.059 Uiso 1 1 calc R . . . .
C8 C 0.1961(3) 0.1982(2) 0.61682(19) 0.0367(15) Uani 1 1 d . . . . .
C9 C 0.1560(4) 0.2067(3) 0.5922(2) 0.0492(19) Uani 1 1 d . . . . .
H9 H 0.1335 0.1813 0.5934 0.059 Uiso 1 1 calc R . . . .
C10 C 0.1481(4) 0.2506(3) 0.5664(2) 0.054(2) Uani 1 1 d . . . . .
H10 H 0.1212 0.2552 0.5496 0.065 Uiso 1 1 calc R . . . .
C11 C 0.1804(4) 0.2880(3) 0.5654(2) 0.052(2) Uani 1 1 d . . . . .
H11 H 0.1754 0.3184 0.5478 0.063 Uiso 1 1 calc R . . . .
C12 C 0.2182(4) 0.2818(3) 0.5889(2) 0.0474(19) Uani 1 1 d . . . . .
H12 H 0.2394 0.3080 0.5880 0.057 Uiso 1 1 calc R . . . .
C13 C 0.2270(3) 0.2378(3) 0.6147(2) 0.0441(18) Uani 1 1 d . . . . .
H13 H 0.2541 0.2342 0.6311 0.053 Uiso 1 1 calc R . . . .
C14 C 0.2676(3) 0.0276(3) 0.65226(19) 0.0338(14) Uani 1 1 d . . . . .
H14A H 0.2853 0.0508 0.6608 0.041 Uiso 1 1 calc R . . . .
H14B H 0.3001 0.0135 0.6336 0.041 Uiso 1 1 calc R . . . .
C15 C 0.2472(3) -0.0749(2) 0.67823(19) 0.0336(14) Uani 1 1 d . . . . .
C16 C 0.2009(3) -0.1050(2) 0.6923(2) 0.0362(15) Uani 1 1 d . . . . .
H16 H 0.1658 -0.0974 0.7110 0.043 Uiso 1 1 calc R . . . .
C17 C 0.2055(4) -0.1465(3) 0.6793(2) 0.0435(17) Uani 1 1 d . . . . .
H17 H 0.1736 -0.1671 0.6889 0.052 Uiso 1 1 calc R . . . .
C18 C 0.2564(4) -0.1575(3) 0.6525(2) 0.0506(19) Uani 1 1 d . . . . .
H18 H 0.2588 -0.1851 0.6428 0.061 Uiso 1 1 calc R . . . .
C19 C 0.3034(4) -0.1293(4) 0.6397(3) 0.067(3) Uani 1 1 d . . . . .
H19 H 0.3395 -0.1385 0.6227 0.080 Uiso 1 1 calc R . . . .
C20 C 0.2985(3) -0.0870(3) 0.6514(2) 0.052(2) Uani 1 1 d . . . . .
H20 H 0.3304 -0.0663 0.6411 0.062 Uiso 1 1 calc R . . . .
C21 C 0.2987(3) -0.0279(2) 0.72167(19) 0.0329(14) Uani 1 1 d . . . . .
C22 C 0.3350(3) -0.0692(3) 0.7296(2) 0.0425(17) Uani 1 1 d . . . . .
H22 H 0.3285 -0.0966 0.7222 0.051 Uiso 1 1 calc R . . . .
C23 C 0.3802(3) -0.0715(3) 0.7479(3) 0.056(2) Uani 1 1 d . . . . .
H23 H 0.4045 -0.1006 0.7531 0.067 Uiso 1 1 calc R . . . .
C24 C 0.3913(4) -0.0325(3) 0.7589(3) 0.059(2) Uani 1 1 d . . . . .
H24 H 0.4235 -0.0340 0.7711 0.071 Uiso 1 1 calc R . . . .
C25 C 0.3538(4) 0.0096(3) 0.7516(3) 0.055(2) Uani 1 1 d . . . . .
H25 H 0.3598 0.0367 0.7597 0.066 Uiso 1 1 calc R . . . .
C26 C 0.3085(4) 0.0121(3) 0.7330(2) 0.0470(18) Uani 1 1 d . . . . .
H26 H 0.2838 0.0410 0.7277 0.056 Uiso 1 1 calc R . . . .
C27 C 0.2087(3) 0.0267(2) 0.60629(17) 0.0302(13) Uani 1 1 d . . . . .
H27A H 0.2175 -0.0080 0.6167 0.036 Uiso 1 1 calc R . . . .
H27B H 0.2350 0.0365 0.5793 0.036 Uiso 1 1 calc R . . . .
C28 C 0.1249(3) -0.0122(2) 0.58226(18) 0.0292(13) Uani 1 1 d . . . . .
C29 C 0.1185(4) -0.0070(3) 0.5445(2) 0.0479(19) Uani 1 1 d . . . . .
H29 H 0.1132 0.0241 0.5281 0.058 Uiso 1 1 calc R . . . .
C30 C 0.1198(4) -0.0467(3) 0.5301(2) 0.051(2) Uani 1 1 d . . . . .
H30 H 0.1146 -0.0423 0.5041 0.062 Uiso 1 1 calc R . . . .
C31 C 0.1285(4) -0.0921(3) 0.5526(2) 0.0495(19) Uani 1 1 d . . . . .
H31 H 0.1305 -0.1190 0.5421 0.059 Uiso 1 1 calc R . . . .
C32 C 0.1344(4) -0.0984(3) 0.5917(2) 0.0440(17) Uani 1 1 d . . . . .
H32 H 0.1400 -0.1298 0.6078 0.053 Uiso 1 1 calc R . . . .
C33 C 0.1319(3) -0.0589(2) 0.6065(2) 0.0363(15) Uani 1 1 d . . . . .
H33 H 0.1348 -0.0632 0.6330 0.044 Uiso 1 1 calc R . . . .
C34 C 0.1269(3) 0.0902(2) 0.56177(17) 0.0280(13) Uani 1 1 d . . . . .
C35 C 0.0749(3) 0.1203(2) 0.56341(18) 0.0311(14) Uani 1 1 d . . . . .
H35 H 0.0414 0.1127 0.5854 0.037 Uiso 1 1 calc R . . . .
C36 C 0.0712(3) 0.1616(2) 0.53313(19) 0.0362(15) Uani 1 1 d . . . . .
H36 H 0.0352 0.1820 0.5343 0.043 Uiso 1 1 calc R . . . .
C37 C 0.1197(4) 0.1724(3) 0.50166(19) 0.0411(17) Uani 1 1 d . . . . .
H37 H 0.1174 0.2008 0.4813 0.049 Uiso 1 1 calc R . . . .
C38 C 0.1725(3) 0.1426(3) 0.49898(18) 0.0414(18) Uani 1 1 d . . . . .
H38 H 0.2057 0.1505 0.4769 0.050 Uiso 1 1 calc R . . . .
C39 C 0.1763(3) 0.1017(3) 0.52838(18) 0.0348(15) Uani 1 1 d . . . . .
H39 H 0.2120 0.0810 0.5265 0.042 Uiso 1 1 calc R . . . .
C40 C 0.0268(4) 0.1854(3) 0.8243(2) 0.0474(19) Uani 1 1 d . . . . .
H40A H 0.0412 0.1661 0.8478 0.057 Uiso 1 1 calc R . . . .
H40B H 0.0169 0.2187 0.8271 0.057 Uiso 1 1 calc R . . . .
C41 C 0.0781(4) 0.2409(3) 0.7432(2) 0.053(2) Uani 1 1 d . . . . .
C42 C 0.0589(6) 0.2846(3) 0.7534(3) 0.078(3) Uani 1 1 d . . . . .
H42 H 0.0516 0.2863 0.7802 0.094 Uiso 1 1 calc R . . . .
C43 C 0.0506(6) 0.3261(3) 0.7237(3) 0.086(4) Uani 1 1 d . . . . .
H43 H 0.0377 0.3558 0.7305 0.103 Uiso 1 1 calc R . . . .
C44 C 0.0609(5) 0.3240(4) 0.6849(3) 0.078(3) Uani 1 1 d . . . . .
H44 H 0.0543 0.3521 0.6651 0.093 Uiso 1 1 calc R . . . .
C45 C 0.0805(4) 0.2818(3) 0.6745(2) 0.060(3) Uani 1 1 d . . . . .
H45 H 0.0879 0.2809 0.6475 0.072 Uiso 1 1 calc R . . . .
C46 C 0.0898(4) 0.2400(3) 0.7031(2) 0.0477(19) Uani 1 1 d . . . . .
H46 H 0.1039 0.2109 0.6954 0.057 Uiso 1 1 calc R . . . .
C47 C 0.1503(4) 0.1878(3) 0.7980(2) 0.050(2) Uani 1 1 d . . . . .
C48 C 0.1776(4) 0.2300(3) 0.7925(2) 0.062(3) Uani 1 1 d . . . . .
H48 H 0.1636 0.2593 0.7772 0.075 Uiso 1 1 calc R . . . .
C49 C 0.2260(5) 0.2287(4) 0.8099(2) 0.067(3) Uani 1 1 d . . . . .
H49 H 0.2456 0.2571 0.8050 0.080 Uiso 1 1 calc R . . . .
C50 C 0.2443(4) 0.1887(4) 0.8328(3) 0.066(3) Uani 1 1 d . . . . .
H50 H 0.2761 0.1889 0.8448 0.079 Uiso 1 1 calc R . . . .
C51 C 0.2173(5) 0.1452(4) 0.8397(3) 0.085(4) Uani 1 1 d . . . . .
H51 H 0.2305 0.1166 0.8566 0.102 Uiso 1 1 calc R . . . .
C52 C 0.1716(4) 0.1450(3) 0.8216(3) 0.062(2) Uani 1 1 d . . . . .
H52 H 0.1545 0.1159 0.8251 0.075 Uiso 1 1 calc R . . . .
C53 C -0.0648(3) 0.2003(2) 0.79987(18) 0.0352(15) Uani 1 1 d . . . . .
H53A H -0.0392 0.2240 0.7793 0.042 Uiso 1 1 calc R . . . .
H53B H -0.0941 0.2176 0.8178 0.042 Uiso 1 1 calc R . . . .
C54 C -0.1254(3) 0.2259(2) 0.7401(2) 0.0384(15) Uani 1 1 d . . . . .
C55 C -0.0778(4) 0.2445(3) 0.7081(2) 0.0430(17) Uani 1 1 d . . . . .
H55 H -0.0387 0.2286 0.7057 0.052 Uiso 1 1 calc R . . . .
C56 C -0.0883(4) 0.2861(3) 0.6802(2) 0.0508(19) Uani 1 1 d . . . . .
H56 H -0.0565 0.2986 0.6584 0.061 Uiso 1 1 calc R . . . .
C57 C -0.1451(4) 0.3093(3) 0.6840(2) 0.0477(18) Uani 1 1 d . . . . .
H57 H -0.1517 0.3380 0.6648 0.057 Uiso 1 1 calc R . . . .
C58 C -0.1916(4) 0.2920(2) 0.7147(2) 0.0491(19) Uani 1 1 d . . . . .
H58 H -0.2304 0.3084 0.7163 0.059 Uiso 1 1 calc R . . . .
C59 C -0.1830(3) 0.2506(2) 0.7438(2) 0.0403(16) Uani 1 1 d . . . . .
H59 H -0.2152 0.2393 0.7658 0.048 Uiso 1 1 calc R . . . .
C60 C -0.1768(3) 0.1561(2) 0.81166(19) 0.0352(14) Uani 1 1 d . . . . .
C61 C -0.1998(3) 0.1149(2) 0.8115(2) 0.0354(14) Uani 1 1 d . . . . .
H61 H -0.1803 0.0973 0.7924 0.043 Uiso 1 1 calc R . . . .
C62 C -0.2525(3) 0.0991(3) 0.8401(2) 0.0465(18) Uani 1 1 d . . . . .
H62 H -0.2689 0.0712 0.8397 0.056 Uiso 1 1 calc R . . . .
C63 C -0.2808(4) 0.1240(3) 0.8686(2) 0.052(2) Uani 1 1 d . . . . .
H63 H -0.3149 0.1120 0.8886 0.063 Uiso 1 1 calc R . . . .
C64 C -0.2590(4) 0.1663(3) 0.8677(2) 0.050(2) Uani 1 1 d . . . . .
H64 H -0.2794 0.1843 0.8863 0.060 Uiso 1 1 calc R . . . .
C65 C -0.2068(4) 0.1826(3) 0.8393(2) 0.0461(18) Uani 1 1 d . . . . .
H65 H -0.1917 0.2115 0.8388 0.055 Uiso 1 1 calc R . . . .
C66 C -0.0606(3) 0.1389(2) 0.86064(19) 0.0364(15) Uani 1 1 d . . . . .
H66A H -0.1028 0.1388 0.8594 0.044 Uiso 1 1 calc R . . . .
H66B H -0.0607 0.1550 0.8816 0.044 Uiso 1 1 calc R . . . .
C67 C 0.0260(3) 0.0787(2) 0.90117(19) 0.0364(15) Uani 1 1 d . . . . .
C68 C 0.0205(4) 0.1115(3) 0.9242(2) 0.049(2) Uani 1 1 d . . . . .
H68 H -0.0150 0.1323 0.9274 0.059 Uiso 1 1 calc R . . . .
C69 C 0.0635(5) 0.1147(3) 0.9419(2) 0.058(2) Uani 1 1 d . . . . .
H69 H 0.0579 0.1370 0.9577 0.070 Uiso 1 1 calc R . . . .
C70 C 0.1161(5) 0.0853(4) 0.9370(2) 0.067(3) Uani 1 1 d . . . . .
H70 H 0.1472 0.0883 0.9487 0.080 Uiso 1 1 calc R . . . .
C71 C 0.1239(4) 0.0507(3) 0.9148(2) 0.059(2) Uani 1 1 d . . . . .
H71 H 0.1590 0.0294 0.9124 0.071 Uiso 1 1 calc R . . . .
C72 C 0.0790(4) 0.0486(3) 0.8965(2) 0.0459(18) Uani 1 1 d . . . . .
H72 H 0.0843 0.0265 0.8806 0.055 Uiso 1 1 calc R . . . .
C73 C -0.0932(3) 0.0506(2) 0.91303(19) 0.0386(16) Uani 1 1 d . . . . .
C74 C -0.1477(4) 0.0528(3) 0.9035(2) 0.0475(18) Uani 1 1 d . . . . .
H74 H -0.1497 0.0649 0.8765 0.057 Uiso 1 1 calc R . . . .
C75 C -0.1999(4) 0.0378(3) 0.9321(3) 0.057(2) Uani 1 1 d . . . . .
H75 H -0.2368 0.0399 0.9247 0.068 Uiso 1 1 calc R . . . .
C76 C -0.1972(5) 0.0201(3) 0.9710(3) 0.063(2) Uani 1 1 d . . . . .
H76 H -0.2326 0.0115 0.9912 0.075 Uiso 1 1 calc R . . . .
C77 C -0.1425(5) 0.0149(3) 0.9805(2) 0.063(3) Uani 1 1 d . . . . .
H77 H -0.1401 0.0004 1.0072 0.076 Uiso 1 1 calc R . . . .
C78 C -0.0903(4) 0.0302(3) 0.9521(2) 0.052(2) Uani 1 1 d . . . . .
H78 H -0.0532 0.0268 0.9595 0.063 Uiso 1 1 calc R . . . .
C79 C -0.1823(3) 0.0156(2) 0.64994(18) 0.0285(13) Uani 1 1 d . . . . .
H79A H -0.1929 0.0482 0.6541 0.034 Uiso 1 1 calc R . . . .
H79B H -0.2020 0.0129 0.6295 0.034 Uiso 1 1 calc R . . . .
C80 C -0.0877(3) -0.0341(2) 0.59949(16) 0.0266(13) Uani 1 1 d . . . . .
C81 C -0.1290(3) -0.0354(2) 0.57723(18) 0.0322(14) Uani 1 1 d . . . . .
H81 H -0.1628 -0.0128 0.5769 0.039 Uiso 1 1 calc R . . . .
C82 C -0.1198(3) -0.0698(3) 0.55575(18) 0.0385(16) Uani 1 1 d . . . . .
H82 H -0.1479 -0.0712 0.5412 0.046 Uiso 1 1 calc R . . . .
C83 C -0.0704(3) -0.1019(3) 0.5555(2) 0.0421(17) Uani 1 1 d . . . . .
H83 H -0.0647 -0.1257 0.5411 0.051 Uiso 1 1 calc R . . . .
C84 C -0.0286(3) -0.0997(3) 0.5762(2) 0.0416(16) Uani 1 1 d . . . . .
H84 H 0.0065 -0.1210 0.5749 0.050 Uiso 1 1 calc R . . . .
C85 C -0.0380(3) -0.0664(2) 0.59865(19) 0.0326(14) Uani 1 1 d . . . . .
H85 H -0.0100 -0.0659 0.6136 0.039 Uiso 1 1 calc R . . . .
C86 C -0.0880(3) 0.0659(2) 0.59638(17) 0.0278(13) Uani 1 1 d . . . . .
C87 C -0.0680(3) 0.0725(2) 0.55558(19) 0.0345(14) Uani 1 1 d . . . . .
H87 H -0.0572 0.0452 0.5448 0.041 Uiso 1 1 calc R . . . .
C88 C -0.0634(3) 0.1183(3) 0.5300(2) 0.0387(16) Uani 1 1 d . . . . .
H88 H -0.0490 0.1220 0.5022 0.046 Uiso 1 1 calc R . . . .
C89 C -0.0798(3) 0.1579(3) 0.5453(2) 0.0410(16) Uani 1 1 d . . . . .
H89 H -0.0788 0.1892 0.5281 0.049 Uiso 1 1 calc R . . . .
C90 C -0.0982(3) 0.1514(2) 0.5873(2) 0.0418(16) Uani 1 1 d . . . . .
H90 H -0.1083 0.1783 0.5985 0.050 Uiso 1 1 calc R . . . .
C91 C -0.1011(3) 0.1060(2) 0.61141(19) 0.0370(15) Uani 1 1 d . . . . .
H91 H -0.1125 0.1019 0.6394 0.044 Uiso 1 1 calc R . . . .
C92 C -0.2136(3) -0.0655(2) 0.68143(17) 0.0281(13) Uani 1 1 d . . . . .
H92A H -0.1868 -0.0703 0.6562 0.034 Uiso 1 1 calc R . . . .
H92B H -0.2556 -0.0665 0.6802 0.034 Uiso 1 1 calc R . . . .
C93 C -0.1823(3) -0.1643(2) 0.7008(2) 0.0356(15) Uani 1 1 d . . . . .
C94 C -0.2225(3) -0.2004(2) 0.7109(2) 0.0366(15) Uani 1 1 d . . . . .
H94 H -0.2590 -0.1996 0.7306 0.044 Uiso 1 1 calc R . . . .
C95 C -0.2078(4) -0.2378(3) 0.6912(2) 0.048(2) Uani 1 1 d . . . . .
H95 H -0.2344 -0.2624 0.6978 0.058 Uiso 1 1 calc R . . . .
C96 C -0.1543(4) -0.2388(3) 0.6620(2) 0.050(2) Uani 1 1 d . . . . .
H96 H -0.1437 -0.2646 0.6495 0.059 Uiso 1 1 calc R . . . .
C97 C -0.1167(4) -0.2019(3) 0.6515(2) 0.0469(19) Uani 1 1 d . . . . .
H97 H -0.0815 -0.2014 0.6306 0.056 Uiso 1 1 calc R . . . .
C98 C -0.1305(3) -0.1658(3) 0.6713(2) 0.0447(18) Uani 1 1 d . . . . .
H98 H -0.1036 -0.1414 0.6644 0.054 Uiso 1 1 calc R . . . .
C99 C -0.2658(3) -0.1246(2) 0.76210(19) 0.0327(14) Uani 1 1 d . . . . .
C100 C -0.3220(3) -0.1209(3) 0.7547(2) 0.0425(17) Uani 1 1 d . . . . .
H100 H -0.3264 -0.1132 0.7282 0.051 Uiso 1 1 calc R . . . .
C101 C -0.3717(3) -0.1284(3) 0.7861(2) 0.0491(19) Uani 1 1 d . . . . .
H101 H -0.4102 -0.1257 0.7808 0.059 Uiso 1 1 calc R . . . .
C102 C -0.3673(3) -0.1398(3) 0.8246(2) 0.0474(19) Uani 1 1 d . . . . .
H102 H -0.4023 -0.1453 0.8456 0.057 Uiso 1 1 calc R . . . .
C103 C -0.3118(4) -0.1431(3) 0.8327(2) 0.0447(18) Uani 1 1 d . . . . .
H103 H -0.3088 -0.1507 0.8595 0.054 Uiso 1 1 calc R . . . .
C104 C -0.2601(3) -0.1355(2) 0.8021(2) 0.0360(15) Uani 1 1 d . . . . .
H104 H -0.2219 -0.1376 0.8077 0.043 Uiso 1 1 calc R . . . .
C105 C -0.2568(3) -0.0003(2) 0.71331(17) 0.0262(12) Uani 1 1 d . . . . .
H10A H -0.2777 -0.0276 0.7327 0.031 Uiso 1 1 calc R . . . .
H10B H -0.2853 0.0187 0.6977 0.031 Uiso 1 1 calc R . . . .
C106 C -0.3066(3) 0.0345(2) 0.7794(2) 0.0349(14) Uani 1 1 d . . . . .
C107 C -0.3200(3) -0.0099(3) 0.8048(2) 0.0413(16) Uani 1 1 d . . . . .
H107 H -0.2921 -0.0367 0.8021 0.050 Uiso 1 1 calc R . . . .
C108 C -0.3734(4) -0.0162(3) 0.8341(2) 0.0502(19) Uani 1 1 d . . . . .
H108 H -0.3822 -0.0469 0.8511 0.060 Uiso 1 1 calc R . . . .
C109 C -0.4142(4) 0.0241(4) 0.8378(3) 0.060(2) Uani 1 1 d . . . . .
H109 H -0.4508 0.0207 0.8577 0.072 Uiso 1 1 calc R . . . .
C110 C -0.4013(4) 0.0677(3) 0.8132(2) 0.053(2) Uani 1 1 d . . . . .
H110 H -0.4291 0.0946 0.8160 0.064 Uiso 1 1 calc R . . . .
C111 C -0.3478(3) 0.0736(3) 0.7840(2) 0.0457(17) Uani 1 1 d . . . . .
H111 H -0.3394 0.1044 0.7671 0.055 Uiso 1 1 calc R . . . .
C112 C -0.2402(3) 0.0979(2) 0.70955(19) 0.0305(13) Uani 1 1 d . . . . .
C113 C -0.2830(4) 0.1156(3) 0.6879(2) 0.0483(18) Uani 1 1 d . . . . .
H113 H -0.3133 0.0958 0.6895 0.058 Uiso 1 1 calc R . . . .
C114 C -0.2826(4) 0.1625(3) 0.6636(2) 0.056(2) Uani 1 1 d . . . . .
H114 H -0.3118 0.1743 0.6484 0.067 Uiso 1 1 calc R . . . .
C115 C -0.2387(4) 0.1914(3) 0.6623(3) 0.057(2) Uani 1 1 d . . . . .
H115 H -0.2391 0.2235 0.6467 0.068 Uiso 1 1 calc R . . . .
C116 C -0.1954(4) 0.1749(3) 0.6825(2) 0.0460(18) Uani 1 1 d . . . . .
H116 H -0.1648 0.1948 0.6801 0.055 Uiso 1 1 calc R . . . .
C117 C -0.1960(3) 0.1279(2) 0.70725(19) 0.0337(14) Uani 1 1 d . . . . .
H117 H -0.1666 0.1165 0.7223 0.040 Uiso 1 1 calc R . . . .
C118 C 0.0125(3) -0.1711(2) 0.89034(17) 0.0284(13) Uani 1 1 d . . . . .
H11A H 0.0564 -0.1699 0.8795 0.034 Uiso 1 1 calc R . . . .
H11B H 0.0056 -0.1941 0.9168 0.034 Uiso 1 1 calc R . . . .
C119 C 0.0359(3) -0.0951(2) 0.91615(18) 0.0315(14) Uani 1 1 d . . . . .
C120 C 0.0947(3) -0.0895(3) 0.8919(2) 0.0390(16) Uani 1 1 d . . . . .
H120 H 0.1029 -0.0919 0.8652 0.047 Uiso 1 1 calc R . . . .
C121 C 0.1399(3) -0.0806(3) 0.9061(2) 0.0451(17) Uani 1 1 d . . . . .
H121 H 0.1793 -0.0776 0.8895 0.054 Uiso 1 1 calc R . . . .
C122 C 0.1288(4) -0.0757(3) 0.9445(2) 0.054(2) Uani 1 1 d . . . . .
H122 H 0.1604 -0.0696 0.9544 0.065 Uiso 1 1 calc R . . . .
C123 C 0.0725(4) -0.0798(4) 0.9677(2) 0.061(2) Uani 1 1 d . . . . .
H123 H 0.0650 -0.0768 0.9942 0.073 Uiso 1 1 calc R . . . .
C124 C 0.0255(4) -0.0884(3) 0.9542(2) 0.051(2) Uani 1 1 d . . . . .
H124 H -0.0139 -0.0897 0.9709 0.061 Uiso 1 1 calc R . . . .
C125 C -0.0850(3) -0.1223(2) 0.93812(16) 0.0275(13) Uani 1 1 d . . . . .
C126 C -0.0888(3) -0.1625(2) 0.97010(18) 0.0366(15) Uani 1 1 d . . . . .
H126 H -0.0553 -0.1854 0.9709 0.044 Uiso 1 1 calc R . . . .
C127 C -0.1396(3) -0.1701(3) 1.00048(19) 0.0387(16) Uani 1 1 d . . . . .
H127 H -0.1415 -0.1985 1.0214 0.046 Uiso 1 1 calc R . . . .
C128 C -0.1875(4) -0.1368(3) 1.00064(19) 0.0429(18) Uani 1 1 d . . . . .
H128 H -0.2223 -0.1416 1.0220 0.051 Uiso 1 1 calc R . . . .
C129 C -0.1856(3) -0.0951(3) 0.9691(2) 0.0424(17) Uani 1 1 d . . . . .
H129 H -0.2190 -0.0721 0.9688 0.051 Uiso 1 1 calc R . . . .
C130 C -0.1338(3) -0.0885(2) 0.93848(19) 0.0349(15) Uani 1 1 d . . . . .
H130 H -0.1318 -0.0603 0.9174 0.042 Uiso 1 1 calc R . . . .
C131 C -0.0699(3) -0.2106(2) 0.88344(17) 0.0311(14) Uani 1 1 d . . . . .
H13A H -0.0896 -0.1988 0.9074 0.037 Uiso 1 1 calc R . . . .
H13B H -0.0622 -0.2458 0.8919 0.037 Uiso 1 1 calc R . . . .
C132 C -0.1925(3) -0.2046(2) 0.88362(17) 0.0332(15) Uani 1 1 d . . . . .
C133 C -0.2128(3) -0.1739(2) 0.90946(19) 0.0344(14) Uani 1 1 d . . . . .
H133 H -0.1889 -0.1491 0.9078 0.041 Uiso 1 1 calc R . . . .
C134 C -0.2668(3) -0.1796(3) 0.9370(2) 0.0455(18) Uani 1 1 d . . . . .
H134 H -0.2800 -0.1587 0.9542 0.055 Uiso 1 1 calc R . . . .
C135 C -0.3023(4) -0.2156(3) 0.9399(2) 0.0485(19) Uani 1 1 d . . . . .
H135 H -0.3393 -0.2197 0.9594 0.058 Uiso 1 1 calc R . . . .
C136 C -0.2837(3) -0.2452(3) 0.9145(2) 0.0441(18) Uani 1 1 d . . . . .
H136 H -0.3085 -0.2692 0.9160 0.053 Uiso 1 1 calc R . . . .
C137 C -0.2296(3) -0.2405(2) 0.88693(18) 0.0353(15) Uani 1 1 d . . . . .
H137 H -0.2171 -0.2617 0.8700 0.042 Uiso 1 1 calc R . . . .
C138 C -0.1072(3) -0.2440(2) 0.82348(19) 0.0318(14) Uani 1 1 d . . . . .
C139 C -0.1007(4) -0.2919(3) 0.8433(2) 0.0472(19) Uani 1 1 d . . . . .
H139 H -0.1044 -0.3005 0.8711 0.057 Uiso 1 1 calc R . . . .
C140 C -0.0890(4) -0.3274(3) 0.8225(3) 0.060(2) Uani 1 1 d . . . . .
H140 H -0.0827 -0.3600 0.8358 0.072 Uiso 1 1 calc R . . . .
C141 C -0.0868(4) -0.3143(3) 0.7815(3) 0.059(2) Uani 1 1 d . . . . .
H141 H -0.0795 -0.3383 0.7671 0.071 Uiso 1 1 calc R . . . .
C142 C -0.0949(4) -0.2679(3) 0.7626(2) 0.053(2) Uani 1 1 d . . . . .
H142 H -0.0931 -0.2596 0.7349 0.064 Uiso 1 1 calc R . . . .
C143 C -0.1060(3) -0.2311(3) 0.78294(19) 0.0374(15) Uani 1 1 d . . . . .
H143 H -0.1126 -0.1986 0.7695 0.045 Uiso 1 1 calc R . . . .
C144 C 0.0297(3) -0.2168(2) 0.84014(18) 0.0282(13) Uani 1 1 d . . . . .
H14C H 0.0075 -0.2352 0.8299 0.034 Uiso 1 1 calc R . . . .
H14D H 0.0534 -0.2399 0.8572 0.034 Uiso 1 1 calc R . . . .
C145 C 0.1460(3) -0.1736(2) 0.81689(18) 0.0303(13) Uani 1 1 d . . . . .
C146 C 0.1664(3) -0.2084(3) 0.8458(2) 0.0407(16) Uani 1 1 d . . . . .
H146 H 0.1480 -0.2379 0.8566 0.049 Uiso 1 1 calc R . . . .
C147 C 0.2142(4) -0.2002(3) 0.8592(2) 0.052(2) Uani 1 1 d . . . . .
H147 H 0.2284 -0.2243 0.8792 0.063 Uiso 1 1 calc R . . . .
C148 C 0.2409(3) -0.1581(3) 0.8440(2) 0.0483(19) Uani 1 1 d . . . . .
H148 H 0.2735 -0.1531 0.8536 0.058 Uiso 1 1 calc R . . . .
C149 C 0.2211(3) -0.1224(3) 0.8148(2) 0.0398(16) Uani 1 1 d . . . . .
H149 H 0.2396 -0.0929 0.8044 0.048 Uiso 1 1 calc R . . . .
C150 C 0.1730(3) -0.1305(2) 0.80070(19) 0.0324(14) Uani 1 1 d . . . . .
H150 H 0.1592 -0.1067 0.7803 0.039 Uiso 1 1 calc R . . . .
C151 C 0.1095(3) -0.2246(2) 0.76934(17) 0.0286(13) Uani 1 1 d . . . . .
C152 C 0.0678(3) -0.2378(3) 0.7528(2) 0.0392(15) Uani 1 1 d . . . . .
H152 H 0.0278 -0.2238 0.7569 0.047 Uiso 1 1 calc R . . . .
C153 C 0.0854(3) -0.2715(3) 0.7304(2) 0.0465(18) Uani 1 1 d . . . . .
H153 H 0.0571 -0.2807 0.7194 0.056 Uiso 1 1 calc R . . . .
C154 C 0.1439(4) -0.2917(3) 0.7240(2) 0.0478(18) Uani 1 1 d . . . . .
H154 H 0.1559 -0.3138 0.7077 0.057 Uiso 1 1 calc R . . . .
C155 C 0.1850(3) -0.2802(3) 0.7411(2) 0.0449(18) Uani 1 1 d . . . . .
H155 H 0.2249 -0.2945 0.7372 0.054 Uiso 1 1 calc R . . . .
C156 C 0.1663(3) -0.2468(2) 0.7643(2) 0.0364(15) Uani 1 1 d . . . . .
H156 H 0.1938 -0.2394 0.7768 0.044 Uiso 1 1 calc R . . . .
C157 C 0.2237(4) 0.0112(4) 0.8264(3) 0.068(3) Uani 1 1 d . . . . .
C158 C 0.2727(6) -0.0053(8) 0.8472(4) 0.142(8) Uani 1 1 d . . . . .
H15A H 0.3002 -0.0288 0.8350 0.213 Uiso 1 1 calc GR . . . .
H15B H 0.2557 -0.0201 0.8752 0.213 Uiso 1 1 calc GR . . . .
H15C H 0.2946 0.0221 0.8451 0.213 Uiso 1 1 calc GR . . . .
C159 C -0.0073(4) 0.2146(3) 0.6201(2) 0.0470(18) Uani 1 1 d . . . . .
C160 C -0.0200(6) 0.2567(3) 0.5895(3) 0.076(3) Uani 1 1 d . . . . .
H16A H -0.0148 0.2476 0.5645 0.114 Uiso 1 1 calc GR . . . .
H16B H 0.0076 0.2811 0.5856 0.114 Uiso 1 1 calc GR . . . .
H16C H -0.0615 0.2697 0.5978 0.114 Uiso 1 1 calc GR . . . .
C161 C 0.0290(4) -0.1784(3) 0.6644(2) 0.054(2) Uani 1 1 d . . . . .
C162 C 0.0487(6) -0.2135(3) 0.6399(3) 0.085(4) Uani 1 1 d . . . . .
H16D H 0.0516 -0.1971 0.6120 0.127 Uiso 1 1 calc GR . . . .
H16E H 0.0195 -0.2379 0.6484 0.127 Uiso 1 1 calc GR . . . .
H16F H 0.0881 -0.2289 0.6433 0.127 Uiso 1 1 calc GR . . . .
C163 C -0.2622(4) -0.0434(4) 0.8871(2) 0.055(2) Uani 1 1 d . . . . .
C164 C -0.3177(4) -0.0408(6) 0.9180(3) 0.102(5) Uani 1 1 d . . . . .
H16G H -0.3424 -0.0116 0.9092 0.153 Uiso 1 1 calc GR . . . .
H16H H -0.3076 -0.0401 0.9426 0.153 Uiso 1 1 calc GR . . . .
H16I H -0.3400 -0.0688 0.9229 0.153 Uiso 1 1 calc GR . . . .
Cu23 Cu -0.37401(4) 0.58100(3) 0.75959(3) 0.0304(2) Uani 1 1 d . . . . .
Cu24 Cu -0.40610(4) 0.62212(3) 0.68777(3) 0.0324(2) Uani 1 1 d . . . . .
Cu25 Cu -0.46590(4) 0.57150(3) 0.66104(2) 0.02403(18) Uani 1 1 d . . . . .
Cu26 Cu -0.52885(4) 0.61612(3) 0.72277(2) 0.02461(18) Uani 1 1 d . . . . .
Cu27 Cu -0.48714(4) 0.60538(3) 0.78281(3) 0.02795(19) Uani 1 1 d . . . . .
Cu28 Cu -0.44367(4) 0.51809(3) 0.81317(2) 0.02368(18) Uani 1 1 d . . . . .
Cu29 Cu -0.36145(4) 0.49053(3) 0.74609(3) 0.02640(19) Uani 1 1 d . . . . .
Cu30 Cu -0.36117(4) 0.53970(3) 0.67704(3) 0.0314(2) Uani 1 1 d . . . . .
Cu31 Cu -0.44894(3) 0.55026(3) 0.73599(2) 0.02025(17) Uani 1 1 d . . . . .
Cu32 Cu -0.44723(4) 0.48239(3) 0.70666(2) 0.02394(18) Uani 1 1 d . . . . .
Cu33 Cu -0.55076(4) 0.53359(3) 0.71220(2) 0.02347(18) Uani 1 1 d . . . . .
Cu34 Cu -0.54729(4) 0.53534(3) 0.78477(2) 0.02333(18) Uani 1 1 d . . . . .
Cu35 Cu -0.46890(4) 0.45826(3) 0.78535(2) 0.02317(18) Uani 1 1 d . . . . .
Cu36 Cu -0.53199(4) 0.38464(3) 0.81620(3) 0.0311(2) Uani 1 1 d . . . . .
Cu37 Cu -0.47372(4) 0.39267(3) 0.74495(3) 0.02754(19) Uani 1 1 d . . . . .
Cu38 Cu -0.52287(4) 0.45537(3) 0.68243(2) 0.02476(19) Uani 1 1 d . . . . .
Cu39 Cu -0.63410(4) 0.47993(3) 0.71636(3) 0.0321(2) Uani 1 1 d . . . . .
Cu40 Cu -0.64905(4) 0.50892(3) 0.77765(2) 0.02661(19) Uani 1 1 d . . . . .
Cu41 Cu -0.58250(4) 0.46434(3) 0.83601(2) 0.02464(19) Uani 1 1 d . . . . .
Cu42 Cu -0.55758(4) 0.45400(3) 0.76042(2) 0.02105(18) Uani 1 1 d . . . . .
Cu43 Cu -0.59280(5) 0.39290(3) 0.73823(3) 0.0359(2) Uani 1 1 d . . . . .
Cu44 Cu -0.64194(4) 0.41207(3) 0.81177(3) 0.0331(2) Uani 1 1 d . . . . .
P13 P -0.29902(7) 0.60765(6) 0.77508(5) 0.0315(4) Uani 1 1 d . . . . .
P14 P -0.40488(7) 0.49135(5) 0.86755(4) 0.0259(3) Uani 1 1 d . . . . .
P15 P -0.27130(7) 0.45706(6) 0.75787(5) 0.0295(3) Uani 1 1 d . . . . .
P16 P -0.37081(7) 0.69198(6) 0.64972(4) 0.0295(3) Uani 1 1 d . . . . .
P17 P -0.47636(7) 0.61507(5) 0.60012(4) 0.0262(3) Uani 1 1 d . . . . .
P18 P -0.57445(7) 0.68778(5) 0.69718(4) 0.0268(3) Uani 1 1 d . . . . .
P19 P -0.49793(8) 0.42833(5) 0.62664(4) 0.0291(3) Uani 1 1 d . . . . .
P20 P -0.42097(7) 0.32870(5) 0.72458(5) 0.0293(3) Uani 1 1 d . . . . .
P21 P -0.61805(8) 0.32863(6) 0.72547(5) 0.0352(4) Uani 1 1 d . . . . .
P22 P -0.74494(7) 0.53510(6) 0.80334(5) 0.0323(4) Uani 1 1 d . . . . .
P23 P -0.72252(8) 0.37577(7) 0.85371(5) 0.0361(4) Uani 1 1 d . . . . .
P24 P -0.63553(7) 0.47338(6) 0.89698(4) 0.0287(3) Uani 1 1 d . . . . .
N9 N -0.2972(2) 0.51254(18) 0.81203(14) 0.0282(11) Uani 1 1 d . . . . .
N10 N -0.4780(2) 0.69135(18) 0.63214(15) 0.0291(11) Uani 1 1 d . . . . .
N11 N -0.5026(2) 0.33929(18) 0.67906(15) 0.0314(11) Uani 1 1 d . . . . .
N12 N -0.7326(2) 0.4627(2) 0.86965(15) 0.0337(12) Uani 1 1 d . . . . .
N13 N -0.5077(3) 0.6568(2) 0.81162(17) 0.0399(13) Uani 1 1 d . . . . .
N14 N -0.2836(3) 0.5351(3) 0.6373(2) 0.0548(18) Uani 1 1 d . . . . .
N15 N -0.5195(3) 0.3234(2) 0.85556(17) 0.0388(13) Uani 1 1 d . . . . .
N16 N -0.7051(3) 0.4938(3) 0.69275(18) 0.0494(16) Uani 1 1 d . . . . .
C165 C -0.2856(3) 0.5584(2) 0.81750(18) 0.0330(14) Uani 1 1 d . . . . .
H16J H -0.2435 0.5573 0.8194 0.040 Uiso 1 1 calc R . . . .
H16K H -0.3124 0.5641 0.8425 0.040 Uiso 1 1 calc R . . . .
C166 C -0.3099(3) 0.6575(2) 0.7978(2) 0.0377(15) Uani 1 1 d . . . . .
C167 C -0.3613(3) 0.6599(3) 0.8275(2) 0.0442(18) Uani 1 1 d . . . . .
H167 H -0.3894 0.6363 0.8346 0.053 Uiso 1 1 calc R . . . .
C168 C -0.3723(4) 0.6963(3) 0.8468(2) 0.051(2) Uani 1 1 d . . . . .
H168 H -0.4076 0.6969 0.8675 0.061 Uiso 1 1 calc R . . . .
C169 C -0.3333(4) 0.7315(3) 0.8368(2) 0.053(2) Uani 1 1 d . . . . .
H169 H -0.3424 0.7568 0.8498 0.064 Uiso 1 1 calc R . . . .
C170 C -0.2807(5) 0.7303(3) 0.8075(2) 0.058(3) Uani 1 1 d . . . . .
H170 H -0.2532 0.7543 0.8009 0.070 Uiso 1 1 calc R . . . .
C171 C -0.2680(4) 0.6928(3) 0.7875(2) 0.0424(17) Uani 1 1 d . . . . .
H171 H -0.2320 0.6914 0.7675 0.051 Uiso 1 1 calc R . . . .
C172 C -0.2280(3) 0.6158(2) 0.7376(2) 0.0377(16) Uani 1 1 d . . . . .
C173 C -0.1715(4) 0.6098(3) 0.7458(2) 0.0494(19) Uani 1 1 d . . . . .
H173 H -0.1681 0.6009 0.7726 0.059 Uiso 1 1 calc R . . . .
C174 C -0.1212(4) 0.6168(3) 0.7155(2) 0.058(2) Uani 1 1 d . . . . .
H174 H -0.0832 0.6135 0.7216 0.069 Uiso 1 1 calc R . . . .
C175 C -0.1239(3) 0.6283(3) 0.6764(2) 0.051(2) Uani 1 1 d . . . . .
H175 H -0.0881 0.6326 0.6559 0.061 Uiso 1 1 calc R . . . .
C176 C -0.1790(4) 0.6338(3) 0.6672(2) 0.0459(18) Uani 1 1 d . . . . .
H176 H -0.1812 0.6422 0.6402 0.055 Uiso 1 1 calc R . . . .
C177 C -0.2315(3) 0.6272(2) 0.6973(2) 0.0394(16) Uani 1 1 d . . . . .
H177 H -0.2693 0.6302 0.6909 0.047 Uiso 1 1 calc R . . . .
C178 C -0.3226(3) 0.4792(2) 0.84889(18) 0.0319(14) Uani 1 1 d . . . . .
H17A H -0.3020 0.4806 0.8693 0.038 Uiso 1 1 calc R . . . .
H17B H -0.3148 0.4464 0.8449 0.038 Uiso 1 1 calc R . . . .
C179 C -0.4125(3) 0.5327(2) 0.89882(17) 0.0302(14) Uani 1 1 d . . . . .
C180 C -0.4597(3) 0.5669(2) 0.89940(19) 0.0342(14) Uani 1 1 d . . . . .
H180 H -0.4883 0.5679 0.8845 0.041 Uiso 1 1 calc R . . . .
C181 C -0.4661(3) 0.6003(3) 0.9217(2) 0.0412(16) Uani 1 1 d . . . . .
H181 H -0.4995 0.6235 0.9224 0.049 Uiso 1 1 calc R . . . .
C182 C -0.4242(4) 0.6000(3) 0.9428(2) 0.0470(19) Uani 1 1 d . . . . .
H182 H -0.4278 0.6236 0.9571 0.056 Uiso 1 1 calc R . . . .
C183 C -0.3775(3) 0.5655(3) 0.94299(19) 0.0421(17) Uani 1 1 d . . . . .
H183 H -0.3496 0.5646 0.9583 0.051 Uiso 1 1 calc R . . . .
C184 C -0.3705(3) 0.5319(3) 0.92109(19) 0.0367(15) Uani 1 1 d . . . . .
H184 H -0.3375 0.5084 0.9211 0.044 Uiso 1 1 calc R . . . .
C185 C -0.4197(3) 0.4332(2) 0.90325(17) 0.0280(13) Uani 1 1 d . . . . .
C186 C -0.4383(3) 0.4272(3) 0.94393(19) 0.0382(15) Uani 1 1 d . . . . .
H186 H -0.4470 0.4545 0.9546 0.046 Uiso 1 1 calc R . . . .
C187 C -0.4442(3) 0.3819(3) 0.9692(2) 0.0444(17) Uani 1 1 d . . . . .
H187 H -0.4574 0.3781 0.9971 0.053 Uiso 1 1 calc R . . . .
C188 C -0.4309(3) 0.3423(3) 0.9536(2) 0.0432(17) Uani 1 1 d . . . . .
H188 H -0.4328 0.3111 0.9709 0.052 Uiso 1 1 calc R . . . .
C189 C -0.4147(3) 0.3479(3) 0.9128(2) 0.0433(17) Uani 1 1 d . . . . .
H189 H -0.4068 0.3207 0.9020 0.052 Uiso 1 1 calc R . . . .
C190 C -0.4102(3) 0.3932(2) 0.8880(2) 0.0369(15) Uani 1 1 d . . . . .
H190 H -0.4004 0.3971 0.8601 0.044 Uiso 1 1 calc R . . . .
C191 C -0.2471(3) 0.4924(2) 0.78610(19) 0.0302(13) Uani 1 1 d . . . . .
H19A H -0.2204 0.4715 0.8022 0.036 Uiso 1 1 calc R . . . .
H19B H -0.2236 0.5186 0.7671 0.036 Uiso 1 1 calc R . . . .
C192 C -0.2732(3) 0.3962(2) 0.7890(2) 0.0378(15) Uani 1 1 d . . . . .
C193 C -0.3204(3) 0.3694(2) 0.7906(2) 0.0360(15) Uani 1 1 d . . . . .
H193 H -0.3488 0.3828 0.7750 0.043 Uiso 1 1 calc R . . . .
C194 C -0.3251(4) 0.3232(3) 0.8150(2) 0.0478(18) Uani 1 1 d . . . . .
H194 H -0.3575 0.3056 0.8165 0.057 Uiso 1 1 calc R . . . .
C195 C -0.2845(4) 0.3032(3) 0.8364(3) 0.063(2) Uani 1 1 d . . . . .
H195 H -0.2879 0.2713 0.8523 0.075 Uiso 1 1 calc R . . . .
C196 C -0.2380(4) 0.3285(4) 0.8357(3) 0.075(3) Uani 1 1 d . . . . .
H196 H -0.2104 0.3148 0.8517 0.090 Uiso 1 1 calc R . . . .
C197 C -0.2322(4) 0.3751(3) 0.8106(3) 0.059(2) Uani 1 1 d . . . . .
H197 H -0.1990 0.3921 0.8088 0.071 Uiso 1 1 calc R . . . .
C198 C -0.2015(3) 0.4571(3) 0.7194(2) 0.0379(15) Uani 1 1 d . . . . .
C199 C -0.1639(3) 0.4163(3) 0.7152(3) 0.054(2) Uani 1 1 d . . . . .
H199 H -0.1748 0.3859 0.7321 0.065 Uiso 1 1 calc R . . . .
C200 C -0.1093(4) 0.4201(4) 0.6856(3) 0.065(2) Uani 1 1 d . . . . .
H200 H -0.0835 0.3923 0.6826 0.078 Uiso 1 1 calc R . . . .
C201 C -0.0937(4) 0.4634(4) 0.6614(3) 0.067(3) Uani 1 1 d . . . . .
H201 H -0.0571 0.4656 0.6415 0.080 Uiso 1 1 calc R . . . .
C202 C -0.1303(4) 0.5042(4) 0.6653(3) 0.062(2) Uani 1 1 d . . . . .
H202 H -0.1189 0.5345 0.6485 0.075 Uiso 1 1 calc R . . . .
C203 C -0.1843(3) 0.5005(3) 0.6943(2) 0.0467(18) Uani 1 1 d . . . . .
H203 H -0.2099 0.5286 0.6967 0.056 Uiso 1 1 calc R . . . .
C204 C -0.4186(3) 0.7095(2) 0.61373(18) 0.0322(14) Uani 1 1 d . . . . .
H20A H -0.4227 0.7449 0.6045 0.039 Uiso 1 1 calc R . . . .
H20B H -0.3995 0.6965 0.5904 0.039 Uiso 1 1 calc R . . . .
C205 C -0.3817(3) 0.7406(2) 0.67476(19) 0.0330(14) Uani 1 1 d . . . . .
C206 C -0.3874(3) 0.7879(2) 0.6556(2) 0.0413(16) Uani 1 1 d . . . . .
H206 H -0.3831 0.7967 0.6276 0.050 Uiso 1 1 calc R . . . .
C207 C -0.3994(4) 0.8236(3) 0.6763(3) 0.054(2) Uani 1 1 d . . . . .
H207 H -0.4051 0.8563 0.6630 0.065 Uiso 1 1 calc R . . . .
C208 C -0.4029(4) 0.8100(3) 0.7171(3) 0.057(2) Uani 1 1 d . . . . .
H208 H -0.4110 0.8338 0.7317 0.069 Uiso 1 1 calc R . . . .
C209 C -0.3950(4) 0.7633(4) 0.7362(2) 0.056(2) Uani 1 1 d . . . . .
H209 H -0.3971 0.7548 0.7639 0.067 Uiso 1 1 calc R . . . .
C210 C -0.3837(3) 0.7274(3) 0.71554(19) 0.0402(17) Uani 1 1 d . . . . .
H210 H -0.3776 0.6948 0.7289 0.048 Uiso 1 1 calc R . . . .
C211 C -0.2970(3) 0.6978(2) 0.61564(18) 0.0350(15) Uani 1 1 d . . . . .
C212 C -0.2585(3) 0.7330(2) 0.61168(18) 0.0349(15) Uani 1 1 d . . . . .
H212 H -0.2701 0.7549 0.6281 0.042 Uiso 1 1 calc R . . . .
C213 C -0.2042(3) 0.7361(3) 0.5842(2) 0.0442(18) Uani 1 1 d . . . . .
H213 H -0.1786 0.7601 0.5818 0.053 Uiso 1 1 calc R . . . .
C214 C -0.1864(4) 0.7050(3) 0.5600(2) 0.050(2) Uani 1 1 d . . . . .
H214 H -0.1489 0.7076 0.5411 0.060 Uiso 1 1 calc R . . . .
C215 C -0.2239(3) 0.6691(3) 0.5634(2) 0.0501(19) Uani 1 1 d . . . . .
H215 H -0.2117 0.6472 0.5470 0.060 Uiso 1 1 calc R . . . .
C216 C -0.2781(3) 0.6662(2) 0.5905(2) 0.0384(16) Uani 1 1 d . . . . .
H216 H -0.3036 0.6424 0.5925 0.046 Uiso 1 1 calc R . . . .
C217 C -0.5040(3) 0.6760(2) 0.60499(18) 0.0313(13) Uani 1 1 d . . . . .
H21A H -0.4943 0.6986 0.5785 0.038 Uiso 1 1 calc R . . . .
H21B H -0.5483 0.6774 0.6148 0.038 Uiso 1 1 calc R . . . .
C218 C -0.4084(3) 0.6215(2) 0.55997(18) 0.0327(14) Uani 1 1 d . . . . .
C219 C -0.3970(4) 0.6615(2) 0.52795(19) 0.0391(16) Uani 1 1 d . . . . .
H219 H -0.4268 0.6876 0.5264 0.047 Uiso 1 1 calc R . . . .
C220 C -0.3451(4) 0.6651(3) 0.49862(18) 0.0423(18) Uani 1 1 d . . . . .
H220 H -0.3391 0.6932 0.4776 0.051 Uiso 1 1 calc R . . . .
C221 C -0.3016(4) 0.6275(3) 0.4998(2) 0.047(2) Uani 1 1 d . . . . .
H221 H -0.2653 0.6296 0.4796 0.057 Uiso 1 1 calc R . . . .
C222 C -0.3115(3) 0.5859(3) 0.5314(2) 0.0422(17) Uani 1 1 d . . . . .
H222 H -0.2820 0.5596 0.5326 0.051 Uiso 1 1 calc R . . . .
C223 C -0.3652(3) 0.5838(2) 0.56082(19) 0.0351(15) Uani 1 1 d . . . . .
H223 H -0.3720 0.5557 0.5819 0.042 Uiso 1 1 calc R . . . .
C224 C -0.5324(3) 0.6027(2) 0.57828(18) 0.0320(14) Uani 1 1 d . . . . .
C225 C -0.5915(3) 0.5973(3) 0.6015(2) 0.0376(15) Uani 1 1 d . . . . .
H225 H -0.6002 0.5991 0.6284 0.045 Uiso 1 1 calc R . . . .
C226 C -0.6365(3) 0.5896(3) 0.5870(2) 0.0443(17) Uani 1 1 d . . . . .
H226 H -0.6757 0.5857 0.6037 0.053 Uiso 1 1 calc R . . . .
C227 C -0.6251(4) 0.5875(3) 0.5474(2) 0.0458(18) Uani 1 1 d . . . . .
H227 H -0.6567 0.5834 0.5366 0.055 Uiso 1 1 calc R . . . .
C228 C -0.5690(4) 0.5914(3) 0.5250(2) 0.0498(19) Uani 1 1 d . . . . .
H228 H -0.5611 0.5881 0.4986 0.060 Uiso 1 1 calc R . . . .
C229 C -0.5214(4) 0.6002(3) 0.5386(2) 0.0420(17) Uani 1 1 d . . . . .
H229 H -0.4825 0.6042 0.5214 0.050 Uiso 1 1 calc R . . . .
C230 C -0.5187(3) 0.7220(2) 0.65494(19) 0.0318(14) Uani 1 1 d . . . . .
H23A H -0.5403 0.7462 0.6372 0.038 Uiso 1 1 calc R . . . .
H23B H -0.4950 0.7391 0.6653 0.038 Uiso 1 1 calc R . . . .
C231 C -0.6391(3) 0.6839(2) 0.67775(19) 0.0314(13) Uani 1 1 d . . . . .
C232 C -0.6693(3) 0.6424(3) 0.6933(2) 0.0364(15) Uani 1 1 d . . . . .
H232 H -0.6571 0.6179 0.7138 0.044 Uiso 1 1 calc R . . . .
C233 C -0.7171(3) 0.6361(3) 0.6793(2) 0.0474(18) Uani 1 1 d . . . . .
H233 H -0.7379 0.6078 0.6904 0.057 Uiso 1 1 calc R . . . .
C234 C -0.7343(3) 0.6714(3) 0.6490(2) 0.0488(19) Uani 1 1 d . . . . .
H234 H -0.7666 0.6669 0.6390 0.059 Uiso 1 1 calc R . . . .
C235 C -0.7049(4) 0.7131(3) 0.6331(3) 0.053(2) Uani 1 1 d . . . . .
H235 H -0.7177 0.7375 0.6127 0.064 Uiso 1 1 calc R . . . .
C236 C -0.6564(3) 0.7197(3) 0.6470(2) 0.0428(17) Uani 1 1 d . . . . .
H236 H -0.6354 0.7479 0.6357 0.051 Uiso 1 1 calc R . . . .
C237 C -0.6006(3) 0.7339(2) 0.72490(18) 0.0305(13) Uani 1 1 d . . . . .
C238 C -0.5590(3) 0.7458(2) 0.7419(2) 0.0378(15) Uani 1 1 d . . . . .
H238 H -0.5195 0.7307 0.7384 0.045 Uiso 1 1 calc R . . . .
C239 C -0.5756(4) 0.7802(3) 0.7642(2) 0.0447(17) Uani 1 1 d . . . . .
H239 H -0.5473 0.7887 0.7755 0.054 Uiso 1 1 calc R . . . .
C240 C -0.6335(3) 0.8018(3) 0.7696(2) 0.0439(17) Uani 1 1 d . . . . .
H240 H -0.6452 0.8242 0.7856 0.053 Uiso 1 1 calc R . . . .
C241 C -0.6747(3) 0.7908(3) 0.7518(2) 0.0442(17) Uani 1 1 d . . . . .
H241 H -0.7141 0.8061 0.7551 0.053 Uiso 1 1 calc R . . . .
C242 C -0.6575(3) 0.7573(2) 0.7293(2) 0.0368(15) Uani 1 1 d . . . . .
H242 H -0.6852 0.7503 0.7167 0.044 Uiso 1 1 calc R . . . .
C243 C -0.4703(3) 0.3644(2) 0.64029(18) 0.0348(14) Uani 1 1 d . . . . .
H24A H -0.4744 0.3485 0.6202 0.042 Uiso 1 1 calc R . . . .
H24B H -0.4271 0.3624 0.6399 0.042 Uiso 1 1 calc R . . . .
C244 C -0.4367(3) 0.4512(2) 0.58486(18) 0.0332(14) Uani 1 1 d . . . . .
C245 C -0.4467(4) 0.4770(3) 0.54797(19) 0.0426(17) Uani 1 1 d . . . . .
H245 H -0.4866 0.4837 0.5447 0.051 Uiso 1 1 calc R . . . .
C246 C -0.4002(4) 0.4928(3) 0.5167(2) 0.056(2) Uani 1 1 d . . . . .
H246 H -0.4081 0.5114 0.4922 0.067 Uiso 1 1 calc R . . . .
C247 C -0.3425(5) 0.4820(3) 0.5202(2) 0.057(2) Uani 1 1 d . . . . .
H247 H -0.3101 0.4911 0.4977 0.068 Uiso 1 1 calc R . . . .
C248 C -0.3312(4) 0.4581(3) 0.5563(3) 0.064(2) Uani 1 1 d . . . . .
H248 H -0.2910 0.4512 0.5590 0.077 Uiso 1 1 calc R . . . .
C249 C -0.3793(4) 0.4435(3) 0.5895(2) 0.0500(19) Uani 1 1 d . . . . .
H249 H -0.3717 0.4285 0.6148 0.060 Uiso 1 1 calc R . . . .
C250 C -0.5598(4) 0.4297(2) 0.60304(19) 0.0395(17) Uani 1 1 d . . . . .
C251 C -0.6076(3) 0.4626(3) 0.6081(2) 0.0416(16) Uani 1 1 d . . . . .
H251 H -0.6075 0.4853 0.6227 0.050 Uiso 1 1 calc R . . . .
C252 C -0.6564(4) 0.4633(3) 0.5923(2) 0.051(2) Uani 1 1 d . . . . .
H252 H -0.6889 0.4868 0.5958 0.062 Uiso 1 1 calc R . . . .
C253 C -0.6582(4) 0.4299(3) 0.5713(2) 0.052(2) Uani 1 1 d . . . . .
H253 H -0.6924 0.4295 0.5616 0.062 Uiso 1 1 calc R . . . .
C254 C -0.6102(5) 0.3980(3) 0.5652(2) 0.055(2) Uani 1 1 d . . . . .
H254 H -0.6110 0.3756 0.5506 0.066 Uiso 1 1 calc R . . . .
C255 C -0.5586(4) 0.3969(3) 0.57985(19) 0.0447(18) Uani 1 1 d . . . . .
H255 H -0.5247 0.3752 0.5744 0.054 Uiso 1 1 calc R . . . .
C256 C -0.5612(3) 0.3230(2) 0.67987(18) 0.0332(14) Uani 1 1 d . . . . .
H25A H -0.5555 0.2892 0.6784 0.040 Uiso 1 1 calc R . . . .
H25B H -0.5755 0.3425 0.6564 0.040 Uiso 1 1 calc R . . . .
C257 C -0.6847(4) 0.3276(3) 0.7077(2) 0.0462(19) Uani 1 1 d . . . . .
C258 C -0.7029(4) 0.3694(3) 0.6839(3) 0.062(3) Uani 1 1 d . . . . .
H258 H -0.6826 0.3974 0.6791 0.075 Uiso 1 1 calc R . . . .
C259 C -0.7501(4) 0.3717(3) 0.6666(3) 0.068(3) Uani 1 1 d . . . . .
H259 H -0.7630 0.4013 0.6509 0.081 Uiso 1 1 calc R . . . .
C260 C -0.7788(4) 0.3302(4) 0.6723(2) 0.067(3) Uani 1 1 d . . . . .
H260 H -0.8110 0.3312 0.6603 0.081 Uiso 1 1 calc R . . . .
C261 C -0.7599(4) 0.2885(3) 0.6954(2) 0.062(3) Uani 1 1 d . . . . .
H261 H -0.7790 0.2602 0.6993 0.075 Uiso 1 1 calc R . . . .
C262 C -0.7129(4) 0.2865(3) 0.7134(2) 0.049(2) Uani 1 1 d . . . . .
H262 H -0.7003 0.2570 0.7294 0.058 Uiso 1 1 calc R . . . .
C263 C -0.6121(3) 0.2729(2) 0.76325(18) 0.0345(15) Uani 1 1 d . . . . .
C264 C -0.6190(3) 0.2759(3) 0.80212(19) 0.0388(16) Uani 1 1 d . . . . .
H264 H -0.6285 0.3063 0.8082 0.047 Uiso 1 1 calc R . . . .
C265 C -0.6121(3) 0.2356(3) 0.8317(2) 0.0439(18) Uani 1 1 d . . . . .
H265 H -0.6177 0.2380 0.8582 0.053 Uiso 1 1 calc R . . . .
C266 C -0.5970(4) 0.1918(3) 0.8227(2) 0.0482(19) Uani 1 1 d . . . . .
H266 H -0.5900 0.1642 0.8428 0.058 Uiso 1 1 calc R . . . .
C267 C -0.5920(4) 0.1880(3) 0.7850(2) 0.0489(19) Uani 1 1 d . . . . .
H267 H -0.5835 0.1573 0.7795 0.059 Uiso 1 1 calc R . . . .
C268 C -0.5990(4) 0.2280(3) 0.7547(2) 0.0449(18) Uani 1 1 d . . . . .
H268 H -0.5951 0.2250 0.7285 0.054 Uiso 1 1 calc R . . . .
C269 C -0.4660(3) 0.3033(2) 0.70068(18) 0.0357(15) Uani 1 1 d . . . . .
H26A H -0.4386 0.2857 0.6822 0.043 Uiso 1 1 calc R . . . .
H26B H -0.4923 0.2802 0.7213 0.043 Uiso 1 1 calc R . . . .
C270 C -0.3511(3) 0.3429(2) 0.68697(18) 0.0328(14) Uani 1 1 d . . . . .
C271 C -0.3237(3) 0.3827(2) 0.68575(19) 0.0348(15) Uani 1 1 d . . . . .
H271 H -0.3402 0.4004 0.7051 0.042 Uiso 1 1 calc R . . . .
C272 C -0.2722(3) 0.3971(3) 0.6566(2) 0.0448(17) Uani 1 1 d . . . . .
H272 H -0.2544 0.4249 0.6557 0.054 Uiso 1 1 calc R . . . .
C273 C -0.2471(3) 0.3712(3) 0.6292(2) 0.0475(18) Uani 1 1 d . . . . .
H273 H -0.2119 0.3810 0.6093 0.057 Uiso 1 1 calc R . . . .
C274 C -0.2733(4) 0.3302(3) 0.6305(2) 0.0490(19) Uani 1 1 d . . . . .
H274 H -0.2555 0.3121 0.6115 0.059 Uiso 1 1 calc R . . . .
C275 C -0.3247(4) 0.3158(3) 0.6590(2) 0.0451(17) Uani 1 1 d . . . . .
H275 H -0.3422 0.2879 0.6597 0.054 Uiso 1 1 calc R . . . .
C276 C -0.4027(3) 0.2731(2) 0.7589(2) 0.0353(15) Uani 1 1 d . . . . .
C277 C -0.3475(4) 0.2467(2) 0.7543(2) 0.0450(17) Uani 1 1 d . . . . .
H277 H -0.3159 0.2580 0.7319 0.054 Uiso 1 1 calc R . . . .
C278 C -0.3374(4) 0.2042(3) 0.7816(3) 0.051(2) Uani 1 1 d . . . . .
H278 H -0.2993 0.1867 0.7783 0.062 Uiso 1 1 calc R . . . .
C279 C -0.3841(4) 0.1881(3) 0.8137(2) 0.053(2) Uani 1 1 d . . . . .
H279 H -0.3775 0.1595 0.8329 0.064 Uiso 1 1 calc R . . . .
C280 C -0.4403(3) 0.2126(3) 0.8185(2) 0.0468(18) Uani 1 1 d . . . . .
H280 H -0.4725 0.2001 0.8400 0.056 Uiso 1 1 calc R . . . .
C281 C -0.4489(4) 0.2553(3) 0.7917(2) 0.0425(16) Uani 1 1 d . . . . .
H281 H -0.4869 0.2730 0.7956 0.051 Uiso 1 1 calc R . . . .
C282 C -0.7466(3) 0.4133(3) 0.88959(18) 0.0372(16) Uani 1 1 d . . . . .
H28A H -0.7903 0.4120 0.9013 0.045 Uiso 1 1 calc R . . . .
H28B H -0.7256 0.4009 0.9114 0.045 Uiso 1 1 calc R . . . .
C283 C -0.7863(3) 0.3745(3) 0.8340(2) 0.0417(17) Uani 1 1 d . . . . .
C284 C -0.7753(4) 0.3724(3) 0.7945(2) 0.0474(18) Uani 1 1 d . . . . .
H284 H -0.7352 0.3725 0.7787 0.057 Uiso 1 1 calc R . . . .
C285 C -0.8227(4) 0.3700(3) 0.7778(2) 0.052(2) Uani 1 1 d . . . . .
H285 H -0.8147 0.3683 0.7509 0.063 Uiso 1 1 calc R . . . .
C286 C -0.8805(4) 0.3703(3) 0.8001(3) 0.052(2) Uani 1 1 d . . . . .
H286 H -0.9124 0.3691 0.7885 0.063 Uiso 1 1 calc R . . . .
C287 C -0.8932(4) 0.3722(4) 0.8392(3) 0.062(2) Uani 1 1 d . . . . .
H287 H -0.9335 0.3728 0.8545 0.075 Uiso 1 1 calc R . . . .
C288 C -0.8455(4) 0.3732(3) 0.8564(2) 0.054(2) Uani 1 1 d . . . . .
H288 H -0.8538 0.3729 0.8837 0.065 Uiso 1 1 calc R . . . .
C289 C -0.7173(3) 0.3178(3) 0.88706(19) 0.0419(18) Uani 1 1 d . . . . .
C290 C -0.7506(3) 0.2792(3) 0.8903(2) 0.0457(19) Uani 1 1 d . . . . .
H290 H -0.7788 0.2835 0.8745 0.055 Uiso 1 1 calc R . . . .
C291 C -0.7425(4) 0.2349(3) 0.9163(2) 0.049(2) Uani 1 1 d . . . . .
H291 H -0.7655 0.2094 0.9182 0.058 Uiso 1 1 calc R . . . .
C292 C -0.7020(4) 0.2277(3) 0.9392(2) 0.055(2) Uani 1 1 d . . . . .
H292 H -0.6967 0.1971 0.9565 0.066 Uiso 1 1 calc R . . . .
C293 C -0.6677(4) 0.2650(3) 0.9373(2) 0.054(2) Uani 1 1 d . . . . .
H293 H -0.6404 0.2603 0.9538 0.065 Uiso 1 1 calc R . . . .
C294 C -0.6751(3) 0.3086(3) 0.9109(2) 0.0459(19) Uani 1 1 d . . . . .
H294 H -0.6509 0.3335 0.9086 0.055 Uiso 1 1 calc R . . . .
C295 C -0.7770(3) 0.4896(3) 0.84856(19) 0.0388(16) Uani 1 1 d . . . . .
H29A H -0.8078 0.5057 0.8667 0.047 Uiso 1 1 calc R . . . .
H29B H -0.7973 0.4670 0.8411 0.047 Uiso 1 1 calc R . . . .
C296 C -0.8073(3) 0.5432(3) 0.7794(2) 0.0397(16) Uani 1 1 d . . . . .
C297 C -0.8224(4) 0.5034(3) 0.7704(2) 0.0502(19) Uani 1 1 d . . . . .
H297 H -0.7986 0.4741 0.7753 0.060 Uiso 1 1 calc R . . . .
C298 C -0.8713(5) 0.5056(4) 0.7544(3) 0.070(3) Uani 1 1 d . . . . .
H298 H -0.8815 0.4779 0.7493 0.084 Uiso 1 1 calc R . . . .
C299 C -0.9044(4) 0.5479(4) 0.7460(3) 0.068(3) Uani 1 1 d . . . . .
H299 H -0.9381 0.5497 0.7353 0.081 Uiso 1 1 calc R . . . .
C300 C -0.8889(4) 0.5885(4) 0.7533(3) 0.066(2) Uani 1 1 d . . . . .
H300 H -0.9108 0.6184 0.7460 0.079 Uiso 1 1 calc R . . . .
C301 C -0.8418(4) 0.5859(3) 0.7709(3) 0.055(2) Uani 1 1 d . . . . .
H301 H -0.8332 0.6134 0.7771 0.066 Uiso 1 1 calc R . . . .
C302 C -0.7480(3) 0.5900(3) 0.8187(2) 0.0370(15) Uani 1 1 d . . . . .
C303 C -0.7971(4) 0.6055(3) 0.8459(3) 0.058(2) Uani 1 1 d . . . . .
H303 H -0.8315 0.5875 0.8570 0.069 Uiso 1 1 calc R . . . .
C304 C -0.7952(4) 0.6476(4) 0.8566(3) 0.068(3) Uani 1 1 d . . . . .
H304 H -0.8290 0.6589 0.8743 0.082 Uiso 1 1 calc R . . . .
C305 C -0.7454(4) 0.6726(3) 0.8420(3) 0.059(2) Uani 1 1 d . . . . .
H305 H -0.7438 0.7005 0.8504 0.070 Uiso 1 1 calc R . . . .
C306 C -0.6981(4) 0.6580(3) 0.8156(2) 0.0465(18) Uani 1 1 d . . . . .
H306 H -0.6639 0.6763 0.8053 0.056 Uiso 1 1 calc R . . . .
C307 C -0.6982(3) 0.6172(2) 0.8034(2) 0.0350(14) Uani 1 1 d . . . . .
H307 H -0.6645 0.6076 0.7847 0.042 Uiso 1 1 calc R . . . .
C308 C -0.7150(3) 0.4882(3) 0.89394(18) 0.0335(14) Uani 1 1 d . . . . .
H30A H -0.7413 0.4803 0.9211 0.040 Uiso 1 1 calc R . . . .
H30B H -0.7212 0.5231 0.8827 0.040 Uiso 1 1 calc R . . . .
C309 C -0.6357(3) 0.4211(2) 0.93848(17) 0.0335(15) Uani 1 1 d . . . . .
C310 C -0.6864(3) 0.4119(3) 0.97128(19) 0.0439(18) Uani 1 1 d . . . . .
H310 H -0.7211 0.4337 0.9729 0.053 Uiso 1 1 calc R . . . .
C311 C -0.6836(4) 0.3695(3) 1.00109(19) 0.049(2) Uani 1 1 d . . . . .
H311 H -0.7172 0.3625 1.0231 0.059 Uiso 1 1 calc R . . . .
C312 C -0.6336(4) 0.3381(3) 0.9992(2) 0.049(2) Uani 1 1 d . . . . .
H312 H -0.6329 0.3098 1.0199 0.059 Uiso 1 1 calc R . . . .
C313 C -0.5839(4) 0.3472(3) 0.9675(2) 0.0422(17) Uani 1 1 d . . . . .
H313 H -0.5491 0.3255 0.9665 0.051 Uiso 1 1 calc R . . . .
C314 C -0.5857(3) 0.3891(2) 0.93680(19) 0.0369(16) Uani 1 1 d . . . . .
H314 H -0.5522 0.3953 0.9147 0.044 Uiso 1 1 calc R . . . .
C315 C -0.6272(3) 0.5229(3) 0.91657(19) 0.0356(15) Uani 1 1 d . . . . .
C316 C -0.6219(4) 0.5176(3) 0.9555(2) 0.0460(18) Uani 1 1 d . . . . .
H316 H -0.6200 0.4866 0.9728 0.055 Uiso 1 1 calc R . . . .
C317 C -0.6194(4) 0.5575(3) 0.9686(2) 0.058(2) Uani 1 1 d . . . . .
H317 H -0.6142 0.5533 0.9946 0.069 Uiso 1 1 calc R . . . .
C318 C -0.6244(4) 0.6026(3) 0.9450(2) 0.055(2) Uani 1 1 d . . . . .
H318 H -0.6252 0.6296 0.9551 0.065 Uiso 1 1 calc R . . . .
C319 C -0.6283(4) 0.6088(3) 0.9058(2) 0.0479(18) Uani 1 1 d . . . . .
H319 H -0.6299 0.6401 0.8888 0.057 Uiso 1 1 calc R . . . .
C320 C -0.6298(3) 0.5694(3) 0.8920(2) 0.0387(15) Uani 1 1 d . . . . .
H320 H -0.6328 0.5738 0.8655 0.046 Uiso 1 1 calc R . . . .
C321 C -0.5191(4) 0.6842(3) 0.8302(2) 0.054(2) Uani 1 1 d . . . . .
C322 C -0.5350(6) 0.7201(4) 0.8538(3) 0.086(4) Uani 1 1 d . . . . .
H32A H -0.5089 0.7466 0.8413 0.130 Uiso 1 1 calc GR . . . .
H32B H -0.5297 0.7053 0.8807 0.130 Uiso 1 1 calc GR . . . .
H32C H -0.5770 0.7323 0.8552 0.130 Uiso 1 1 calc GR . . . .
C323 C -0.2430(4) 0.5303(4) 0.6136(3) 0.076(3) Uani 1 1 d . . . . .
C324 C -0.1876(5) 0.5220(8) 0.5840(4) 0.158(9) Uani 1 1 d . . . . .
H32D H -0.1980 0.5170 0.5609 0.237 Uiso 1 1 calc GR . . . .
H32E H -0.1642 0.4936 0.5957 0.237 Uiso 1 1 calc GR . . . .
H32F H -0.1638 0.5499 0.5757 0.237 Uiso 1 1 calc GR . . . .
C325 C -0.5123(4) 0.2909(3) 0.8796(2) 0.052(2) Uani 1 1 d . . . . .
C326 C -0.5001(6) 0.2479(3) 0.9110(3) 0.075(3) Uani 1 1 d . . . . .
H32G H -0.4602 0.2328 0.9018 0.113 Uiso 1 1 calc GR . . . .
H32H H -0.5305 0.2251 0.9165 0.113 Uiso 1 1 calc GR . . . .
H32I H -0.5016 0.2575 0.9352 0.113 Uiso 1 1 calc GR . . . .
C327 C -0.7438(4) 0.5048(5) 0.6777(3) 0.085(4) Uani 1 1 d . . . . .
C328 C -0.7966(6) 0.5143(10) 0.6598(4) 0.204(13) Uani 1 1 d . . . . .
H32J H -0.7834 0.5271 0.6311 0.306 Uiso 1 1 calc GR . . . .
H32K H -0.8255 0.5377 0.6713 0.306 Uiso 1 1 calc GR . . . .
H32L H -0.8157 0.4845 0.6653 0.306 Uiso 1 1 calc GR . . . .
Cl3 Cl 0.00341(15) 0.25692(12) 0.44505(8) 0.0894(7) Uani 1 1 d . U . . .
O9 O 0.0570(4) 0.2660(3) 0.4200(2) 0.0990(12) Uani 1 1 d . U . . .
O10 O -0.0396(4) 0.2888(3) 0.4296(2) 0.0991(12) Uani 1 1 d . U . . .
O11 O 0.0094(4) 0.2611(3) 0.4821(2) 0.0927(11) Uani 1 1 d . U . . .
O12 O -0.0078(4) 0.2092(3) 0.4454(2) 0.0934(11) Uani 1 1 d . U . . .
Cl6 Cl -0.5966(5) 0.1314(4) 0.9781(3) 0.317(4) Uani 1 1 d D U . . .
O21 O -0.5663(10) 0.1427(8) 0.9294(5) 0.318(4) Uani 1 1 d D U . . .
O22 O -0.5940(11) 0.1755(7) 0.9959(6) 0.318(4) Uani 1 1 d D U . . .
O23 O -0.6620(8) 0.1123(8) 0.9880(7) 0.318(4) Uani 1 1 d D U . . .
O24 O -0.5512(9) 0.0904(7) 0.9985(6) 0.318(4) Uani 1 1 d D U . . .
Cl5 Cl -0.2009(2) 0.4223(3) 0.44344(18) 0.245(3) Uani 1 1 d D U . . .
O17 O -0.1353(4) 0.4187(6) 0.4350(4) 0.245(3) Uani 1 1 d D U . . .
O18 O -0.2162(6) 0.4064(6) 0.4108(4) 0.248(3) Uani 1 1 d D U . . .
O19 O -0.2222(5) 0.4754(4) 0.4369(4) 0.245(3) Uani 1 1 d D U . . .
O20 O -0.2267(5) 0.3961(6) 0.4837(3) 0.248(3) Uani 1 1 d D U . . .
Cl1 Cl -0.48682(14) -0.24779(11) 0.94348(8) 0.0825(6) Uani 1 1 d . U . . .
O1 O -0.4338(4) -0.2382(3) 0.9170(2) 0.0955(12) Uani 1 1 d . U . . .
O2 O -0.5293(4) -0.2096(3) 0.9305(2) 0.0945(12) Uani 1 1 d . U . . .
O3 O -0.4822(4) -0.2461(3) 0.9815(2) 0.0868(10) Uani 1 1 d . U . . .
O4 O -0.5098(4) -0.2912(3) 0.9444(2) 0.0853(10) Uani 1 1 d . U . . .
Cl2 Cl 0.42249(14) 0.05567(12) 0.82222(11) 0.1004(8) Uani 1 1 d . U . . .
O5 O 0.4566(4) 0.0699(3) 0.7815(3) 0.1025(12) Uani 1 1 d . U . . .
O6 O 0.3590(4) 0.0762(3) 0.8244(3) 0.1037(12) Uani 1 1 d . U . . .
O7 O 0.4470(4) 0.0742(3) 0.8483(3) 0.1037(11) Uani 1 1 d . U . . .
O8 O 0.4249(4) 0.0037(3) 0.8359(3) 0.1049(12) Uani 1 1 d . U . . .
Cl4 Cl -0.0284(4) 0.3950(3) 0.57901(17) 0.261(3) Uani 1 1 d D U . . .
O13 O 0.0064(9) 0.3805(6) 0.5397(3) 0.263(3) Uani 1 1 d D U . . .
O14 O -0.0256(9) 0.4502(4) 0.5691(4) 0.263(3) Uani 1 1 d D U . . .
O15 O -0.0923(7) 0.3795(6) 0.5925(4) 0.263(3) Uani 1 1 d D U . . .
O16 O 0.0050(7) 0.3719(6) 0.6114(4) 0.262(3) Uani 1 1 d D U . . .
N17 N -0.1696(8) 0.2735(6) 0.5611(4) 0.176(8) Uani 1 1 d . . . . .
C329 C -0.1460(5) 0.3000(4) 0.5418(3) 0.056(2) Uani 1 1 d D . . . .
C330 C -0.1101(7) 0.3375(5) 0.5172(5) 0.161(9) Uani 1 1 d D . . . .
H33A H -0.0769 0.3247 0.4986 0.241 Uiso 1 1 calc GR . . . .
H33B H -0.0939 0.3516 0.5336 0.241 Uiso 1 1 calc GR . . . .
H33C H -0.1346 0.3621 0.5023 0.241 Uiso 1 1 calc GR . . . .
N19 N -0.5033(4) 0.1953(4) 0.6710(3) 0.085(3) Uani 1 1 d . . . . .
C333 C -0.4768(4) 0.1797(4) 0.6947(3) 0.068(3) Uani 1 1 d . . . . .
C334 C -0.4450(5) 0.1609(4) 0.7252(4) 0.089(3) Uani 1 1 d . . . . .
H33D H -0.4017 0.1588 0.7132 0.133 Uiso 1 1 calc GR . . . .
H33E H -0.4577 0.1290 0.7402 0.133 Uiso 1 1 calc GR . . . .
H33F H -0.4536 0.1821 0.7433 0.133 Uiso 1 1 calc GR . . . .
N18 N -0.3562(7) 0.2496(4) 0.6016(4) 0.141(6) Uani 1 1 d . . . . .
C331 C -0.3488(6) 0.2837(5) 0.5777(4) 0.091(4) Uani 1 1 d . . . . .
C332 C -0.3393(7) 0.3280(5) 0.5471(3) 0.111(5) Uani 1 1 d . . . . .
H33G H -0.3103 0.3217 0.5234 0.167 Uiso 1 1 calc GR . . . .
H33H H -0.3236 0.3508 0.5569 0.167 Uiso 1 1 calc GR . . . .
H33I H -0.3775 0.3416 0.5403 0.167 Uiso 1 1 calc GR . . . .

loop_
_atom_site_aniso_label
_atom_site_aniso_U_11
_atom_site_aniso_U_22
_atom_site_aniso_U_33
_atom_site_aniso_U_23
_atom_site_aniso_U_13
_atom_site_aniso_U_12
Cu1 0.0389(5) 0.0342(5) 0.0275(5) 0.0010(4) -0.0062(4) -0.0237(4)
Cu2 0.0527(6) 0.0338(5) 0.0307(5) -0.0059(4) -0.0102(4) -0.0261(4)
Cu3 0.0376(5) 0.0202(4) 0.0256(4) -0.0040(3) -0.0027(4) -0.0046(4)
Cu4 0.0368(5) 0.0247(4) 0.0205(4) -0.0072(3) -0.0059(3) -0.0133(4)
Cu5 0.0308(5) 0.0418(5) 0.0324(5) -0.0154(4) -0.0093(4) -0.0104(4)
Cu6 0.0230(4) 0.0317(5) 0.0223(4) -0.0063(3) -0.0057(3) -0.0077(3)
Cu7 0.0285(4) 0.0236(4) 0.0182(4) -0.0021(3) -0.0032(3) -0.0124(3)
Cu8 0.0382(5) 0.0221(4) 0.0289(5) 0.0002(4) -0.0032(4) -0.0084(4)
Cu9 0.0287(4) 0.0216(4) 0.0185(4) -0.0023(3) -0.0070(3) -0.0111(3)
Cu10 0.0260(4) 0.0245(4) 0.0232(4) -0.0084(3) -0.0032(3) -0.0111(3)
Cu11 0.0323(4) 0.0181(4) 0.0226(4) -0.0027(3) -0.0085(3) -0.0095(3)
Cu12 0.0289(4) 0.0204(4) 0.0210(4) -0.0039(3) -0.0017(3) -0.0096(3)
Cu13 0.0245(4) 0.0233(4) 0.0202(4) 0.0000(3) -0.0059(3) -0.0104(3)
Cu14 0.0330(5) 0.0237(4) 0.0288(5) -0.0101(4) -0.0102(4) -0.0041(4)
Cu15 0.0287(4) 0.0237(4) 0.0200(4) -0.0051(3) -0.0075(3) -0.0102(3)
Cu16 0.0243(4) 0.0258(4) 0.0240(4) -0.0034(3) -0.0046(3) -0.0047(3)
Cu17 0.0275(4) 0.0301(5) 0.0266(5) 0.0015(4) -0.0004(4) -0.0085(4)
Cu18 0.0314(4) 0.0220(4) 0.0182(4) -0.0017(3) -0.0034(3) -0.0125(3)
Cu19 0.0297(4) 0.0202(4) 0.0226(4) -0.0055(3) -0.0086(3) -0.0032(3)
Cu20 0.0250(4) 0.0186(4) 0.0177(4) -0.0043(3) -0.0038(3) -0.0078(3)
Cu21 0.0392(5) 0.0253(5) 0.0259(4) -0.0025(4) -0.0031(4) -0.0180(4)
Cu22 0.0317(5) 0.0319(5) 0.0287(5) -0.0094(4) -0.0032(4) -0.0187(4)
P1 0.0411(9) 0.0334(9) 0.0270(8) 0.0004(7) -0.0096(7) -0.0235(7)
P2 0.0260(7) 0.0369(9) 0.0264(8) -0.0066(6) -0.0070(6) -0.0069(6)
P3 0.0284(7) 0.0297(8) 0.0174(7) -0.0028(6) -0.0029(6) -0.0115(6)
P4 0.0629(11) 0.0357(9) 0.0288(8) -0.0014(7) -0.0155(8) -0.0293(8)
P5 0.0467(9) 0.0203(7) 0.0264(8) -0.0059(6) -0.0068(7) -0.0010(7)
P6 0.0519(10) 0.0261(8) 0.0194(7) -0.0059(6) -0.0078(7) -0.0103(7)
P7 0.0309(7) 0.0263(8) 0.0188(7) -0.0055(6) -0.0072(6) -0.0095(6)
P8 0.0315(8) 0.0294(8) 0.0261(8) -0.0085(6) -0.0034(6) -0.0161(6)
P9 0.0258(7) 0.0264(8) 0.0271(8) -0.0079(6) -0.0059(6) -0.0018(6)
P10 0.0345(8) 0.0242(7) 0.0167(7) -0.0040(6) -0.0041(6) -0.0116(6)
P11 0.0387(8) 0.0246(8) 0.0201(7) -0.0054(6) -0.0025(6) -0.0171(6)
P12 0.0321(8) 0.0230(7) 0.0236(7) -0.0066(6) -0.0100(6) -0.0008(6)
N1 0.029(3) 0.034(3) 0.022(2) 0.000(2) -0.005(2) -0.013(2)
N2 0.057(3) 0.027(3) 0.024(3) -0.008(2) -0.004(2) -0.016(2)
N3 0.025(2) 0.031(3) 0.022(2) -0.007(2) -0.0031(19) -0.009(2)
N4 0.037(3) 0.025(3) 0.022(2) -0.007(2) -0.007(2) -0.012(2)
N5 0.045(3) 0.068(4) 0.040(3) -0.018(3) -0.017(3) -0.010(3)
N6 0.055(4) 0.034(3) 0.034(3) -0.008(3) -0.006(3) -0.011(3)
N7 0.054(3) 0.030(3) 0.031(3) -0.012(2) -0.009(3) -0.003(3)
N8 0.036(3) 0.053(4) 0.034(3) -0.005(3) 0.001(3) -0.011(3)
C1 0.044(4) 0.047(4) 0.026(3) -0.004(3) -0.008(3) -0.026(3)
C2 0.047(4) 0.036(4) 0.040(4) 0.000(3) -0.016(3) -0.025(3)
C3 0.055(4) 0.040(4) 0.038(4) -0.003(3) -0.016(3) -0.019(3)
C4 0.074(6) 0.053(5) 0.045(4) -0.004(4) -0.028(4) -0.031(4)
C5 0.089(7) 0.043(4) 0.068(6) 0.004(4) -0.056(5) -0.028(4)
C6 0.054(5) 0.053(5) 0.068(6) -0.006(4) -0.021(4) -0.027(4)
C7 0.048(4) 0.059(5) 0.048(4) -0.004(4) -0.019(3) -0.029(4)
C8 0.042(4) 0.034(4) 0.032(3) -0.001(3) -0.008(3) -0.016(3)
C9 0.064(5) 0.047(4) 0.041(4) -0.001(3) -0.016(4) -0.030(4)
C10 0.072(5) 0.041(4) 0.053(5) 0.011(4) -0.033(4) -0.026(4)
C11 0.069(5) 0.039(4) 0.045(4) 0.006(3) -0.011(4) -0.028(4)
C12 0.063(5) 0.043(4) 0.035(4) 0.003(3) -0.005(3) -0.037(4)
C13 0.051(4) 0.046(4) 0.037(4) -0.003(3) -0.006(3) -0.030(3)
C14 0.023(3) 0.051(4) 0.031(3) -0.014(3) -0.004(2) -0.011(3)
C15 0.027(3) 0.040(4) 0.035(3) -0.012(3) -0.006(3) -0.001(3)
C16 0.037(3) 0.042(4) 0.032(3) -0.012(3) -0.012(3) 0.003(3)
C17 0.057(4) 0.034(4) 0.041(4) -0.003(3) -0.021(3) -0.004(3)
C18 0.057(5) 0.036(4) 0.061(5) -0.025(4) -0.016(4) 0.017(4)
C19 0.053(5) 0.070(6) 0.080(7) -0.041(5) -0.005(5) 0.013(4)
C20 0.040(4) 0.061(5) 0.056(5) -0.025(4) -0.001(3) -0.005(4)
C21 0.022(3) 0.045(4) 0.031(3) -0.005(3) -0.008(2) -0.006(3)
C22 0.036(4) 0.040(4) 0.049(4) -0.001(3) -0.014(3) -0.008(3)
C23 0.033(4) 0.066(6) 0.065(5) -0.004(4) -0.020(4) -0.001(4)
C24 0.045(4) 0.070(6) 0.071(6) -0.009(5) -0.033(4) -0.012(4)
C25 0.060(5) 0.058(5) 0.060(5) -0.008(4) -0.036(4) -0.017(4)
C26 0.049(4) 0.053(5) 0.043(4) -0.011(3) -0.019(3) -0.006(4)
C27 0.030(3) 0.041(4) 0.021(3) -0.008(3) -0.007(2) -0.006(3)
C28 0.032(3) 0.034(3) 0.025(3) -0.007(3) -0.006(2) -0.013(3)
C29 0.064(5) 0.051(5) 0.032(4) -0.001(3) -0.016(3) -0.025(4)
C30 0.069(5) 0.062(5) 0.031(4) -0.015(4) -0.010(3) -0.028(4)
C31 0.057(5) 0.056(5) 0.042(4) -0.024(4) -0.005(3) -0.016(4)
C32 0.062(5) 0.034(4) 0.042(4) -0.015(3) -0.017(3) -0.005(3)
C33 0.043(4) 0.035(4) 0.037(4) -0.010(3) -0.018(3) -0.004(3)
C34 0.032(3) 0.033(3) 0.018(3) -0.005(2) 0.000(2) -0.017(3)
C35 0.031(3) 0.036(3) 0.023(3) 0.003(3) -0.005(2) -0.016(3)
C36 0.048(4) 0.031(3) 0.031(3) 0.002(3) -0.014(3) -0.014(3)
C37 0.061(5) 0.041(4) 0.025(3) 0.004(3) -0.016(3) -0.026(4)
C38 0.052(4) 0.055(4) 0.016(3) 0.003(3) -0.004(3) -0.036(4)
C39 0.037(3) 0.047(4) 0.019(3) -0.005(3) 0.001(3) -0.019(3)
C40 0.090(6) 0.034(4) 0.030(4) -0.007(3) -0.024(4) -0.022(4)
C41 0.092(6) 0.037(4) 0.039(4) 0.012(3) -0.033(4) -0.040(4)
C42 0.165(11) 0.028(4) 0.051(5) 0.000(4) -0.033(6) -0.041(5)
C43 0.155(11) 0.030(4) 0.083(7) 0.008(4) -0.052(7) -0.038(6)
C44 0.120(9) 0.058(6) 0.057(6) 0.021(5) -0.034(6) -0.055(6)
C45 0.085(6) 0.060(5) 0.040(4) 0.013(4) -0.023(4) -0.052(5)
C46 0.063(5) 0.054(5) 0.029(4) 0.004(3) -0.016(3) -0.032(4)
C47 0.069(5) 0.060(5) 0.030(4) -0.005(3) -0.013(3) -0.040(4)
C48 0.096(7) 0.068(6) 0.032(4) 0.008(4) -0.022(4) -0.064(5)
C49 0.103(7) 0.078(6) 0.038(4) -0.003(4) -0.027(4) -0.070(6)
C50 0.063(5) 0.103(8) 0.043(5) -0.017(5) -0.016(4) -0.040(5)
C51 0.086(7) 0.101(8) 0.085(7) -0.007(6) -0.045(6) -0.049(7)
C52 0.071(6) 0.059(5) 0.071(6) -0.011(5) -0.033(5) -0.030(5)
C53 0.062(4) 0.020(3) 0.026(3) -0.005(2) -0.011(3) -0.006(3)
C54 0.056(4) 0.022(3) 0.034(4) -0.002(3) -0.012(3) -0.004(3)
C55 0.054(4) 0.037(4) 0.031(4) -0.004(3) -0.004(3) 0.002(3)
C56 0.070(5) 0.036(4) 0.038(4) 0.005(3) -0.014(4) -0.001(4)
C57 0.054(4) 0.036(4) 0.048(4) -0.001(3) -0.017(4) 0.005(3)
C58 0.058(5) 0.020(3) 0.062(5) -0.002(3) -0.015(4) 0.008(3)
C59 0.044(4) 0.030(4) 0.041(4) -0.010(3) -0.005(3) 0.005(3)
C60 0.046(4) 0.024(3) 0.032(3) -0.007(3) -0.006(3) 0.002(3)
C61 0.040(4) 0.027(3) 0.034(3) -0.007(3) -0.005(3) 0.005(3)
C62 0.045(4) 0.038(4) 0.048(4) 0.002(3) -0.009(3) -0.006(3)
C63 0.046(4) 0.051(5) 0.038(4) 0.007(3) 0.001(3) 0.010(4)
C64 0.063(5) 0.046(4) 0.028(4) -0.008(3) 0.005(3) 0.005(4)
C65 0.056(4) 0.031(4) 0.048(4) -0.017(3) -0.004(3) 0.008(3)
C66 0.058(4) 0.027(3) 0.027(3) -0.008(3) -0.010(3) -0.011(3)
C67 0.052(4) 0.035(4) 0.026(3) -0.001(3) -0.021(3) -0.007(3)
C68 0.088(6) 0.038(4) 0.030(4) -0.006(3) -0.020(4) -0.022(4)
C69 0.104(7) 0.041(4) 0.034(4) -0.001(3) -0.023(4) -0.025(5)
C70 0.097(7) 0.089(7) 0.027(4) 0.000(4) -0.030(4) -0.046(6)
C71 0.075(6) 0.060(5) 0.050(5) -0.006(4) -0.032(4) -0.011(4)
C72 0.068(5) 0.045(4) 0.035(4) -0.004(3) -0.031(4) -0.016(4)
C73 0.065(5) 0.021(3) 0.024(3) -0.005(3) 0.002(3) -0.011(3)
C74 0.058(5) 0.042(4) 0.034(4) 0.002(3) -0.006(3) -0.012(4)
C75 0.057(5) 0.041(4) 0.059(5) 0.000(4) -0.001(4) -0.011(4)
C76 0.081(6) 0.048(5) 0.051(5) -0.013(4) 0.006(5) -0.017(4)
C77 0.121(8) 0.047(5) 0.015(3) -0.002(3) 0.002(4) -0.033(5)
C78 0.102(7) 0.032(4) 0.028(4) -0.003(3) -0.018(4) -0.022(4)
C79 0.033(3) 0.027(3) 0.028(3) -0.004(2) -0.014(3) -0.005(2)
C80 0.039(3) 0.028(3) 0.016(3) -0.006(2) -0.005(2) -0.017(3)
C81 0.035(3) 0.039(4) 0.025(3) -0.007(3) -0.006(3) -0.015(3)
C82 0.045(4) 0.053(4) 0.022(3) -0.011(3) -0.005(3) -0.025(3)
C83 0.056(4) 0.045(4) 0.028(3) -0.013(3) -0.004(3) -0.017(4)
C84 0.048(4) 0.038(4) 0.043(4) -0.017(3) -0.008(3) -0.006(3)
C85 0.036(3) 0.037(4) 0.029(3) -0.015(3) -0.004(3) -0.008(3)
C86 0.028(3) 0.032(3) 0.024(3) -0.002(2) -0.005(2) -0.014(2)
C87 0.045(4) 0.036(4) 0.027(3) -0.012(3) -0.008(3) -0.013(3)
C88 0.045(4) 0.042(4) 0.028(3) -0.001(3) -0.009(3) -0.017(3)
C89 0.042(4) 0.036(4) 0.038(4) 0.002(3) -0.004(3) -0.013(3)
C90 0.053(4) 0.028(4) 0.041(4) -0.009(3) -0.003(3) -0.008(3)
C91 0.048(4) 0.036(4) 0.026(3) -0.010(3) -0.002(3) -0.007(3)
C92 0.030(3) 0.034(3) 0.022(3) -0.011(2) -0.002(2) -0.011(3)
C93 0.048(4) 0.030(3) 0.035(3) -0.007(3) -0.011(3) -0.022(3)
C94 0.044(4) 0.035(4) 0.034(3) -0.008(3) -0.005(3) -0.024(3)
C95 0.094(6) 0.030(4) 0.035(4) -0.008(3) -0.025(4) -0.034(4)
C96 0.074(5) 0.037(4) 0.040(4) -0.016(3) -0.001(4) -0.022(4)
C97 0.056(4) 0.045(4) 0.044(4) -0.025(3) 0.005(3) -0.021(4)
C98 0.045(4) 0.032(4) 0.055(4) -0.014(3) 0.008(3) -0.026(3)
C99 0.036(3) 0.032(3) 0.034(3) -0.014(3) 0.001(3) -0.019(3)
C100 0.042(4) 0.054(5) 0.037(4) -0.015(3) -0.005(3) -0.024(3)
C101 0.038(4) 0.061(5) 0.053(5) -0.023(4) 0.000(3) -0.023(4)
C102 0.041(4) 0.049(4) 0.050(4) -0.017(4) 0.008(3) -0.024(3)
C103 0.059(5) 0.039(4) 0.029(4) -0.001(3) 0.000(3) -0.017(3)
C104 0.040(4) 0.028(3) 0.039(4) -0.005(3) -0.008(3) -0.009(3)
C105 0.024(3) 0.028(3) 0.027(3) -0.005(2) -0.006(2) -0.006(2)
C106 0.036(3) 0.036(4) 0.035(3) -0.016(3) -0.006(3) 0.000(3)
C107 0.033(3) 0.054(5) 0.036(4) -0.014(3) -0.004(3) -0.002(3)
C108 0.051(4) 0.051(5) 0.037(4) -0.004(3) 0.004(3) -0.010(4)
C109 0.044(4) 0.081(6) 0.046(5) -0.019(4) 0.005(4) 0.004(4)
C110 0.042(4) 0.063(5) 0.047(4) -0.019(4) 0.003(3) 0.006(4)
C111 0.039(4) 0.047(4) 0.049(4) -0.015(3) -0.009(3) 0.009(3)
C112 0.035(3) 0.024(3) 0.033(3) -0.009(3) -0.009(3) 0.000(3)
C113 0.048(4) 0.045(4) 0.049(4) -0.006(3) -0.012(3) -0.004(3)
C114 0.072(6) 0.045(5) 0.044(4) 0.003(4) -0.024(4) 0.012(4)
C115 0.068(5) 0.031(4) 0.055(5) -0.002(3) 0.002(4) 0.000(4)
C116 0.060(5) 0.030(4) 0.043(4) -0.014(3) -0.003(4) 0.001(3)
C117 0.039(3) 0.025(3) 0.035(3) -0.010(3) -0.003(3) -0.003(3)
C118 0.040(3) 0.027(3) 0.020(3) -0.005(2) -0.012(2) -0.004(3)
C119 0.050(4) 0.025(3) 0.024(3) -0.004(2) -0.010(3) -0.016(3)
C120 0.048(4) 0.048(4) 0.028(3) -0.017(3) -0.007(3) -0.012(3)
C121 0.042(4) 0.050(4) 0.048(4) -0.020(4) -0.006(3) -0.012(3)
C122 0.055(5) 0.076(6) 0.047(4) -0.024(4) -0.020(4) -0.025(4)
C123 0.072(6) 0.090(7) 0.034(4) -0.022(4) -0.010(4) -0.042(5)
C124 0.066(5) 0.065(5) 0.030(4) -0.020(4) -0.006(3) -0.028(4)
C125 0.042(3) 0.027(3) 0.017(3) -0.008(2) -0.002(2) -0.015(3)
C126 0.056(4) 0.031(3) 0.024(3) -0.003(3) -0.010(3) -0.015(3)
C127 0.055(4) 0.038(4) 0.021(3) -0.001(3) -0.002(3) -0.023(3)
C128 0.058(5) 0.051(4) 0.022(3) -0.012(3) 0.005(3) -0.034(4)
C129 0.049(4) 0.042(4) 0.036(4) -0.017(3) 0.002(3) -0.012(3)
C130 0.045(4) 0.032(3) 0.028(3) -0.010(3) 0.000(3) -0.015(3)
C131 0.049(4) 0.024(3) 0.020(3) -0.003(2) -0.005(3) -0.015(3)
C132 0.046(4) 0.035(3) 0.019(3) 0.003(3) -0.007(3) -0.027(3)
C133 0.042(4) 0.032(3) 0.030(3) -0.007(3) -0.005(3) -0.016(3)
C134 0.040(4) 0.066(5) 0.032(4) -0.017(3) 0.003(3) -0.023(4)
C135 0.057(5) 0.058(5) 0.025(3) -0.003(3) 0.003(3) -0.024(4)
C136 0.053(4) 0.043(4) 0.037(4) -0.001(3) -0.007(3) -0.031(3)
C137 0.051(4) 0.035(4) 0.022(3) -0.005(3) -0.002(3) -0.025(3)
C138 0.033(3) 0.032(3) 0.032(3) -0.012(3) -0.002(3) -0.014(3)
C139 0.068(5) 0.031(4) 0.044(4) -0.013(3) -0.002(4) -0.022(3)
C140 0.068(5) 0.036(4) 0.088(7) -0.032(4) -0.020(5) -0.006(4)
C141 0.051(5) 0.067(6) 0.077(6) -0.049(5) -0.004(4) -0.022(4)
C142 0.054(5) 0.075(6) 0.046(4) -0.034(4) -0.010(4) -0.023(4)
C143 0.038(3) 0.049(4) 0.030(3) -0.015(3) -0.002(3) -0.018(3)
C144 0.043(3) 0.017(3) 0.029(3) -0.006(2) -0.016(3) -0.002(2)
C145 0.030(3) 0.034(3) 0.030(3) -0.013(3) -0.009(3) -0.002(3)
C146 0.037(4) 0.037(4) 0.052(4) -0.014(3) -0.021(3) 0.009(3)
C147 0.056(5) 0.055(5) 0.053(5) -0.015(4) -0.030(4) 0.010(4)
C148 0.036(4) 0.063(5) 0.063(5) -0.041(4) -0.020(3) 0.006(3)
C149 0.026(3) 0.042(4) 0.053(4) -0.020(3) -0.004(3) -0.002(3)
C150 0.029(3) 0.041(4) 0.031(3) -0.016(3) -0.005(3) -0.006(3)
C151 0.041(3) 0.026(3) 0.020(3) -0.010(2) -0.008(2) 0.002(3)
C152 0.042(4) 0.041(4) 0.040(4) -0.017(3) -0.013(3) 0.000(3)
C153 0.047(4) 0.059(5) 0.049(4) -0.035(4) -0.021(3) 0.010(3)
C154 0.058(5) 0.043(4) 0.050(4) -0.024(4) -0.020(4) 0.009(3)
C155 0.033(3) 0.044(4) 0.058(5) -0.027(4) 0.001(3) 0.004(3)
C156 0.032(3) 0.030(3) 0.046(4) -0.011(3) -0.007(3) 0.000(3)
C157 0.052(5) 0.109(8) 0.051(5) -0.021(5) -0.014(4) -0.023(5)
C158 0.071(8) 0.28(2) 0.073(8) -0.006(11) -0.048(7) -0.025(11)
C159 0.073(5) 0.027(4) 0.038(4) -0.003(3) -0.016(4) -0.001(3)
C160 0.131(9) 0.035(5) 0.056(5) 0.014(4) -0.040(6) -0.005(5)
C161 0.094(6) 0.032(4) 0.036(4) -0.010(3) -0.013(4) -0.004(4)
C162 0.152(11) 0.048(5) 0.057(6) -0.029(5) -0.022(6) 0.009(6)
C163 0.039(4) 0.083(6) 0.034(4) -0.002(4) -0.003(4) -0.008(4)
C164 0.044(5) 0.202(15) 0.048(6) -0.023(7) 0.009(4) -0.024(7)
Cu23 0.0335(5) 0.0321(5) 0.0294(5) -0.0074(4) -0.0052(4) -0.0199(4)
Cu24 0.0415(5) 0.0286(5) 0.0269(5) -0.0009(4) -0.0042(4) -0.0217(4)
Cu25 0.0296(4) 0.0223(4) 0.0196(4) -0.0015(3) -0.0035(3) -0.0124(3)
Cu26 0.0313(4) 0.0199(4) 0.0259(4) -0.0071(3) -0.0105(3) -0.0027(3)
Cu27 0.0371(5) 0.0218(4) 0.0305(5) -0.0097(4) -0.0126(4) -0.0052(4)
Cu28 0.0295(4) 0.0224(4) 0.0223(4) -0.0039(3) -0.0088(3) -0.0105(3)
Cu29 0.0230(4) 0.0270(5) 0.0272(4) -0.0029(4) -0.0045(3) -0.0057(3)
Cu30 0.0251(4) 0.0313(5) 0.0297(5) 0.0025(4) -0.0003(4) -0.0083(4)
Cu31 0.0248(4) 0.0182(4) 0.0187(4) -0.0038(3) -0.0041(3) -0.0083(3)
Cu32 0.0300(4) 0.0180(4) 0.0244(4) -0.0024(3) -0.0065(3) -0.0094(3)
Cu33 0.0275(4) 0.0211(4) 0.0219(4) -0.0063(3) -0.0010(3) -0.0100(3)
Cu34 0.0249(4) 0.0239(4) 0.0214(4) -0.0021(3) -0.0049(3) -0.0106(3)
Cu35 0.0254(4) 0.0222(4) 0.0236(4) -0.0063(3) -0.0038(3) -0.0104(3)
Cu36 0.0374(5) 0.0233(5) 0.0282(5) -0.0005(4) -0.0014(4) -0.0114(4)
Cu37 0.0348(5) 0.0186(4) 0.0262(4) -0.0035(3) -0.0023(4) -0.0059(3)
Cu38 0.0330(4) 0.0244(4) 0.0193(4) -0.0073(3) -0.0027(3) -0.0130(3)
Cu39 0.0300(5) 0.0408(5) 0.0323(5) -0.0163(4) -0.0066(4) -0.0123(4)
Cu40 0.0241(4) 0.0345(5) 0.0239(4) -0.0096(4) -0.0045(3) -0.0083(4)
Cu41 0.0293(4) 0.0270(4) 0.0177(4) -0.0028(3) -0.0023(3) -0.0144(3)
Cu42 0.0260(4) 0.0203(4) 0.0183(4) -0.0035(3) -0.0043(3) -0.0109(3)
Cu43 0.0526(6) 0.0330(5) 0.0272(5) -0.0051(4) -0.0074(4) -0.0281(4)
Cu44 0.0378(5) 0.0380(5) 0.0246(4) -0.0022(4) -0.0032(4) -0.0254(4)
P13 0.0373(8) 0.0345(9) 0.0265(8) -0.0065(7) -0.0059(6) -0.0203(7)
P14 0.0317(8) 0.0278(8) 0.0213(7) -0.0038(6) -0.0096(6) -0.0109(6)
P15 0.0247(7) 0.0311(8) 0.0331(8) -0.0069(7) -0.0074(6) -0.0040(6)
P16 0.0415(9) 0.0266(8) 0.0229(7) -0.0045(6) -0.0045(6) -0.0196(7)
P17 0.0371(8) 0.0238(7) 0.0198(7) -0.0042(6) -0.0071(6) -0.0111(6)
P18 0.0345(8) 0.0229(7) 0.0266(8) -0.0092(6) -0.0117(6) 0.0006(6)
P19 0.0464(9) 0.0223(7) 0.0190(7) -0.0049(6) -0.0053(6) -0.0090(6)
P20 0.0417(9) 0.0199(7) 0.0249(7) -0.0037(6) -0.0067(6) -0.0036(6)
P21 0.0529(10) 0.0327(9) 0.0252(8) -0.0013(6) -0.0127(7) -0.0252(8)
P22 0.0254(7) 0.0453(10) 0.0284(8) -0.0118(7) -0.0049(6) -0.0074(7)
P23 0.0422(9) 0.0458(10) 0.0234(8) -0.0015(7) -0.0062(7) -0.0301(8)
P24 0.0312(8) 0.0382(9) 0.0179(7) -0.0060(6) -0.0021(6) -0.0156(7)
N9 0.030(3) 0.032(3) 0.024(3) -0.005(2) -0.004(2) -0.017(2)
N10 0.038(3) 0.025(3) 0.028(3) -0.006(2) -0.011(2) -0.012(2)
N11 0.044(3) 0.021(3) 0.028(3) -0.001(2) -0.008(2) -0.012(2)
N12 0.035(3) 0.046(3) 0.022(3) -0.005(2) -0.004(2) -0.021(2)
N13 0.059(4) 0.028(3) 0.035(3) -0.007(3) -0.015(3) -0.006(3)
N14 0.035(3) 0.068(5) 0.045(4) 0.002(3) 0.006(3) -0.011(3)
N15 0.047(3) 0.031(3) 0.036(3) -0.004(3) -0.008(3) -0.010(3)
N16 0.040(3) 0.075(5) 0.039(3) -0.021(3) -0.006(3) -0.014(3)
C165 0.042(4) 0.036(4) 0.026(3) -0.007(3) -0.008(3) -0.019(3)
C166 0.050(4) 0.034(4) 0.034(3) -0.004(3) -0.014(3) -0.021(3)
C167 0.046(4) 0.036(4) 0.050(4) -0.015(3) 0.005(3) -0.026(3)
C168 0.064(5) 0.049(5) 0.045(4) -0.020(4) -0.002(4) -0.022(4)
C169 0.081(6) 0.039(4) 0.047(4) -0.015(3) -0.013(4) -0.025(4)
C170 0.111(7) 0.042(4) 0.037(4) -0.007(3) -0.024(4) -0.050(5)
C171 0.057(4) 0.036(4) 0.038(4) -0.005(3) -0.008(3) -0.029(3)
C172 0.045(4) 0.039(4) 0.036(4) -0.014(3) -0.003(3) -0.027(3)
C173 0.054(4) 0.062(5) 0.040(4) -0.011(4) -0.011(3) -0.031(4)
C174 0.053(5) 0.076(6) 0.052(5) -0.029(4) 0.002(4) -0.037(4)
C175 0.044(4) 0.055(5) 0.054(5) -0.017(4) 0.008(3) -0.031(4)
C176 0.064(5) 0.041(4) 0.029(4) -0.008(3) 0.003(3) -0.022(4)
C177 0.054(4) 0.030(4) 0.036(4) -0.006(3) -0.012(3) -0.014(3)
C178 0.035(3) 0.031(3) 0.030(3) 0.000(3) -0.015(3) -0.006(3)
C179 0.046(4) 0.031(3) 0.018(3) -0.002(2) -0.008(3) -0.023(3)
C180 0.041(4) 0.034(4) 0.029(3) -0.007(3) -0.007(3) -0.012(3)
C181 0.054(4) 0.036(4) 0.040(4) -0.016(3) -0.011(3) -0.009(3)
C182 0.064(5) 0.051(5) 0.028(4) -0.010(3) -0.003(3) -0.026(4)
C183 0.055(4) 0.054(5) 0.025(3) -0.008(3) -0.011(3) -0.027(4)
C184 0.040(4) 0.042(4) 0.031(3) -0.009(3) -0.008(3) -0.015(3)
C185 0.028(3) 0.032(3) 0.022(3) 0.000(2) -0.004(2) -0.010(2)
C186 0.056(4) 0.036(4) 0.028(3) -0.007(3) -0.015(3) -0.013(3)
C187 0.052(4) 0.050(4) 0.030(4) 0.001(3) -0.012(3) -0.018(3)
C188 0.048(4) 0.035(4) 0.040(4) 0.006(3) -0.010(3) -0.012(3)
C189 0.048(4) 0.028(4) 0.050(4) -0.009(3) -0.006(3) -0.005(3)
C190 0.046(4) 0.034(4) 0.029(3) -0.009(3) -0.003(3) -0.007(3)
C191 0.021(3) 0.036(3) 0.036(3) -0.009(3) -0.008(2) -0.005(2)
C192 0.033(3) 0.030(3) 0.048(4) -0.008(3) -0.008(3) 0.003(3)
C193 0.039(3) 0.024(3) 0.043(4) -0.011(3) -0.003(3) -0.003(3)
C194 0.055(5) 0.030(4) 0.055(5) -0.016(3) -0.002(4) -0.003(3)
C195 0.065(6) 0.027(4) 0.080(6) -0.003(4) -0.004(5) 0.001(4)
C196 0.063(6) 0.068(6) 0.078(7) 0.014(5) -0.031(5) 0.008(5)
C197 0.049(5) 0.049(5) 0.075(6) 0.005(4) -0.029(4) -0.003(4)
C198 0.024(3) 0.050(4) 0.044(4) -0.019(3) -0.007(3) -0.006(3)
C199 0.037(4) 0.051(5) 0.072(6) -0.024(4) 0.002(4) -0.003(3)
C200 0.038(4) 0.070(6) 0.084(7) -0.034(5) -0.001(4) 0.002(4)
C201 0.043(4) 0.072(6) 0.084(7) -0.041(5) 0.017(4) -0.020(4)
C202 0.045(4) 0.085(7) 0.053(5) -0.024(5) 0.014(4) -0.027(5)
C203 0.039(4) 0.050(5) 0.049(4) -0.016(4) 0.002(3) -0.013(3)
C204 0.048(4) 0.024(3) 0.028(3) -0.003(2) -0.011(3) -0.016(3)
C205 0.041(3) 0.033(3) 0.029(3) -0.008(3) -0.006(3) -0.018(3)
C206 0.053(4) 0.028(4) 0.046(4) -0.010(3) -0.007(3) -0.020(3)
C207 0.055(5) 0.040(4) 0.075(6) -0.025(4) -0.010(4) -0.018(4)
C208 0.058(5) 0.063(6) 0.064(5) -0.039(5) 0.000(4) -0.029(4)
C209 0.047(4) 0.091(7) 0.043(4) -0.033(4) 0.002(3) -0.037(4)
C210 0.043(4) 0.055(4) 0.027(3) -0.012(3) -0.003(3) -0.027(3)
C211 0.053(4) 0.033(3) 0.022(3) 0.002(3) -0.009(3) -0.026(3)
C212 0.048(4) 0.034(4) 0.025(3) -0.005(3) -0.004(3) -0.021(3)
C213 0.050(4) 0.046(4) 0.038(4) -0.010(3) 0.000(3) -0.033(3)
C214 0.056(5) 0.062(5) 0.031(4) -0.009(3) 0.003(3) -0.031(4)
C215 0.047(4) 0.064(5) 0.041(4) -0.020(4) 0.003(3) -0.024(4)
C216 0.050(4) 0.036(4) 0.034(4) -0.011(3) -0.006(3) -0.022(3)
C217 0.047(4) 0.027(3) 0.024(3) -0.008(2) -0.012(3) -0.006(3)
C218 0.051(4) 0.029(3) 0.023(3) -0.005(3) -0.008(3) -0.022(3)
C219 0.066(5) 0.030(3) 0.025(3) -0.002(3) -0.016(3) -0.018(3)
C220 0.061(5) 0.052(4) 0.016(3) -0.001(3) -0.003(3) -0.037(4)
C221 0.059(5) 0.065(5) 0.025(3) -0.019(3) 0.005(3) -0.039(4)
C222 0.044(4) 0.046(4) 0.037(4) -0.012(3) 0.000(3) -0.021(3)
C223 0.044(4) 0.033(4) 0.028(3) -0.006(3) -0.003(3) -0.015(3)
C224 0.049(4) 0.027(3) 0.024(3) -0.007(2) -0.011(3) -0.010(3)
C225 0.047(4) 0.043(4) 0.028(3) -0.012(3) -0.009(3) -0.010(3)
C226 0.040(4) 0.048(4) 0.052(4) -0.018(4) -0.014(3) -0.011(3)
C227 0.061(5) 0.049(4) 0.043(4) -0.018(3) -0.026(4) -0.012(4)
C228 0.066(5) 0.056(5) 0.039(4) -0.023(4) -0.016(4) -0.015(4)
C229 0.060(4) 0.044(4) 0.026(3) -0.009(3) -0.011(3) -0.017(3)
C230 0.047(4) 0.019(3) 0.036(3) -0.006(3) -0.023(3) 0.000(3)
C231 0.034(3) 0.029(3) 0.037(3) -0.015(3) -0.014(3) 0.004(3)
C232 0.034(3) 0.041(4) 0.039(4) -0.020(3) -0.006(3) -0.004(3)
C233 0.037(4) 0.052(5) 0.062(5) -0.030(4) -0.016(3) 0.005(3)
C234 0.040(4) 0.064(5) 0.059(5) -0.034(4) -0.025(4) 0.006(4)
C235 0.063(5) 0.050(5) 0.059(5) -0.020(4) -0.032(4) 0.007(4)
C236 0.046(4) 0.040(4) 0.052(4) -0.016(3) -0.028(3) 0.007(3)
C237 0.042(3) 0.028(3) 0.029(3) -0.014(3) -0.014(3) 0.000(3)
C238 0.044(4) 0.036(4) 0.039(4) -0.018(3) -0.014(3) 0.003(3)
C239 0.053(4) 0.048(4) 0.044(4) -0.029(3) -0.016(3) 0.004(3)
C240 0.050(4) 0.040(4) 0.048(4) -0.023(3) -0.011(3) 0.000(3)
C241 0.043(4) 0.034(4) 0.054(4) -0.020(3) -0.007(3) 0.006(3)
C242 0.031(3) 0.031(3) 0.050(4) -0.015(3) -0.007(3) -0.004(3)
C243 0.053(4) 0.027(3) 0.023(3) -0.006(3) -0.007(3) -0.003(3)
C244 0.047(4) 0.024(3) 0.023(3) -0.007(2) 0.005(3) -0.010(3)
C245 0.065(5) 0.038(4) 0.025(3) 0.001(3) -0.008(3) -0.026(3)
C246 0.086(7) 0.050(5) 0.030(4) 0.002(3) -0.006(4) -0.034(5)
C247 0.091(7) 0.041(4) 0.028(4) -0.008(3) 0.015(4) -0.027(4)
C248 0.057(5) 0.044(5) 0.069(6) 0.001(4) 0.002(4) 0.004(4)
C249 0.057(5) 0.038(4) 0.039(4) 0.006(3) 0.002(3) -0.007(3)
C250 0.069(5) 0.031(4) 0.022(3) 0.000(3) -0.014(3) -0.021(3)
C251 0.060(5) 0.035(4) 0.031(4) -0.002(3) -0.017(3) -0.012(3)
C252 0.069(5) 0.055(5) 0.033(4) 0.004(3) -0.029(4) -0.008(4)
C253 0.063(5) 0.056(5) 0.039(4) 0.004(4) -0.026(4) -0.017(4)
C254 0.100(7) 0.048(5) 0.024(3) 0.008(3) -0.028(4) -0.035(5)
C255 0.083(6) 0.035(4) 0.022(3) -0.002(3) -0.018(3) -0.024(4)
C256 0.057(4) 0.022(3) 0.024(3) -0.005(2) -0.007(3) -0.019(3)
C257 0.073(5) 0.045(4) 0.030(4) -0.004(3) -0.023(3) -0.029(4)
C258 0.090(6) 0.041(4) 0.065(5) 0.015(4) -0.045(5) -0.041(4)
C259 0.077(6) 0.062(6) 0.072(6) 0.015(5) -0.047(5) -0.036(5)
C260 0.074(6) 0.095(7) 0.042(4) -0.001(5) -0.025(4) -0.048(6)
C261 0.087(6) 0.072(6) 0.043(4) -0.010(4) -0.021(4) -0.058(5)
C262 0.075(5) 0.044(4) 0.034(4) -0.002(3) -0.017(4) -0.039(4)
C263 0.044(4) 0.036(4) 0.027(3) -0.002(3) -0.013(3) -0.021(3)
C264 0.042(4) 0.046(4) 0.029(3) -0.001(3) -0.006(3) -0.026(3)
C265 0.052(4) 0.056(5) 0.026(3) 0.003(3) -0.011(3) -0.032(4)
C266 0.056(5) 0.046(4) 0.041(4) 0.010(3) -0.017(3) -0.027(4)
C267 0.056(5) 0.039(4) 0.050(4) 0.003(3) -0.011(4) -0.028(4)
C268 0.062(5) 0.035(4) 0.040(4) 0.000(3) -0.015(3) -0.025(3)
C269 0.061(4) 0.019(3) 0.026(3) -0.007(2) -0.003(3) -0.011(3)
C270 0.043(4) 0.022(3) 0.027(3) -0.001(2) -0.005(3) 0.002(3)
C271 0.038(3) 0.030(3) 0.026(3) 0.002(3) 0.002(3) -0.004(3)
C272 0.044(4) 0.039(4) 0.045(4) 0.002(3) -0.010(3) -0.005(3)
C273 0.050(4) 0.051(5) 0.028(4) 0.004(3) 0.002(3) -0.007(4)
C274 0.062(5) 0.043(4) 0.033(4) -0.010(3) -0.005(3) 0.011(4)
C275 0.058(5) 0.035(4) 0.036(4) -0.011(3) 0.000(3) 0.001(3)
C276 0.050(4) 0.018(3) 0.037(4) -0.005(3) -0.011(3) 0.000(3)
C277 0.058(5) 0.027(4) 0.046(4) -0.001(3) -0.014(3) -0.001(3)
C278 0.053(4) 0.026(4) 0.066(5) 0.001(3) -0.015(4) 0.006(3)
C279 0.069(5) 0.033(4) 0.049(5) 0.002(3) -0.017(4) 0.002(4)
C280 0.047(4) 0.034(4) 0.046(4) 0.006(3) -0.004(3) -0.006(3)
C281 0.055(4) 0.037(4) 0.033(4) -0.007(3) -0.011(3) 0.005(3)
C282 0.030(3) 0.058(4) 0.024(3) -0.005(3) -0.001(2) -0.026(3)
C283 0.043(4) 0.041(4) 0.042(4) 0.003(3) -0.015(3) -0.025(3)
C284 0.062(5) 0.050(4) 0.037(4) -0.011(3) -0.014(3) -0.022(4)
C285 0.069(5) 0.060(5) 0.039(4) -0.007(4) -0.029(4) -0.018(4)
C286 0.049(4) 0.052(5) 0.069(5) -0.013(4) -0.031(4) -0.018(4)
C287 0.044(4) 0.081(6) 0.067(6) -0.006(5) -0.021(4) -0.029(4)
C288 0.051(4) 0.078(6) 0.041(4) -0.010(4) -0.010(3) -0.040(4)
C289 0.056(4) 0.048(4) 0.023(3) 0.001(3) -0.004(3) -0.038(4)
C290 0.050(4) 0.061(5) 0.031(4) -0.006(3) -0.008(3) -0.034(4)
C291 0.072(5) 0.049(4) 0.028(3) 0.002(3) -0.009(3) -0.044(4)
C292 0.071(5) 0.052(5) 0.039(4) 0.011(3) -0.013(4) -0.042(4)
C293 0.072(5) 0.056(5) 0.036(4) 0.004(4) -0.017(4) -0.038(4)
C294 0.052(4) 0.053(5) 0.036(4) -0.001(3) -0.009(3) -0.038(4)
C295 0.027(3) 0.062(5) 0.032(3) -0.015(3) -0.004(3) -0.019(3)
C296 0.028(3) 0.057(5) 0.033(4) -0.009(3) -0.008(3) -0.005(3)
C297 0.051(4) 0.059(5) 0.047(4) -0.010(4) -0.021(4) -0.015(4)
C298 0.085(7) 0.073(6) 0.065(6) 0.004(5) -0.047(5) -0.037(5)
C299 0.060(5) 0.074(6) 0.078(6) -0.001(5) -0.039(5) -0.022(5)
C300 0.047(5) 0.071(6) 0.086(7) -0.012(5) -0.032(5) -0.009(4)
C301 0.049(4) 0.060(5) 0.062(5) -0.012(4) -0.024(4) -0.007(4)
C302 0.033(3) 0.047(4) 0.035(4) -0.016(3) -0.011(3) -0.003(3)
C303 0.038(4) 0.075(6) 0.065(5) -0.038(5) 0.003(4) -0.007(4)
C304 0.057(5) 0.077(7) 0.076(6) -0.047(5) -0.008(5) 0.019(5)
C305 0.057(5) 0.051(5) 0.083(6) -0.039(5) -0.031(5) 0.019(4)
C306 0.050(4) 0.045(4) 0.051(4) -0.013(4) -0.022(4) -0.001(3)
C307 0.035(3) 0.032(3) 0.038(4) -0.010(3) -0.010(3) 0.006(3)
C308 0.031(3) 0.053(4) 0.021(3) -0.015(3) -0.004(2) -0.012(3)
C309 0.042(4) 0.040(4) 0.019(3) -0.003(3) -0.003(3) -0.023(3)
C310 0.041(4) 0.067(5) 0.027(3) -0.015(3) 0.003(3) -0.028(4)
C311 0.063(5) 0.067(5) 0.018(3) -0.001(3) -0.001(3) -0.045(5)
C312 0.077(6) 0.050(5) 0.027(4) 0.003(3) -0.017(4) -0.042(4)
C313 0.057(4) 0.036(4) 0.037(4) 0.003(3) -0.019(3) -0.022(3)
C314 0.047(4) 0.042(4) 0.023(3) 0.002(3) -0.010(3) -0.024(3)
C315 0.037(3) 0.044(4) 0.031(3) -0.011(3) -0.008(3) -0.018(3)
C316 0.059(5) 0.057(5) 0.026(3) -0.006(3) -0.008(3) -0.028(4)
C317 0.078(6) 0.074(6) 0.032(4) -0.020(4) -0.011(4) -0.033(5)
C318 0.066(5) 0.068(6) 0.047(4) -0.032(4) -0.019(4) -0.013(4)
C319 0.060(5) 0.042(4) 0.051(4) -0.018(3) -0.021(4) -0.004(4)
C320 0.048(4) 0.041(4) 0.035(4) -0.016(3) -0.017(3) -0.001(3)
C321 0.090(6) 0.040(4) 0.043(4) -0.025(4) -0.019(4) 0.000(4)
C322 0.148(11) 0.053(6) 0.065(6) -0.033(5) -0.034(7) 0.020(6)
C323 0.034(4) 0.123(9) 0.040(5) 0.014(5) 0.008(4) -0.004(5)
C324 0.055(7) 0.31(3) 0.068(8) -0.033(11) 0.017(6) 0.030(11)
C325 0.084(6) 0.026(4) 0.046(4) 0.003(3) -0.026(4) -0.011(4)
C326 0.128(9) 0.037(5) 0.059(6) 0.013(4) -0.039(6) -0.019(5)
C327 0.045(5) 0.173(12) 0.053(5) -0.050(7) -0.023(4) 0.001(6)
C328 0.073(9) 0.47(4) 0.091(10) -0.118(17) -0.053(8) 0.067(15)
Cl3 0.1060(18) 0.0959(17) 0.0567(12) -0.0147(12) -0.0186(11) 0.0133(14)
O9 0.111(2) 0.106(2) 0.0657(19) -0.016(2) -0.0120(17) 0.009(2)
O10 0.113(2) 0.103(2) 0.068(2) -0.010(2) -0.0229(17) 0.017(2)
O11 0.113(2) 0.097(2) 0.0599(16) -0.0171(18) -0.0205(17) 0.013(2)
O12 0.114(2) 0.097(2) 0.060(2) -0.0169(18) -0.019(2) 0.0112(19)
Cl6 0.309(6) 0.297(6) 0.322(6) -0.048(5) -0.071(5) -0.012(5)
O21 0.310(6) 0.297(7) 0.322(6) -0.048(5) -0.070(6) -0.013(5)
O22 0.309(6) 0.298(6) 0.322(6) -0.049(5) -0.070(6) -0.012(5)
O23 0.309(6) 0.297(7) 0.323(6) -0.047(5) -0.070(6) -0.012(5)
O24 0.310(6) 0.298(7) 0.323(6) -0.047(5) -0.071(6) -0.011(5)
Cl5 0.100(3) 0.363(7) 0.150(4) 0.063(4) 0.003(3) 0.065(3)
O17 0.100(3) 0.364(7) 0.150(4) 0.063(5) 0.004(3) 0.066(4)
O18 0.105(3) 0.365(7) 0.153(4) 0.061(5) 0.002(3) 0.062(4)
O19 0.100(3) 0.364(7) 0.148(4) 0.062(5) 0.002(3) 0.067(4)
O20 0.103(3) 0.364(7) 0.151(4) 0.064(5) 0.005(3) 0.063(4)
Cl1 0.0997(16) 0.0808(15) 0.0579(12) -0.0067(11) -0.0135(11) -0.0083(12)
O1 0.107(2) 0.093(2) 0.0696(19) -0.007(2) -0.0043(17) -0.0120(18)
O2 0.109(2) 0.087(2) 0.073(2) -0.0017(19) -0.0173(18) -0.0030(18)
O3 0.108(2) 0.084(2) 0.0620(15) -0.0097(17) -0.0162(16) -0.010(2)
O4 0.105(2) 0.0833(19) 0.060(2) -0.0090(18) -0.0142(19) -0.0104(17)
Cl2 0.0757(14) 0.0951(17) 0.136(2) -0.0272(17) -0.0282(14) -0.0203(13)
O5 0.079(2) 0.096(2) 0.136(2) -0.027(2) -0.0262(19) -0.019(2)
O6 0.0759(17) 0.099(2) 0.138(3) -0.025(2) -0.0275(19) -0.0188(18)
O7 0.080(2) 0.100(2) 0.138(3) -0.030(2) -0.031(2) -0.018(2)
O8 0.082(2) 0.0952(19) 0.139(3) -0.026(2) -0.026(2) -0.0189(19)
Cl4 0.438(9) 0.227(5) 0.110(3) -0.023(4) 0.009(4) -0.179(6)
O13 0.440(9) 0.230(6) 0.111(3) -0.024(4) 0.009(5) -0.176(6)
O14 0.439(9) 0.227(5) 0.113(4) -0.022(4) 0.009(5) -0.178(6)
O15 0.437(9) 0.228(6) 0.112(4) -0.021(4) 0.009(5) -0.179(6)
O16 0.438(9) 0.229(6) 0.110(3) -0.021(4) 0.009(5) -0.178(6)
N17 0.187(15) 0.133(12) 0.111(10) -0.008(9) 0.051(10) 0.089(11)
C329 0.070(6) 0.058(6) 0.031(4) -0.016(4) -0.002(4) 0.018(4)
C330 0.172(18) 0.168(18) 0.20(2) -0.130(17) -0.104(17) 0.066(15)
N19 0.079(6) 0.090(7) 0.094(7) -0.039(6) -0.014(5) -0.019(5)
C333 0.054(5) 0.066(6) 0.080(7) -0.018(5) -0.007(5) -0.006(5)
C334 0.063(6) 0.073(7) 0.129(10) -0.025(7) -0.030(6) 0.014(5)
N18 0.236(16) 0.069(7) 0.169(12) -0.011(8) -0.161(13) 0.006(8)
C331 0.127(10) 0.078(8) 0.090(8) -0.045(7) -0.057(8) 0.027(7)
C332 0.189(15) 0.084(9) 0.067(7) -0.018(6) -0.058(9) 0.024(9)

loop_
_atom_type_symbol
_atom_type_description
_atom_type_scat_dispersion_real
_atom_type_scat_dispersion_imag
_atom_type_scat_source
C C 0.0181 0.0091 'International Tables Vol C Tables 4.2.6.8 and 6.1.1.4'
H H 0.0000 0.0000 'International Tables Vol C Tables 4.2.6.8 and 6.1.1.4'
Cl Cl 0.3639 0.7018 'International Tables Vol C Tables 4.2.6.8 and 6.1.1.4'
Cu Cu -1.9646 0.5888 'International Tables Vol C Tables 4.2.6.8 and 6.1.1.4'
N N 0.0311 0.0180 'International Tables Vol C Tables 4.2.6.8 and 6.1.1.4'
O O 0.0492 0.0322 'International Tables Vol C Tables 4.2.6.8 and 6.1.1.4'
P P 0.2955 0.4335 'International Tables Vol C Tables 4.2.6.8 and 6.1.1.4'

loop_
_geom_angle_atom_site_label_1
_geom_angle_atom_site_label_2
_geom_angle_atom_site_label_3
_geom_angle
_geom_angle_site_symmetry_1
_geom_angle_site_symmetry_3
_geom_angle_publ_flag
Cu6 Cu1 Cu2 93.49(4) . . ?
Cu7 Cu1 Cu2 117.75(4) . . ?
Cu7 Cu1 Cu6 63.39(3) . . ?
Cu8 Cu1 Cu2 77.52(4) . . ?
Cu8 Cu1 Cu6 108.97(4) . . ?
Cu8 Cu1 Cu7 60.77(3) . . ?
Cu9 Cu1 Cu2 55.44(3) . . ?
Cu9 Cu1 Cu6 57.67(3) . . ?
Cu9 Cu1 Cu7 64.00(3) . . ?
Cu9 Cu1 Cu8 60.41(3) . . ?
P1 Cu1 Cu2 121.47(6) . . ?
P1 Cu1 Cu6 120.60(7) . . ?
P1 Cu1 Cu7 119.85(6) . . ?
P1 Cu1 Cu8 123.56(6) . . ?
P1 Cu1 Cu9 175.20(6) . . ?
Cu1 Cu2 Cu3 92.87(4) . . ?
Cu4 Cu2 Cu1 117.00(4) . . ?
Cu4 Cu2 Cu3 63.69(3) . . ?
Cu5 Cu2 Cu1 76.79(4) . . ?
Cu5 Cu2 Cu3 108.24(4) . . ?
Cu5 Cu2 Cu4 60.27(3) . . ?
Cu9 Cu2 Cu1 55.75(3) . . ?
Cu9 Cu2 Cu3 56.23(3) . . ?
Cu9 Cu2 Cu4 63.29(3) . . ?
Cu9 Cu2 Cu5 60.48(3) . . ?
P4 Cu2 Cu1 121.39(6) . . ?
P4 Cu2 Cu3 118.75(7) . . ?
P4 Cu2 Cu4 121.08(6) . . ?
P4 Cu2 Cu5 126.94(7) . . ?
P4 Cu2 Cu9 172.28(7) . . ?
Cu2 Cu3 Cu4 55.36(3) . . ?
Cu8 Cu3 Cu2 78.21(4) . . ?
Cu8 Cu3 Cu4 118.06(4) . . ?
Cu8 Cu3 Cu10 59.23(3) . . ?
Cu8 Cu3 Cu11 113.66(4) . . ?
Cu9 Cu3 Cu2 55.03(3) . . ?
Cu9 Cu3 Cu4 59.37(3) . . ?
Cu9 Cu3 Cu8 60.87(3) . . ?
Cu9 Cu3 Cu10 56.52(3) . . ?
Cu9 Cu3 Cu11 66.33(3) . . ?
Cu10 Cu3 Cu2 110.39(4) . . ?
Cu10 Cu3 Cu4 98.42(4) . . ?
Cu11 Cu3 Cu2 102.04(4) . . ?
Cu11 Cu3 Cu4 52.24(3) . . ?
Cu11 Cu3 Cu10 59.27(3) . . ?
P5 Cu3 Cu2 106.45(6) . . ?
P5 Cu3 Cu4 110.88(5) . . ?
P5 Cu3 Cu8 120.79(6) . . ?
P5 Cu3 Cu9 161.43(6) . . ?
P5 Cu3 Cu10 141.75(6) . . ?
P5 Cu3 Cu11 122.15(6) . . ?
Cu2 Cu4 Cu3 60.94(3) . . ?
Cu2 Cu4 Cu9 55.19(3) . . ?
Cu2 Cu4 Cu12 102.28(4) . . ?
Cu5 Cu4 Cu2 58.89(4) . . ?
Cu5 Cu4 Cu3 105.15(4) . . ?
Cu5 Cu4 Cu9 57.36(3) . . ?
Cu5 Cu4 Cu12 58.29(3) . . ?
Cu9 Cu4 Cu3 53.35(3) . . ?
Cu9 Cu4 Cu12 54.57(3) . . ?
Cu11 Cu4 Cu2 113.25(4) . . ?
Cu11 Cu4 Cu3 59.27(3) . . ?
Cu11 Cu4 Cu5 113.42(4) . . ?
Cu11 Cu4 Cu9 66.69(3) . . ?
Cu11 Cu4 Cu12 61.17(3) . . ?
Cu12 Cu4 Cu3 98.19(3) . . ?
P6 Cu4 Cu2 107.80(5) . . ?
P6 Cu4 Cu3 110.61(6) . . ?
P6 Cu4 Cu5 126.71(6) . . ?
P6 Cu4 Cu9 159.77(6) . . ?
P6 Cu4 Cu11 118.50(6) . . ?
P6 Cu4 Cu12 145.66(6) . . ?
Cu2 Cu5 Cu4 60.84(3) . . ?
Cu2 Cu5 Cu12 106.86(4) . . ?
Cu6 Cu5 Cu2 105.17(4) . . ?
Cu6 Cu5 Cu4 116.96(4) . . ?
Cu6 Cu5 Cu9 60.31(3) . . ?
Cu6 Cu5 Cu12 65.92(3) . . ?
Cu9 Cu5 Cu2 57.38(3) . . ?
Cu9 Cu5 Cu4 62.46(3) . . ?
Cu9 Cu5 Cu12 57.40(3) . . ?
Cu12 Cu5 Cu4 62.50(3) . . ?
N5 Cu5 Cu2 120.3(2) . . ?
N5 Cu5 Cu4 124.71(19) . . ?
N5 Cu5 Cu6 115.1(2) . . ?
N5 Cu5 Cu9 171.44(19) . . ?
N5 Cu5 Cu12 128.8(2) . . ?
Cu1 Cu6 Cu7 56.15(3) . . ?
Cu1 Cu6 Cu12 109.65(4) . . ?
Cu5 Cu6 Cu1 78.73(4) . . ?
Cu5 Cu6 Cu7 119.02(4) . . ?
Cu5 Cu6 Cu9 60.71(3) . . ?
Cu5 Cu6 Cu12 58.71(3) . . ?
Cu5 Cu6 Cu13 112.61(4) . . ?
Cu9 Cu6 Cu1 55.50(3) . . ?
Cu9 Cu6 Cu7 60.29(3) . . ?
Cu9 Cu6 Cu12 55.22(3) . . ?
Cu9 Cu6 Cu13 65.78(3) . . ?
Cu12 Cu6 Cu7 97.72(3) . . ?
Cu13 Cu6 Cu1 102.15(4) . . ?
Cu13 Cu6 Cu7 52.15(3) . . ?
Cu13 Cu6 Cu12 58.20(3) . . ?
P2 Cu6 Cu1 106.04(5) . . ?
P2 Cu6 Cu5 116.79(6) . . ?
P2 Cu6 Cu7 113.86(5) . . ?
P2 Cu6 Cu9 161.34(6) . . ?
P2 Cu6 Cu12 141.60(6) . . ?
P2 Cu6 Cu13 126.59(6) . . ?
Cu1 Cu7 Cu6 60.46(3) . . ?
Cu1 Cu7 Cu8 58.62(3) . . ?
Cu1 Cu7 Cu9 55.12(3) . . ?
Cu1 Cu7 Cu10 100.94(4) . . ?
Cu8 Cu7 Cu6 105.13(4) . . ?
Cu8 Cu7 Cu9 56.80(3) . . ?
Cu8 Cu7 Cu10 57.04(3) . . ?
Cu9 Cu7 Cu6 54.37(3) . . ?
Cu9 Cu7 Cu10 53.51(3) . . ?
Cu10 Cu7 Cu6 99.04(3) . . ?
Cu13 Cu7 Cu1 113.09(4) . . ?
Cu13 Cu7 Cu6 60.30(3) . . ?
Cu13 Cu7 Cu8 112.86(4) . . ?
Cu13 Cu7 Cu9 66.55(3) . . ?
Cu13 Cu7 Cu10 61.62(3) . . ?
P3 Cu7 Cu1 109.22(5) . . ?
P3 Cu7 Cu6 110.18(5) . . ?
P3 Cu7 Cu8 127.59(5) . . ?
P3 Cu7 Cu9 161.04(5) . . ?
P3 Cu7 Cu10 145.45(5) . . ?
P3 Cu7 Cu13 117.94(6) . . ?
Cu1 Cu8 Cu7 60.62(3) . . ?
Cu1 Cu8 Cu10 107.60(4) . . ?
Cu3 Cu8 Cu1 105.14(4) . . ?
Cu3 Cu8 Cu7 116.16(4) . . ?
Cu3 Cu8 Cu9 59.13(3) . . ?
Cu3 Cu8 Cu10 63.75(3) . . ?
Cu9 Cu8 Cu1 57.71(3) . . ?
Cu9 Cu8 Cu7 63.03(3) . . ?
Cu9 Cu8 Cu10 57.50(3) . . ?
Cu10 Cu8 Cu7 64.02(3) . . ?
N6 Cu8 Cu1 116.13(18) . . ?
N6 Cu8 Cu3 119.01(18) . . ?
N6 Cu8 Cu7 122.59(17) . . ?
N6 Cu8 Cu9 169.83(18) . . ?
N6 Cu8 Cu10 131.91(18) . . ?
Cu1 Cu9 Cu3 109.14(4) . . ?
Cu1 Cu9 Cu4 127.74(4) . . ?
Cu1 Cu9 Cu5 83.50(4) . . ?
Cu1 Cu9 Cu6 66.83(4) . . ?
Cu1 Cu9 Cu7 60.88(3) . . ?
Cu1 Cu9 Cu8 61.88(4) . . ?
Cu1 Cu9 Cu11 168.36(5) . . ?
Cu1 Cu9 Cu13 105.36(4) . . ?
Cu2 Cu9 Cu1 68.80(4) . . ?
Cu2 Cu9 Cu3 68.74(4) . . ?
Cu2 Cu9 Cu4 61.52(3) . . ?
Cu2 Cu9 Cu5 62.13(4) . . ?
Cu2 Cu9 Cu6 107.84(4) . . ?
Cu2 Cu9 Cu7 127.58(4) . . ?
Cu2 Cu9 Cu8 84.44(4) . . ?
Cu2 Cu9 Cu10 132.67(5) . . ?
Cu2 Cu9 Cu11 106.57(4) . . ?
Cu2 Cu9 Cu12 115.06(4) . . ?
Cu2 Cu9 Cu13 166.92(5) . . ?
Cu3 Cu9 Cu4 67.29(3) . . ?
Cu3 Cu9 Cu5 119.94(4) . . ?
Cu3 Cu9 Cu6 175.72(4) . . ?
Cu3 Cu9 Cu7 114.39(4) . . ?
Cu3 Cu9 Cu8 60.01(3) . . ?
Cu3 Cu9 Cu11 59.48(3) . . ?
Cu3 Cu9 Cu13 124.21(4) . . ?
Cu4 Cu9 Cu7 170.90(4) . . ?
Cu4 Cu9 Cu11 52.61(3) . . ?
Cu4 Cu9 Cu13 119.40(4) . . ?
Cu5 Cu9 Cu4 60.18(3) . . ?
Cu5 Cu9 Cu7 122.20(4) . . ?
Cu5 Cu9 Cu11 104.04(4) . . ?
Cu5 Cu9 Cu13 106.21(4) . . ?
Cu6 Cu9 Cu4 113.71(4) . . ?
Cu6 Cu9 Cu5 58.98(3) . . ?
Cu6 Cu9 Cu7 65.34(3) . . ?
Cu6 Cu9 Cu8 117.70(4) . . ?
Cu6 Cu9 Cu11 124.61(4) . . ?
Cu6 Cu9 Cu13 59.31(3) . . ?
Cu7 Cu9 Cu11 119.74(4) . . ?
Cu7 Cu9 Cu13 51.85(3) . . ?
Cu8 Cu9 Cu4 124.80(4) . . ?
Cu8 Cu9 Cu5 139.24(4) . . ?
Cu8 Cu9 Cu7 60.17(3) . . ?
Cu8 Cu9 Cu11 107.62(4) . . ?
Cu8 Cu9 Cu13 103.39(4) . . ?
Cu10 Cu9 Cu1 115.04(4) . . ?
Cu10 Cu9 Cu3 65.78(3) . . ?
Cu10 Cu9 Cu4 110.04(4) . . ?
Cu10 Cu9 Cu5 158.69(4) . . ?
Cu10 Cu9 Cu6 116.87(4) . . ?
Cu10 Cu9 Cu7 64.45(3) . . ?
Cu10 Cu9 Cu8 62.06(3) . . ?
Cu10 Cu9 Cu11 59.59(3) . . ?
Cu10 Cu9 Cu12 96.43(4) . . ?
Cu10 Cu9 Cu13 60.26(3) . . ?
Cu11 Cu9 Cu13 81.31(3) . . ?
Cu12 Cu9 Cu1 132.42(5) . . ?
Cu12 Cu9 Cu3 116.24(4) . . ?
Cu12 Cu9 Cu4 63.29(3) . . ?
Cu12 Cu9 Cu5 62.36(3) . . ?
Cu12 Cu9 Cu6 67.32(3) . . ?
Cu12 Cu9 Cu7 109.23(4) . . ?
Cu12 Cu9 Cu8 158.23(4) . . ?
Cu12 Cu9 Cu11 59.15(3) . . ?
Cu12 Cu9 Cu13 59.53(3) . . ?
Cu3 Cu10 Cu7 106.55(4) . . ?
Cu3 Cu10 Cu20 113.03(4) . . ?
Cu7 Cu10 Cu20 106.31(4) . . ?
Cu8 Cu10 Cu3 57.02(3) . . ?
Cu8 Cu10 Cu7 58.94(3) . . ?
Cu8 Cu10 Cu11 111.94(4) . . ?
Cu8 Cu10 Cu13 106.64(4) . . ?
Cu8 Cu10 Cu16 146.32(5) . . ?
Cu8 Cu10 Cu20 151.70(4) . . ?
Cu9 Cu10 Cu3 57.70(3) . . ?
Cu9 Cu10 Cu7 62.04(3) . . ?
Cu9 Cu10 Cu8 60.45(3) . . ?
Cu9 Cu10 Cu11 66.92(3) . . ?
Cu9 Cu10 Cu13 66.55(3) . . ?
Cu9 Cu10 Cu16 129.17(4) . . ?
Cu9 Cu10 Cu20 91.52(4) . . ?
Cu11 Cu10 Cu3 59.59(3) . . ?
Cu11 Cu10 Cu7 124.21(4) . . ?
Cu11 Cu10 Cu13 87.51(4) . . ?
Cu11 Cu10 Cu16 62.45(3) . . ?
Cu11 Cu10 Cu20 53.58(3) . . ?
Cu13 Cu10 Cu3 122.49(4) . . ?
Cu13 Cu10 Cu7 52.82(3) . . ?
Cu13 Cu10 Cu20 53.53(3) . . ?
Cu15 Cu10 Cu3 166.74(4) . . ?
Cu15 Cu10 Cu7 86.71(4) . . ?
Cu15 Cu10 Cu8 133.85(4) . . ?
Cu15 Cu10 Cu9 131.74(5) . . ?
Cu15 Cu10 Cu11 112.88(4) . . ?
Cu15 Cu10 Cu13 65.25(3) . . ?
Cu15 Cu10 Cu16 68.48(3) . . ?
Cu15 Cu10 Cu20 61.38(3) . . ?
Cu16 Cu10 Cu3 98.37(4) . . ?
Cu16 Cu10 Cu7 153.68(4) . . ?
Cu16 Cu10 Cu13 106.22(4) . . ?
Cu16 Cu10 Cu20 54.64(3) . . ?
Cu3 Cu11 Cu9 54.19(3) . . ?
Cu3 Cu11 Cu16 97.15(4) . . ?
Cu3 Cu11 Cu18 155.52(4) . . ?
Cu4 Cu11 Cu3 68.49(3) . . ?
Cu4 Cu11 Cu9 60.70(3) . . ?
Cu4 Cu11 Cu10 111.95(4) . . ?
Cu4 Cu11 Cu12 64.41(3) . . ?
Cu4 Cu11 Cu16 165.60(4) . . ?
Cu4 Cu11 Cu17 136.18(4) . . ?
Cu4 Cu11 Cu18 88.35(4) . . ?
Cu4 Cu11 Cu20 132.03(5) . . ?
Cu10 Cu11 Cu3 61.15(3) . . ?
Cu10 Cu11 Cu9 53.49(3) . . ?
Cu10 Cu11 Cu16 59.02(3) . . ?
Cu10 Cu11 Cu18 125.36(4) . . ?
Cu12 Cu11 Cu3 105.96(4) . . ?
Cu12 Cu11 Cu9 53.73(3) . . ?
Cu12 Cu11 Cu10 88.46(4) . . ?
Cu12 Cu11 Cu16 123.27(4) . . ?
Cu12 Cu11 Cu18 54.38(3) . . ?
Cu16 Cu11 Cu9 112.36(4) . . ?
Cu17 Cu11 Cu3 144.31(5) . . ?
Cu17 Cu11 Cu9 152.26(4) . . ?
Cu17 Cu11 Cu10 110.96(4) . . ?
Cu17 Cu11 Cu12 108.61(4) . . ?
Cu17 Cu11 Cu16 55.95(3) . . ?
Cu17 Cu11 Cu18 59.32(3) . . ?
Cu18 Cu11 Cu9 108.11(4) . . ?
Cu18 Cu11 Cu16 106.02(4) . . ?
Cu20 Cu11 Cu3 127.81(4) . . ?
Cu20 Cu11 Cu9 91.42(4) . . ?
Cu20 Cu11 Cu10 66.85(3) . . ?
Cu20 Cu11 Cu12 67.63(3) . . ?
Cu20 Cu11 Cu16 57.42(3) . . ?
Cu20 Cu11 Cu17 60.90(3) . . ?
Cu20 Cu11 Cu18 62.59(3) . . ?
Cu4 Cu12 Cu6 105.61(4) . . ?
Cu4 Cu12 Cu20 107.90(4) . . ?
Cu5 Cu12 Cu4 59.20(3) . . ?
Cu5 Cu12 Cu6 55.37(3) . . ?
Cu5 Cu12 Cu11 108.19(4) . . ?
Cu5 Cu12 Cu13 110.10(4) . . ?
Cu5 Cu12 Cu19 145.42(4) . . ?
Cu5 Cu12 Cu20 151.17(4) . . ?
Cu6 Cu12 Cu20 112.17(4) . . ?
Cu9 Cu12 Cu4 62.15(3) . . ?
Cu9 Cu12 Cu5 60.24(3) . . ?
Cu9 Cu12 Cu6 57.46(3) . . ?
Cu9 Cu12 Cu11 67.12(3) . . ?
Cu9 Cu12 Cu13 66.93(3) . . ?
Cu9 Cu12 Cu19 128.32(4) . . ?
Cu9 Cu12 Cu20 90.97(4) . . ?
Cu11 Cu12 Cu4 54.42(3) . . ?
Cu11 Cu12 Cu6 122.79(4) . . ?
Cu11 Cu12 Cu13 88.42(4) . . ?
Cu11 Cu12 Cu19 105.17(4) . . ?
Cu11 Cu12 Cu20 53.49(3) . . ?
Cu13 Cu12 Cu4 125.21(4) . . ?
Cu13 Cu12 Cu6 58.81(3) . . ?
Cu13 Cu12 Cu19 61.73(3) . . ?
Cu13 Cu12 Cu20 53.56(3) . . ?
Cu18 Cu12 Cu4 88.34(4) . . ?
Cu18 Cu12 Cu5 136.72(4) . . ?
Cu18 Cu12 Cu6 165.98(4) . . ?
Cu18 Cu12 Cu9 131.48(5) . . ?
Cu18 Cu12 Cu11 64.38(3) . . ?
Cu18 Cu12 Cu13 112.11(4) . . ?
Cu18 Cu12 Cu19 67.62(3) . . ?
Cu18 Cu12 Cu20 60.83(3) . . ?
Cu19 Cu12 Cu4 154.59(4) . . ?
Cu19 Cu12 Cu6 98.38(4) . . ?
Cu19 Cu12 Cu20 53.86(3) . . ?
Cu6 Cu13 Cu9 54.92(3) . . ?
Cu6 Cu13 Cu10 105.92(4) . . ?
Cu6 Cu13 Cu15 153.22(4) . . ?
Cu6 Cu13 Cu19 99.64(4) . . ?
Cu7 Cu13 Cu6 67.55(3) . . ?
Cu7 Cu13 Cu9 61.60(3) . . ?
Cu7 Cu13 Cu10 65.56(3) . . ?
Cu7 Cu13 Cu12 112.85(4) . . ?
Cu7 Cu13 Cu14 134.12(4) . . ?
Cu7 Cu13 Cu15 87.04(4) . . ?
Cu7 Cu13 Cu19 167.13(4) . . ?
Cu7 Cu13 Cu20 131.76(5) . . ?
Cu10 Cu13 Cu9 53.19(3) . . ?
Cu10 Cu13 Cu15 53.11(3) . . ?
Cu10 Cu13 Cu19 121.65(4) . . ?
Cu12 Cu13 Cu6 62.99(3) . . ?
Cu12 Cu13 Cu9 53.54(3) . . ?
Cu12 Cu13 Cu10 87.52(4) . . ?
Cu12 Cu13 Cu15 124.46(4) . . ?
Cu12 Cu13 Cu19 59.45(3) . . ?
Cu14 Cu13 Cu6 146.52(4) . . ?
Cu14 Cu13 Cu9 151.40(4) . . ?
Cu14 Cu13 Cu10 106.86(4) . . ?
Cu14 Cu13 Cu12 111.83(4) . . ?
Cu14 Cu13 Cu15 58.97(3) . . ?
Cu14 Cu13 Cu19 56.58(3) . . ?
Cu15 Cu13 Cu9 106.26(4) . . ?
Cu19 Cu13 Cu9 112.75(4) . . ?
Cu19 Cu13 Cu15 105.81(3) . . ?
Cu20 Cu13 Cu6 129.95(4) . . ?
Cu20 Cu13 Cu9 91.16(3) . . ?
Cu20 Cu13 Cu10 66.27(3) . . ?
Cu20 Cu13 Cu12 67.23(3) . . ?
Cu20 Cu13 Cu14 60.47(3) . . ?
Cu20 Cu13 Cu15 61.81(3) . . ?
Cu20 Cu13 Cu19 57.15(3) . . ?
Cu13 Cu14 Cu15 63.77(3) . . ?
Cu19 Cu14 Cu13 64.44(3) . . ?
Cu19 Cu14 Cu15 116.03(4) . . ?
Cu19 Cu14 Cu20 58.99(3) . . ?
Cu19 Cu14 Cu22 104.19(4) . . ?
Cu20 Cu14 Cu13 57.64(3) . . ?
Cu20 Cu14 Cu15 62.71(3) . . ?
Cu20 Cu14 Cu22 57.17(3) . . ?
Cu22 Cu14 Cu13 107.22(4) . . ?
Cu22 Cu14 Cu15 60.44(3) . . ?
N7 Cu14 Cu13 131.76(18) . . ?
N7 Cu14 Cu15 122.93(17) . . ?
N7 Cu14 Cu19 118.99(18) . . ?
N7 Cu14 Cu20 169.84(17) . . ?
N7 Cu14 Cu22 116.68(18) . . ?
Cu10 Cu15 Cu13 61.64(3) . . ?
Cu10 Cu15 Cu14 112.99(4) . . ?
Cu10 Cu15 Cu16 59.55(3) . . ?
Cu10 Cu15 Cu20 66.46(3) . . ?
Cu10 Cu15 Cu22 112.87(4) . . ?
Cu13 Cu15 Cu16 98.51(3) . . ?
Cu14 Cu15 Cu13 57.26(3) . . ?
Cu14 Cu15 Cu16 105.11(4) . . ?
Cu14 Cu15 Cu20 57.13(3) . . ?
Cu20 Cu15 Cu13 53.96(3) . . ?
Cu20 Cu15 Cu16 53.67(3) . . ?
Cu22 Cu15 Cu13 101.01(4) . . ?
Cu22 Cu15 Cu14 58.57(3) . . ?
Cu22 Cu15 Cu16 60.77(3) . . ?
Cu22 Cu15 Cu20 54.84(3) . . ?
P7 Cu15 Cu10 117.53(5) . . ?
P7 Cu15 Cu13 145.95(5) . . ?
P7 Cu15 Cu14 128.07(5) . . ?
P7 Cu15 Cu16 109.82(5) . . ?
P7 Cu15 Cu20 160.05(5) . . ?
P7 Cu15 Cu22 109.04(5) . . ?
Cu10 Cu16 Cu11 58.53(3) . . ?
Cu10 Cu16 Cu15 51.98(3) . . ?
Cu10 Cu16 Cu22 101.29(4) . . ?
Cu11 Cu16 Cu15 97.66(3) . . ?
Cu11 Cu16 Cu22 109.48(4) . . ?
Cu17 Cu16 Cu10 112.91(4) . . ?
Cu17 Cu16 Cu11 58.55(3) . . ?
Cu17 Cu16 Cu15 119.17(4) . . ?
Cu17 Cu16 Cu20 61.27(3) . . ?
Cu17 Cu16 Cu22 79.62(4) . . ?
Cu20 Cu16 Cu10 65.95(3) . . ?
Cu20 Cu16 Cu11 55.67(3) . . ?
Cu20 Cu16 Cu15 59.74(3) . . ?
Cu20 Cu16 Cu22 54.79(3) . . ?
Cu22 Cu16 Cu15 55.23(3) . . ?
P9 Cu16 Cu10 125.59(5) . . ?
P9 Cu16 Cu11 141.50(6) . . ?
P9 Cu16 Cu15 113.59(5) . . ?
P9 Cu16 Cu17 117.36(5) . . ?
P9 Cu16 Cu20 161.42(6) . . ?
P9 Cu16 Cu22 106.75(5) . . ?
Cu11 Cu17 Cu18 62.75(3) . . ?
Cu11 Cu17 Cu21 106.85(4) . . ?
Cu16 Cu17 Cu11 65.50(3) . . ?
Cu16 Cu17 Cu18 116.60(4) . . ?
Cu16 Cu17 Cu20 59.66(3) . . ?
Cu16 Cu17 Cu21 104.64(4) . . ?
Cu20 Cu17 Cu11 57.44(3) . . ?
Cu20 Cu17 Cu18 62.74(3) . . ?
Cu20 Cu17 Cu21 57.30(3) . . ?
Cu21 Cu17 Cu18 60.88(3) . . ?
N8 Cu17 Cu11 131.65(19) . . ?
N8 Cu17 Cu16 116.20(19) . . ?
N8 Cu17 Cu18 124.95(19) . . ?
N8 Cu17 Cu20 169.16(19) . . ?
N8 Cu17 Cu21 117.79(19) . . ?
Cu11 Cu18 Cu19 98.46(3) . . ?
Cu12 Cu18 Cu11 61.24(3) . . ?
Cu12 Cu18 Cu17 113.53(4) . . ?
Cu12 Cu18 Cu19 59.96(3) . . ?
Cu12 Cu18 Cu20 66.97(3) . . ?
Cu12 Cu18 Cu21 113.72(4) . . ?
Cu17 Cu18 Cu11 57.93(3) . . ?
Cu17 Cu18 Cu19 105.49(4) . . ?
Cu17 Cu18 Cu20 57.59(3) . . ?
Cu17 Cu18 Cu21 58.88(3) . . ?
Cu20 Cu18 Cu11 54.41(3) . . ?
Cu20 Cu18 Cu19 53.51(3) . . ?
Cu21 Cu18 Cu11 101.80(4) . . ?
Cu21 Cu18 Cu19 60.98(3) . . ?
Cu21 Cu18 Cu20 55.09(3) . . ?
P10 Cu18 Cu11 145.55(5) . . ?
P10 Cu18 Cu12 119.31(5) . . ?
P10 Cu18 Cu17 125.55(5) . . ?
P10 Cu18 Cu19 111.17(5) . . ?
P10 Cu18 Cu20 160.00(5) . . ?
P10 Cu18 Cu21 107.66(5) . . ?
Cu12 Cu19 Cu13 58.82(3) . . ?
Cu12 Cu19 Cu18 52.42(3) . . ?
Cu12 Cu19 Cu21 102.43(4) . . ?
Cu13 Cu19 Cu18 98.50(3) . . ?
Cu13 Cu19 Cu21 110.72(4) . . ?
Cu14 Cu19 Cu12 113.46(4) . . ?
Cu14 Cu19 Cu13 58.98(3) . . ?
Cu14 Cu19 Cu18 119.39(4) . . ?
Cu14 Cu19 Cu21 79.38(4) . . ?
Cu20 Cu19 Cu12 66.69(3) . . ?
Cu20 Cu19 Cu13 56.46(3) . . ?
Cu20 Cu19 Cu14 61.15(3) . . ?
Cu20 Cu19 Cu18 60.16(3) . . ?
Cu20 Cu19 Cu21 55.29(3) . . ?
Cu21 Cu19 Cu18 55.75(3) . . ?
P12 Cu19 Cu12 123.88(5) . . ?
P12 Cu19 Cu13 142.21(5) . . ?
P12 Cu19 Cu14 119.00(5) . . ?
P12 Cu19 Cu18 111.24(5) . . ?
P12 Cu19 Cu20 160.55(6) . . ?
P12 Cu19 Cu21 105.26(5) . . ?
Cu10 Cu20 Cu12 81.08(3) . . ?
Cu11 Cu20 Cu10 59.57(3) . . ?
Cu11 Cu20 Cu12 58.88(3) . . ?
Cu11 Cu20 Cu13 96.09(4) . . ?
Cu11 Cu20 Cu14 157.85(4) . . ?
Cu11 Cu20 Cu15 109.78(4) . . ?
Cu11 Cu20 Cu16 66.91(3) . . ?
Cu11 Cu20 Cu17 61.66(3) . . ?
Cu11 Cu20 Cu18 63.00(3) . . ?
Cu11 Cu20 Cu19 115.67(4) . . ?
Cu13 Cu20 Cu10 60.20(3) . . ?
Cu13 Cu20 Cu12 59.21(3) . . ?
Cu13 Cu20 Cu14 61.89(3) . . ?
Cu13 Cu20 Cu15 64.22(3) . . ?
Cu13 Cu20 Cu16 117.19(4) . . ?
Cu13 Cu20 Cu17 157.55(4) . . ?
Cu13 Cu20 Cu18 109.26(4) . . ?
Cu13 Cu20 Cu19 66.39(3) . . ?
Cu14 Cu20 Cu10 103.60(4) . . ?
Cu14 Cu20 Cu12 106.87(4) . . ?
Cu14 Cu20 Cu15 60.16(3) . . ?
Cu14 Cu20 Cu17 140.45(4) . . ?
Cu14 Cu20 Cu18 124.07(4) . . ?
Cu15 Cu20 Cu10 52.16(3) . . ?
Cu15 Cu20 Cu12 119.34(3) . . ?
Cu16 Cu20 Cu10 59.41(3) . . ?
Cu16 Cu20 Cu12 123.99(4) . . ?
Cu16 Cu20 Cu14 119.17(4) . . ?
Cu16 Cu20 Cu15 66.59(3) . . ?
Cu16 Cu20 Cu17 59.07(3) . . ?
Cu16 Cu20 Cu18 113.33(4) . . ?
Cu17 Cu20 Cu10 106.15(4) . . ?
Cu17 Cu20 Cu12 103.00(4) . . ?
Cu17 Cu20 Cu15 123.65(4) . . ?
Cu17 Cu20 Cu18 59.67(3) . . ?
Cu18 Cu20 Cu10 119.03(4) . . ?
Cu18 Cu20 Cu12 52.20(3) . . ?
Cu18 Cu20 Cu15 170.52(4) . . ?
Cu19 Cu20 Cu10 124.67(4) . . ?
Cu19 Cu20 Cu12 59.46(3) . . ?
Cu19 Cu20 Cu14 59.86(3) . . ?
Cu19 Cu20 Cu15 114.51(4) . . ?
Cu19 Cu20 Cu16 175.75(4) . . ?
Cu19 Cu20 Cu17 118.64(4) . . ?
Cu19 Cu20 Cu18 66.32(3) . . ?
Cu21 Cu20 Cu10 166.74(4) . . ?
Cu21 Cu20 Cu11 114.24(4) . . ?
Cu21 Cu20 Cu12 106.20(4) . . ?
Cu21 Cu20 Cu13 133.02(5) . . ?
Cu21 Cu20 Cu14 85.13(4) . . ?
Cu21 Cu20 Cu15 128.25(4) . . ?
Cu21 Cu20 Cu16 107.69(4) . . ?
Cu21 Cu20 Cu17 61.78(3) . . ?
Cu21 Cu20 Cu18 61.18(3) . . ?
Cu21 Cu20 Cu19 68.29(4) . . ?
Cu22 Cu20 Cu10 105.78(4) . . ?
Cu22 Cu20 Cu11 133.45(5) . . ?
Cu22 Cu20 Cu12 167.62(4) . . ?
Cu22 Cu20 Cu13 114.82(4) . . ?
Cu22 Cu20 Cu14 61.82(3) . . ?
Cu22 Cu20 Cu15 60.95(3) . . ?
Cu22 Cu20 Cu16 68.15(4) . . ?
Cu22 Cu20 Cu17 85.21(4) . . ?
Cu22 Cu20 Cu18 128.33(4) . . ?
Cu22 Cu20 Cu19 108.54(4) . . ?
Cu22 Cu20 Cu21 69.27(4) . . ?
Cu17 Cu21 Cu18 60.24(3) . . ?
Cu17 Cu21 Cu19 108.24(4) . . ?
Cu17 Cu21 Cu22 78.19(4) . . ?
Cu18 Cu21 Cu19 63.27(3) . . ?
Cu18 Cu21 Cu22 117.22(4) . . ?
Cu19 Cu21 Cu22 92.13(3) . . ?
Cu20 Cu21 Cu17 60.92(3) . . ?
Cu20 Cu21 Cu18 63.73(3) . . ?
Cu20 Cu21 Cu19 56.42(3) . . ?
Cu20 Cu21 Cu22 55.16(3) . . ?
P11 Cu21 Cu17 124.15(6) . . ?
P11 Cu21 Cu18 121.29(6) . . ?
P11 Cu21 Cu19 121.37(6) . . ?
P11 Cu21 Cu20 173.80(6) . . ?
P11 Cu21 Cu22 120.74(5) . . ?
Cu14 Cu22 Cu15 60.98(3) . . ?
Cu14 Cu22 Cu16 109.35(4) . . ?
Cu14 Cu22 Cu21 78.35(4) . . ?
Cu15 Cu22 Cu16 64.01(3) . . ?
Cu15 Cu22 Cu21 118.21(4) . . ?
Cu16 Cu22 Cu21 92.30(4) . . ?
Cu20 Cu22 Cu14 61.00(3) . . ?
Cu20 Cu22 Cu15 64.21(3) . . ?
Cu20 Cu22 Cu16 57.06(3) . . ?
Cu20 Cu22 Cu21 55.57(3) . . ?
P8 Cu22 Cu14 125.25(6) . . ?
P8 Cu22 Cu15 120.45(6) . . ?
P8 Cu22 Cu16 119.26(6) . . ?
P8 Cu22 Cu20 173.13(6) . . ?
P8 Cu22 Cu21 120.86(5) . . ?
C1 P1 Cu1 101.5(2) . . ?
C2 P1 Cu1 116.4(2) . . ?
C2 P1 C1 106.4(3) . . ?
C8 P1 Cu1 123.5(2) . . ?
C8 P1 C1 100.8(3) . . ?
C8 P1 C2 105.6(3) . . ?
C14 P2 Cu6 107.8(2) . . ?
C15 P2 Cu6 114.1(2) . . ?
C15 P2 C14 105.5(3) . . ?
C21 P2 Cu6 124.4(2) . . ?
C21 P2 C14 98.3(3) . . ?
C21 P2 C15 104.4(3) . . ?
C27 P3 Cu7 106.46(19) . . ?
C28 P3 Cu7 122.81(19) . . ?
C28 P3 C27 98.7(3) . . ?
C34 P3 Cu7 116.9(2) . . ?
C34 P3 C27 105.5(3) . . ?
C34 P3 C28 103.8(3) . . ?
C40 P4 Cu2 102.1(2) . . ?
C41 P4 Cu2 116.0(2) . . ?
C41 P4 C40 108.0(4) . . ?
C41 P4 C47 106.6(3) . . ?
C47 P4 Cu2 122.9(3) . . ?
C47 P4 C40 98.7(3) . . ?
C53 P5 Cu3 108.4(2) . . ?
C54 P5 Cu3 121.2(2) . . ?
C54 P5 C53 97.9(3) . . ?
C54 P5 C60 105.1(3) . . ?
C60 P5 Cu3 115.8(2) . . ?
C60 P5 C53 106.0(3) . . ?
C66 P6 Cu4 108.0(2) . . ?
C67 P6 Cu4 116.7(2) . . ?
C67 P6 C66 104.7(3) . . ?
C67 P6 C73 104.2(3) . . ?
C73 P6 Cu4 121.8(2) . . ?
C73 P6 C66 98.8(3) . . ?
C79 P7 Cu15 106.57(19) . . ?
C80 P7 Cu15 117.0(2) . . ?
C80 P7 C79 105.4(3) . . ?
C86 P7 Cu15 122.6(2) . . ?
C86 P7 C79 98.2(3) . . ?
C86 P7 C80 104.3(3) . . ?
C92 P8 Cu22 101.83(19) . . ?
C93 P8 Cu22 123.6(2) . . ?
C93 P8 C92 99.5(3) . . ?
C93 P8 C99 105.8(3) . . ?
C99 P8 Cu22 116.2(2) . . ?
C99 P8 C92 107.6(3) . . ?
C105 P9 Cu16 107.3(2) . . ?
C106 P9 Cu16 123.6(2) . . ?
C106 P9 C105 97.2(3) . . ?
C112 P9 Cu16 116.2(2) . . ?
C112 P9 C105 105.1(3) . . ?
C112 P9 C106 104.5(3) . . ?
C118 P10 Cu18 107.27(19) . . ?
C119 P10 Cu18 121.0(2) . . ?
C119 P10 C118 99.4(3) . . ?
C125 P10 Cu18 117.3(2) . . ?
C125 P10 C118 105.3(3) . . ?
C125 P10 C119 104.1(3) . . ?
C131 P11 Cu21 101.68(19) . . ?
C132 P11 Cu21 124.1(2) . . ?
C132 P11 C131 100.0(3) . . ?
C132 P11 C138 105.2(3) . . ?
C138 P11 Cu21 116.4(2) . . ?
C138 P11 C131 106.9(3) . . ?
C144 P12 Cu19 108.7(2) . . ?
C145 P12 Cu19 115.2(2) . . ?
C145 P12 C144 106.0(3) . . ?
C151 P12 Cu19 122.3(2) . . ?
C151 P12 C144 98.0(3) . . ?
C151 P12 C145 104.3(3) . . ?
C1 N1 C27 114.0(5) . . ?
C14 N1 C1 113.1(5) . . ?
C14 N1 C27 113.1(5) . . ?
C53 N2 C40 113.7(5) . . ?
C66 N2 C40 114.9(5) . . ?
C66 N2 C53 113.6(6) . . ?
C79 N3 C92 114.2(5) . . ?
C79 N3 C105 114.7(5) . . ?
C105 N3 C92 113.3(4) . . ?
C131 N4 C118 114.1(5) . . ?
C144 N4 C118 114.0(5) . . ?
C144 N4 C131 113.1(5) . . ?
C157 N5 Cu5 173.0(8) . . ?
C159 N6 Cu8 174.6(6) . . ?
C161 N7 Cu14 176.6(6) . . ?
C163 N8 Cu17 173.9(7) . . ?
P1 C1 H1A 109.7 . . ?
P1 C1 H1B 109.7 . . ?
N1 C1 P1 109.8(4) . . ?
N1 C1 H1A 109.7 . . ?
N1 C1 H1B 109.7 . . ?
H1A C1 H1B 108.2 . . ?
C3 C2 P1 117.6(6) . . ?
C7 C2 P1 124.1(6) . . ?
C7 C2 C3 118.3(7) . . ?
C2 C3 H3 119.6 . . ?
C4 C3 C2 120.8(7) . . ?
C4 C3 H3 119.6 . . ?
C3 C4 H4 120.3 . . ?
C5 C4 C3 119.5(8) . . ?
C5 C4 H4 120.3 . . ?
C4 C5 H5 119.7 . . ?
C6 C5 C4 120.7(7) . . ?
C6 C5 H5 119.7 . . ?
C5 C6 H6 119.6 . . ?
C5 C6 C7 120.7(8) . . ?
C7 C6 H6 119.6 . . ?
C2 C7 C6 119.9(8) . . ?
C2 C7 H7 120.1 . . ?
C6 C7 H7 120.1 . . ?
C9 C8 P1 119.7(5) . . ?
C9 C8 C13 116.1(6) . . ?
C13 C8 P1 124.2(6) . . ?
C8 C9 H9 118.8 . . ?
C10 C9 C8 122.4(7) . . ?
C10 C9 H9 118.8 . . ?
C9 C10 H10 120.7 . . ?
C9 C10 C11 118.6(7) . . ?
C11 C10 H10 120.7 . . ?
C10 C11 H11 119.5 . . ?
C12 C11 C10 121.0(7) . . ?
C12 C11 H11 119.5 . . ?
C11 C12 H12 119.6 . . ?
C11 C12 C13 120.8(7) . . ?
C13 C12 H12 119.6 . . ?
C8 C13 H13 119.5 . . ?
C12 C13 C8 121.0(7) . . ?
C12 C13 H13 119.5 . . ?
P2 C14 H14A 109.0 . . ?
P2 C14 H14B 109.0 . . ?
N1 C14 P2 112.9(4) . . ?
N1 C14 H14A 109.0 . . ?
N1 C14 H14B 109.0 . . ?
H14A C14 H14B 107.8 . . ?
C16 C15 P2 117.8(5) . . ?
C16 C15 C20 119.0(7) . . ?
C20 C15 P2 123.2(5) . . ?
C15 C16 H16 119.9 . . ?
C15 C16 C17 120.2(7) . . ?
C17 C16 H16 119.9 . . ?
C16 C17 H17 120.1 . . ?
C18 C17 C16 119.7(7) . . ?
C18 C17 H17 120.1 . . ?
C17 C18 H18 119.7 . . ?
C19 C18 C17 120.6(7) . . ?
C19 C18 H18 119.7 . . ?
C18 C19 H19 120.0 . . ?
C18 C19 C20 120.1(8) . . ?
C20 C19 H19 120.0 . . ?
C15 C20 C19 120.1(8) . . ?
C15 C20 H20 119.9 . . ?
C19 C20 H20 119.9 . . ?
C22 C21 P2 124.4(5) . . ?
C22 C21 C26 119.0(6) . . ?
C26 C21 P2 116.6(5) . . ?
C21 C22 H22 119.5 . . ?
C23 C22 C21 121.0(8) . . ?
C23 C22 H22 119.5 . . ?
C22 C23 H23 119.4 . . ?
C22 C23 C24 121.3(8) . . ?
C24 C23 H23 119.4 . . ?
C23 C24 H24 120.9 . . ?
C23 C24 C25 118.2(7) . . ?
C25 C24 H24 120.9 . . ?
C24 C25 H25 119.7 . . ?
C26 C25 C24 120.6(8) . . ?
C26 C25 H25 119.7 . . ?
C21 C26 H26 120.0 . . ?
C25 C26 C21 120.0(8) . . ?
C25 C26 H26 120.0 . . ?
P3 C27 H27A 109.1 . . ?
P3 C27 H27B 109.1 . . ?
N1 C27 P3 112.5(4) . . ?
N1 C27 H27A 109.1 . . ?
N1 C27 H27B 109.1 . . ?
H27A C27 H27B 107.8 . . ?
C29 C28 P3 124.2(5) . . ?
C29 C28 C33 118.8(6) . . ?
C33 C28 P3 116.9(5) . . ?
C28 C29 H29 119.6 . . ?
C28 C29 C30 120.8(7) . . ?
C30 C29 H29 119.6 . . ?
C29 C30 H30 119.4 . . ?
C31 C30 C29 121.3(7) . . ?
C31 C30 H30 119.4 . . ?
C30 C31 H31 120.5 . . ?
C30 C31 C32 119.1(7) . . ?
C32 C31 H31 120.5 . . ?
C31 C32 H32 120.1 . . ?
C33 C32 C31 119.8(7) . . ?
C33 C32 H32 120.1 . . ?
C28 C33 H33 119.9 . . ?
C32 C33 C28 120.2(6) . . ?
C32 C33 H33 119.9 . . ?
C35 C34 P3 118.0(4) . . ?
C35 C34 C39 119.0(6) . . ?
C39 C34 P3 123.0(5) . . ?
C34 C35 H35 119.7 . . ?
C34 C35 C36 120.6(6) . . ?
C36 C35 H35 119.7 . . ?
C35 C36 H36 120.3 . . ?
C37 C36 C35 119.4(7) . . ?
C37 C36 H36 120.3 . . ?
C36 C37 H37 119.4 . . ?
C36 C37 C38 121.3(6) . . ?
C38 C37 H37 119.4 . . ?
C37 C38 H38 120.2 . . ?
C39 C38 C37 119.7(6) . . ?
C39 C38 H38 120.2 . . ?
C34 C39 H39 120.0 . . ?
C38 C39 C34 120.0(7) . . ?
C38 C39 H39 120.0 . . ?
P4 C40 H40A 109.5 . . ?
P4 C40 H40B 109.5 . . ?
N2 C40 P4 110.7(4) . . ?
N2 C40 H40A 109.5 . . ?
N2 C40 H40B 109.5 . . ?
H40A C40 H40B 108.1 . . ?
C42 C41 P4 123.5(6) . . ?
C42 C41 C46 118.7(7) . . ?
C46 C41 P4 117.7(6) . . ?
C41 C42 H42 120.2 . . ?
C41 C42 C43 119.6(9) . . ?
C43 C42 H42 120.2 . . ?
C42 C43 H43 119.8 . . ?
C44 C43 C42 120.5(10) . . ?
C44 C43 H43 119.8 . . ?
C43 C44 H44 119.8 . . ?
C45 C44 C43 120.4(9) . . ?
C45 C44 H44 119.8 . . ?
C44 C45 H45 119.6 . . ?
C44 C45 C46 120.8(8) . . ?
C46 C45 H45 119.6 . . ?
C41 C46 H46 120.0 . . ?
C45 C46 C41 120.0(8) . . ?
C45 C46 H46 120.0 . . ?
C48 C47 P4 124.6(7) . . ?
C48 C47 C52 118.4(7) . . ?
C52 C47 P4 116.8(5) . . ?
C47 C48 H48 120.0 . . ?
C47 C48 C49 120.1(9) . . ?
C49 C48 H48 120.0 . . ?
C48 C49 H49 119.6 . . ?
C50 C49 C48 120.8(7) . . ?
C50 C49 H49 119.6 . . ?
C49 C50 H50 119.4 . . ?
C49 C50 C51 121.1(8) . . ?
C51 C50 H50 119.4 . . ?
C50 C51 H51 120.4 . . ?
C52 C51 C50 119.1(11) . . ?
C52 C51 H51 120.4 . . ?
C47 C52 H52 119.8 . . ?
C51 C52 C47 120.4(8) . . ?
C51 C52 H52 119.8 . . ?
P5 C53 H53A 108.9 . . ?
P5 C53 H53B 108.9 . . ?
N2 C53 P5 113.2(4) . . ?
N2 C53 H53A 108.9 . . ?
N2 C53 H53B 108.9 . . ?
H53A C53 H53B 107.7 . . ?
C55 C54 P5 115.7(6) . . ?
C55 C54 C59 119.6(6) . . ?
C59 C54 P5 124.6(5) . . ?
C54 C55 H55 120.2 . . ?
C56 C55 C54 119.6(7) . . ?
C56 C55 H55 120.2 . . ?
C55 C56 H56 120.0 . . ?
C57 C56 C55 120.0(7) . . ?
C57 C56 H56 120.0 . . ?
C56 C57 H57 119.3 . . ?
C58 C57 C56 121.4(7) . . ?
C58 C57 H57 119.3 . . ?
C57 C58 H58 119.6 . . ?
C57 C58 C59 120.8(7) . . ?
C59 C58 H58 119.6 . . ?
C54 C59 H59 120.7 . . ?
C58 C59 C54 118.7(7) . . ?
C58 C59 H59 120.7 . . ?
C61 C60 P5 116.8(5) . . ?
C61 C60 C65 120.0(6) . . ?
C65 C60 P5 123.2(5) . . ?
C60 C61 H61 120.3 . . ?
C60 C61 C62 119.4(6) . . ?
C62 C61 H61 120.3 . . ?
C61 C62 H62 119.6 . . ?
C63 C62 C61 120.8(7) . . ?
C63 C62 H62 119.6 . . ?
C62 C63 H63 120.1 . . ?
C62 C63 C64 119.7(7) . . ?
C64 C63 H63 120.1 . . ?
C63 C64 H64 120.0 . . ?
C63 C64 C65 119.9(7) . . ?
C65 C64 H64 120.0 . . ?
C60 C65 H65 120.0 . . ?
C64 C65 C60 120.0(7) . . ?
C64 C65 H65 120.0 . . ?
P6 C66 H66A 109.2 . . ?
P6 C66 H66B 109.2 . . ?
N2 C66 P6 112.3(5) . . ?
N2 C66 H66A 109.2 . . ?
N2 C66 H66B 109.2 . . ?
H66A C66 H66B 107.9 . . ?
C68 C67 P6 123.5(6) . . ?
C72 C67 P6 118.4(5) . . ?
C72 C67 C68 117.8(7) . . ?
C67 C68 H68 118.8 . . ?
C69 C68 C67 122.4(9) . . ?
C69 C68 H68 118.8 . . ?
C68 C69 H69 120.1 . . ?
C68 C69 C70 119.8(8) . . ?
C70 C69 H69 120.1 . . ?
C69 C70 H70 119.8 . . ?
C69 C70 C71 120.4(8) . . ?
C71 C70 H70 119.8 . . ?
C70 C71 H71 120.8 . . ?
C72 C71 C70 118.4(9) . . ?
C72 C71 H71 120.8 . . ?
C67 C72 H72 119.5 . . ?
C71 C72 C67 121.0(8) . . ?
C71 C72 H72 119.5 . . ?
C74 C73 P6 119.2(5) . . ?
C74 C73 C78 118.1(7) . . ?
C78 C73 P6 122.7(7) . . ?
C73 C74 H74 118.9 . . ?
C73 C74 C75 122.2(7) . . ?
C75 C74 H74 118.9 . . ?
C74 C75 H75 120.4 . . ?
C76 C75 C74 119.2(9) . . ?
C76 C75 H75 120.4 . . ?
C75 C76 H76 120.5 . . ?
C75 C76 C77 119.0(8) . . ?
C77 C76 H76 120.5 . . ?
C76 C77 H77 119.0 . . ?
C76 C77 C78 122.0(8) . . ?
C78 C77 H77 119.0 . . ?
C73 C78 C77 119.2(9) . . ?
C73 C78 H78 120.4 . . ?
C77 C78 H78 120.4 . . ?
P7 C79 H79A 108.9 . . ?
P7 C79 H79B 108.9 . . ?
N3 C79 P7 113.5(4) . . ?
N3 C79 H79A 108.9 . . ?
N3 C79 H79B 108.9 . . ?
H79A C79 H79B 107.7 . . ?
C81 C80 P7 122.2(5) . . ?
C85 C80 P7 118.6(5) . . ?
C85 C80 C81 119.1(6) . . ?
C80 C81 H81 120.1 . . ?
C82 C81 C80 119.7(7) . . ?
C82 C81 H81 120.1 . . ?
C81 C82 H82 119.8 . . ?
C83 C82 C81 120.3(6) . . ?
C83 C82 H82 119.8 . . ?
C82 C83 H83 119.9 . . ?
C82 C83 C84 120.2(7) . . ?
C84 C83 H83 119.9 . . ?
C83 C84 H84 119.9 . . ?
C83 C84 C85 120.2(7) . . ?
C85 C84 H84 119.9 . . ?
C80 C85 C84 120.4(6) . . ?
C80 C85 H85 119.8 . . ?
C84 C85 H85 119.8 . . ?
C87 C86 P7 123.6(5) . . ?
C91 C86 P7 118.2(5) . . ?
C91 C86 C87 118.2(6) . . ?
C86 C87 H87 119.3 . . ?
C86 C87 C88 121.3(6) . . ?
C88 C87 H87 119.3 . . ?
C87 C88 H88 120.1 . . ?
C89 C88 C87 119.8(6) . . ?
C89 C88 H88 120.1 . . ?
C88 C89 H89 120.5 . . ?
C88 C89 C90 119.1(6) . . ?
C90 C89 H89 120.5 . . ?
C89 C90 H90 120.3 . . ?
C91 C90 C89 119.4(6) . . ?
C91 C90 H90 120.3 . . ?
C86 C91 H91 118.9 . . ?
C90 C91 C86 122.1(6) . . ?
C90 C91 H91 118.9 . . ?
P8 C92 H92A 109.6 . . ?
P8 C92 H92B 109.6 . . ?
N3 C92 P8 110.1(4) . . ?
N3 C92 H92A 109.6 . . ?
N3 C92 H92B 109.6 . . ?
H92A C92 H92B 108.1 . . ?
C94 C93 P8 123.4(5) . . ?
C98 C93 P8 117.4(5) . . ?
C98 C93 C94 119.2(6) . . ?
C93 C94 H94 120.5 . . ?
C93 C94 C95 119.0(7) . . ?
C95 C94 H94 120.5 . . ?
C94 C95 H95 119.8 . . ?
C96 C95 C94 120.4(6) . . ?
C96 C95 H95 119.8 . . ?
C95 C96 H96 120.3 . . ?
C97 C96 C95 119.5(7) . . ?
C97 C96 H96 120.3 . . ?
C96 C97 H97 119.9 . . ?
C98 C97 C96 120.1(7) . . ?
C98 C97 H97 119.9 . . ?
C93 C98 C97 121.8(6) . . ?
C93 C98 H98 119.1 . . ?
C97 C98 H98 119.1 . . ?
C100 C99 P8 124.4(5) . . ?
C100 C99 C104 119.6(6) . . ?
C104 C99 P8 115.9(5) . . ?
C99 C100 H100 120.3 . . ?
C101 C100 C99 119.5(7) . . ?
C101 C100 H100 120.3 . . ?
C100 C101 H101 119.0 . . ?
C102 C101 C100 122.0(7) . . ?
C102 C101 H101 119.0 . . ?
C101 C102 H102 120.2 . . ?
C101 C102 C103 119.6(7) . . ?
C103 C102 H102 120.2 . . ?
C102 C103 H103 119.6 . . ?
C102 C103 C104 120.7(7) . . ?
C104 C103 H103 119.6 . . ?
C99 C104 H104 120.7 . . ?
C103 C104 C99 118.6(7) . . ?
C103 C104 H104 120.7 . . ?
P9 C105 H10A 108.8 . . ?
P9 C105 H10B 108.8 . . ?
N3 C105 P9 113.8(4) . . ?
N3 C105 H10A 108.8 . . ?
N3 C105 H10B 108.8 . . ?
H10A C105 H10B 107.7 . . ?
C107 C106 P9 117.2(5) . . ?
C107 C106 C111 118.4(6) . . ?
C111 C106 P9 124.3(6) . . ?
C106 C107 H107 119.2 . . ?
C106 C107 C108 121.6(7) . . ?
C108 C107 H107 119.2 . . ?
C107 C108 H108 120.7 . . ?
C107 C108 C109 118.5(8) . . ?
C109 C108 H108 120.7 . . ?
C108 C109 H109 119.9 . . ?
C110 C109 C108 120.2(7) . . ?
C110 C109 H109 119.9 . . ?
C109 C110 H110 119.6 . . ?
C109 C110 C111 120.8(8) . . ?
C111 C110 H110 119.6 . . ?
C106 C111 H111 119.7 . . ?
C110 C111 C106 120.5(8) . . ?
C110 C111 H111 119.7 . . ?
C113 C112 P9 123.7(5) . . ?
C113 C112 C117 118.8(6) . . ?
C117 C112 P9 117.4(5) . . ?
C112 C113 H113 119.5 . . ?
C112 C113 C114 121.1(8) . . ?
C114 C113 H113 119.5 . . ?
C113 C114 H114 120.6 . . ?
C115 C114 C113 118.7(8) . . ?
C115 C114 H114 120.6 . . ?
C114 C115 H115 119.2 . . ?
C116 C115 C114 121.7(7) . . ?
C116 C115 H115 119.2 . . ?
C115 C116 H116 120.1 . . ?
C115 C116 C117 119.7(8) . . ?
C117 C116 H116 120.1 . . ?
C112 C117 C116 119.9(7) . . ?
C112 C117 H117 120.1 . . ?
C116 C117 H117 120.1 . . ?
P10 C118 H11A 109.0 . . ?
P10 C118 H11B 109.0 . . ?
N4 C118 P10 112.8(4) . . ?
N4 C118 H11A 109.0 . . ?
N4 C118 H11B 109.0 . . ?
H11A C118 H11B 107.8 . . ?
C120 C119 P10 118.3(5) . . ?
C124 C119 P10 124.5(6) . . ?
C124 C119 C120 117.2(6) . . ?
C119 C120 H120 119.5 . . ?
C121 C120 C119 121.0(6) . . ?
C121 C120 H120 119.5 . . ?
C120 C121 H121 119.7 . . ?
C120 C121 C122 120.6(7) . . ?
C122 C121 H121 119.7 . . ?
C121 C122 H122 120.5 . . ?
C123 C122 C121 118.9(7) . . ?
C123 C122 H122 120.5 . . ?
C122 C123 H123 119.0 . . ?
C122 C123 C124 122.0(7) . . ?
C124 C123 H123 119.0 . . ?
C119 C124 H124 119.9 . . ?
C123 C124 C119 120.1(8) . . ?
C123 C124 H124 119.9 . . ?
C126 C125 P10 124.1(5) . . ?
C130 C125 P10 118.1(5) . . ?
C130 C125 C126 117.8(6) . . ?
C125 C126 H126 119.1 . . ?
C127 C126 C125 121.9(7) . . ?
C127 C126 H126 119.1 . . ?
C126 C127 H127 120.0 . . ?
C128 C127 C126 120.0(6) . . ?
C128 C127 H127 120.0 . . ?
C127 C128 H128 119.9 . . ?
C127 C128 C129 120.2(6) . . ?
C129 C128 H128 119.9 . . ?
C128 C129 H129 120.6 . . ?
C130 C129 C128 118.8(7) . . ?
C130 C129 H129 120.6 . . ?
C125 C130 C129 121.3(6) . . ?
C125 C130 H130 119.4 . . ?
C129 C130 H130 119.4 . . ?
P11 C131 H13A 109.7 . . ?
P11 C131 H13B 109.7 . . ?
N4 C131 P11 109.6(4) . . ?
N4 C131 H13A 109.7 . . ?
N4 C131 H13B 109.7 . . ?
H13A C131 H13B 108.2 . . ?
C133 C132 P11 118.2(4) . . ?
C137 C132 P11 124.1(5) . . ?
C137 C132 C133 117.7(6) . . ?
C132 C133 H133 119.7 . . ?
C134 C133 C132 120.6(6) . . ?
C134 C133 H133 119.7 . . ?
C133 C134 H134 119.7 . . ?
C133 C134 C135 120.5(7) . . ?
C135 C134 H134 119.7 . . ?
C134 C135 H135 120.2 . . ?
C136 C135 C134 119.5(7) . . ?
C136 C135 H135 120.2 . . ?
C135 C136 H136 119.5 . . ?
C137 C136 C135 121.0(6) . . ?
C137 C136 H136 119.5 . . ?
C132 C137 H137 119.7 . . ?
C136 C137 C132 120.6(6) . . ?
C136 C137 H137 119.7 . . ?
C139 C138 P11 122.8(5) . . ?
C139 C138 C143 120.3(6) . . ?
C143 C138 P11 116.9(5) . . ?
C138 C139 H139 119.8 . . ?
C138 C139 C140 120.4(8) . . ?
C140 C139 H139 119.8 . . ?
C139 C140 H140 120.4 . . ?
C139 C140 C141 119.2(8) . . ?
C141 C140 H140 120.4 . . ?
C140 C141 H141 119.9 . . ?
C142 C141 C140 120.2(7) . . ?
C142 C141 H141 119.9 . . ?
C141 C142 H142 119.2 . . ?
C141 C142 C143 121.6(8) . . ?
C143 C142 H142 119.2 . . ?
C138 C143 C142 118.2(7) . . ?
C138 C143 H143 120.9 . . ?
C142 C143 H143 120.9 . . ?
P12 C144 H14C 109.0 . . ?
P12 C144 H14D 109.0 . . ?
N4 C144 P12 112.8(4) . . ?
N4 C144 H14C 109.0 . . ?
N4 C144 H14D 109.0 . . ?
H14C C144 H14D 107.8 . . ?
C146 C145 P12 123.4(5) . . ?
C146 C145 C150 120.5(6) . . ?
C150 C145 P12 116.1(5) . . ?
C145 C146 H146 120.2 . . ?
C145 C146 C147 119.6(7) . . ?
C147 C146 H146 120.2 . . ?
C146 C147 H147 119.6 . . ?
C148 C147 C146 120.8(7) . . ?
C148 C147 H147 119.6 . . ?
C147 C148 H148 119.7 . . ?
C147 C148 C149 120.7(7) . . ?
C149 C148 H148 119.7 . . ?
C148 C149 H149 120.5 . . ?
C148 C149 C150 119.0(7) . . ?
C150 C149 H149 120.5 . . ?
C145 C150 C149 119.4(6) . . ?
C145 C150 H150 120.3 . . ?
C149 C150 H150 120.3 . . ?
C152 C151 P12 116.0(5) . . ?
C156 C151 P12 125.1(5) . . ?
C156 C151 C152 118.9(6) . . ?
C151 C152 H152 120.1 . . ?
C153 C152 C151 119.7(7) . . ?
C153 C152 H152 120.1 . . ?
C152 C153 H153 119.8 . . ?
C154 C153 C152 120.3(7) . . ?
C154 C153 H153 119.8 . . ?
C153 C154 H154 119.7 . . ?
C155 C154 C153 120.6(7) . . ?
C155 C154 H154 119.7 . . ?
C154 C155 H155 120.8 . . ?
C154 C155 C156 118.5(7) . . ?
C156 C155 H155 120.8 . . ?
C151 C156 C155 121.8(7) . . ?
C151 C156 H156 119.1 . . ?
C155 C156 H156 119.1 . . ?
N5 C157 C158 176.5(14) . . ?
C157 C158 H15A 109.5 . . ?
C157 C158 H15B 109.5 . . ?
C157 C158 H15C 109.5 . . ?
H15A C158 H15B 109.5 . . ?
H15A C158 H15C 109.5 . . ?
H15B C158 H15C 109.5 . . ?
N6 C159 C160 178.6(9) . . ?
C159 C160 H16A 109.5 . . ?
C159 C160 H16B 109.5 . . ?
C159 C160 H16C 109.5 . . ?
H16A C160 H16B 109.5 . . ?
H16A C160 H16C 109.5 . . ?
H16B C160 H16C 109.5 . . ?
N7 C161 C162 178.6(11) . . ?
C161 C162 H16D 109.5 . . ?
C161 C162 H16E 109.5 . . ?
C161 C162 H16F 109.5 . . ?
H16D C162 H16E 109.5 . . ?
H16D C162 H16F 109.5 . . ?
H16E C162 H16F 109.5 . . ?
N8 C163 C164 176.6(10) . . ?
C163 C164 H16G 109.5 . . ?
C163 C164 H16H 109.5 . . ?
C163 C164 H16I 109.5 . . ?
H16G C164 H16H 109.5 . . ?
H16G C164 H16I 109.5 . . ?
H16H C164 H16I 109.5 . . ?
Cu27 Cu23 Cu24 77.82(4) . . ?
Cu27 Cu23 Cu28 60.96(3) . . ?
Cu27 Cu23 Cu29 108.97(4) . . ?
Cu28 Cu23 Cu24 117.73(4) . . ?
Cu28 Cu23 Cu29 64.39(3) . . ?
Cu29 Cu23 Cu24 91.31(4) . . ?
Cu31 Cu23 Cu24 55.31(3) . . ?
Cu31 Cu23 Cu27 60.30(3) . . ?
Cu31 Cu23 Cu28 63.92(3) . . ?
Cu31 Cu23 Cu29 56.77(3) . . ?
P13 Cu23 Cu24 121.44(6) . . ?
P13 Cu23 Cu27 125.20(6) . . ?
P13 Cu23 Cu28 120.29(6) . . ?
P13 Cu23 Cu29 120.00(6) . . ?
P13 Cu23 Cu31 173.91(6) . . ?
Cu23 Cu24 Cu26 93.10(4) . . ?
Cu25 Cu24 Cu23 118.64(4) . . ?
Cu25 Cu24 Cu26 62.78(3) . . ?
Cu30 Cu24 Cu23 79.69(4) . . ?
Cu30 Cu24 Cu25 60.22(3) . . ?
Cu30 Cu24 Cu26 108.33(4) . . ?
Cu31 Cu24 Cu23 56.14(3) . . ?
Cu31 Cu24 Cu25 64.08(3) . . ?
Cu31 Cu24 Cu26 56.60(3) . . ?
Cu31 Cu24 Cu30 61.54(3) . . ?
P16 Cu24 Cu23 119.92(6) . . ?
P16 Cu24 Cu25 120.90(6) . . ?
P16 Cu24 Cu26 120.32(6) . . ?
P16 Cu24 Cu30 124.49(6) . . ?
P16 Cu24 Cu31 173.19(6) . . ?
Cu24 Cu25 Cu26 60.88(3) . . ?
Cu24 Cu25 Cu31 54.37(3) . . ?
Cu24 Cu25 Cu32 100.91(4) . . ?
Cu30 Cu25 Cu24 58.07(4) . . ?
Cu30 Cu25 Cu26 105.25(4) . . ?
Cu30 Cu25 Cu31 57.49(3) . . ?
Cu30 Cu25 Cu32 58.15(3) . . ?
Cu31 Cu25 Cu26 53.51(3) . . ?
Cu32 Cu25 Cu26 98.28(3) . . ?
Cu32 Cu25 Cu31 54.22(3) . . ?
Cu33 Cu25 Cu24 113.08(4) . . ?
Cu33 Cu25 Cu26 59.95(3) . . ?
Cu33 Cu25 Cu30 113.31(4) . . ?
Cu33 Cu25 Cu31 66.67(3) . . ?
Cu33 Cu25 Cu32 60.88(3) . . ?
P17 Cu25 Cu24 107.40(5) . . ?
P17 Cu25 Cu26 112.68(5) . . ?
P17 Cu25 Cu30 123.14(5) . . ?
P17 Cu25 Cu31 160.00(5) . . ?
P17 Cu25 Cu32 145.36(5) . . ?
P17 Cu25 Cu33 121.91(6) . . ?
Cu24 Cu26 Cu25 56.34(3) . . ?
Cu27 Cu26 Cu24 78.69(4) . . ?
Cu27 Cu26 Cu25 119.71(4) . . ?
Cu27 Cu26 Cu33 113.19(4) . . ?
Cu27 Cu26 Cu34 58.87(3) . . ?
Cu31 Cu26 Cu24 54.99(3) . . ?
Cu31 Cu26 Cu25 60.78(3) . . ?
Cu31 Cu26 Cu27 60.86(3) . . ?
Cu31 Cu26 Cu33 66.86(3) . . ?
Cu31 Cu26 Cu34 56.16(3) . . ?
Cu33 Cu26 Cu24 102.88(4) . . ?
Cu33 Cu26 Cu25 52.84(3) . . ?
Cu33 Cu26 Cu34 58.50(3) . . ?
Cu34 Cu26 Cu24 110.07(4) . . ?
Cu34 Cu26 Cu25 98.69(3) . . ?
P18 Cu26 Cu24 106.18(5) . . ?
P18 Cu26 Cu25 110.41(5) . . ?
P18 Cu26 Cu27 119.95(5) . . ?
P18 Cu26 Cu31 161.17(6) . . ?
P18 Cu26 Cu33 122.95(5) . . ?
P18 Cu26 Cu34 142.12(6) . . ?
Cu23 Cu27 Cu28 60.33(3) . . ?
Cu23 Cu27 Cu34 107.79(4) . . ?
Cu26 Cu27 Cu23 104.82(4) . . ?
Cu26 Cu27 Cu28 116.68(4) . . ?
Cu26 Cu27 Cu31 59.26(3) . . ?
Cu26 Cu27 Cu34 65.03(3) . . ?
Cu31 Cu27 Cu23 57.87(3) . . ?
Cu31 Cu27 Cu28 62.86(3) . . ?
Cu31 Cu27 Cu34 57.74(3) . . ?
Cu34 Cu27 Cu28 63.98(3) . . ?
N13 Cu27 Cu23 116.50(19) . . ?
N13 Cu27 Cu26 117.87(18) . . ?
N13 Cu27 Cu28 123.49(17) . . ?
N13 Cu27 Cu31 169.64(18) . . ?
N13 Cu27 Cu34 131.52(18) . . ?
Cu23 Cu28 Cu27 58.71(3) . . ?
Cu23 Cu28 Cu29 60.16(3) . . ?
Cu23 Cu28 Cu31 55.43(3) . . ?
Cu23 Cu28 Cu34 101.54(4) . . ?
Cu27 Cu28 Cu29 104.14(4) . . ?
Cu27 Cu28 Cu31 56.80(3) . . ?
Cu27 Cu28 Cu34 57.25(3) . . ?
Cu31 Cu28 Cu29 53.27(3) . . ?
Cu31 Cu28 Cu34 53.85(3) . . ?
Cu34 Cu28 Cu29 98.37(3) . . ?
Cu35 Cu28 Cu23 112.52(4) . . ?
Cu35 Cu28 Cu27 112.25(4) . . ?
Cu35 Cu28 Cu29 59.58(3) . . ?
Cu35 Cu28 Cu31 65.69(3) . . ?
Cu35 Cu28 Cu34 61.33(3) . . ?
P14 Cu28 Cu23 108.86(5) . . ?
P14 Cu28 Cu27 128.95(5) . . ?
P14 Cu28 Cu29 109.82(5) . . ?
P14 Cu28 Cu31 160.14(6) . . ?
P14 Cu28 Cu34 145.91(5) . . ?
P14 Cu28 Cu35 117.53(6) . . ?
Cu23 Cu29 Cu28 55.45(3) . . ?
Cu23 Cu29 Cu32 110.19(4) . . ?
Cu30 Cu29 Cu23 81.00(4) . . ?
Cu30 Cu29 Cu28 119.90(4) . . ?
Cu30 Cu29 Cu31 61.70(3) . . ?
Cu30 Cu29 Cu32 58.19(3) . . ?
Cu30 Cu29 Cu35 112.30(4) . . ?
Cu31 Cu29 Cu23 55.88(3) . . ?
Cu31 Cu29 Cu28 59.91(3) . . ?
Cu31 Cu29 Cu32 55.24(3) . . ?
Cu31 Cu29 Cu35 65.40(3) . . ?
Cu32 Cu29 Cu28 97.40(3) . . ?
Cu35 Cu29 Cu23 101.60(4) . . ?
Cu35 Cu29 Cu28 51.94(3) . . ?
Cu35 Cu29 Cu32 57.97(3) . . ?
P15 Cu29 Cu23 106.01(5) . . ?
P15 Cu29 Cu28 113.93(5) . . ?
P15 Cu29 Cu30 116.81(6) . . ?
P15 Cu29 Cu31 161.73(6) . . ?
P15 Cu29 Cu32 141.49(6) . . ?
P15 Cu29 Cu35 126.33(6) . . ?
Cu24 Cu30 Cu25 61.71(3) . . ?
Cu24 Cu30 Cu31 57.23(3) . . ?
Cu24 Cu30 Cu32 106.84(4) . . ?
Cu29 Cu30 Cu24 103.13(4) . . ?
Cu29 Cu30 Cu25 117.16(4) . . ?
Cu29 Cu30 Cu31 59.24(3) . . ?
Cu29 Cu30 Cu32 66.59(3) . . ?
Cu31 Cu30 Cu25 63.20(3) . . ?
Cu31 Cu30 Cu32 57.27(3) . . ?
Cu32 Cu30 Cu25 62.59(3) . . ?
N14 Cu30 Cu24 119.2(2) . . ?
N14 Cu30 Cu25 125.9(2) . . ?
N14 Cu30 Cu29 114.7(2) . . ?
N14 Cu30 Cu31 168.9(2) . . ?
N14 Cu30 Cu32 130.9(2) . . ?
Cu23 Cu31 Cu25 128.15(4) . . ?
Cu23 Cu31 Cu26 108.41(4) . . ?
Cu23 Cu31 Cu27 61.83(3) . . ?
Cu23 Cu31 Cu28 60.65(3) . . ?
Cu23 Cu31 Cu29 67.35(4) . . ?
Cu23 Cu31 Cu30 85.46(4) . . ?
Cu23 Cu31 Cu33 167.30(4) . . ?
Cu23 Cu31 Cu34 114.96(4) . . ?
Cu23 Cu31 Cu35 105.61(4) . . ?
Cu24 Cu31 Cu23 68.55(4) . . ?
Cu24 Cu31 Cu25 61.55(3) . . ?
Cu24 Cu31 Cu26 68.41(4) . . ?
Cu24 Cu31 Cu27 84.78(4) . . ?
Cu24 Cu31 Cu28 127.35(4) . . ?
Cu24 Cu31 Cu29 106.08(4) . . ?
Cu24 Cu31 Cu30 61.23(3) . . ?
Cu24 Cu31 Cu32 114.09(4) . . ?
Cu24 Cu31 Cu33 106.74(4) . . ?
Cu24 Cu31 Cu34 133.59(5) . . ?
Cu24 Cu31 Cu35 165.83(5) . . ?
Cu25 Cu31 Cu33 52.22(3) . . ?
Cu25 Cu31 Cu35 119.33(4) . . ?
Cu26 Cu31 Cu25 65.71(3) . . ?
Cu26 Cu31 Cu27 59.88(3) . . ?
Cu26 Cu31 Cu28 114.95(4) . . ?
Cu26 Cu31 Cu29 174.29(4) . . ?
Cu26 Cu31 Cu30 117.63(4) . . ?
Cu26 Cu31 Cu33 59.28(3) . . ?
Cu26 Cu31 Cu35 125.55(4) . . ?
Cu27 Cu31 Cu25 123.49(4) . . ?
Cu27 Cu31 Cu28 60.33(3) . . ?
Cu27 Cu31 Cu30 140.24(4) . . ?
Cu27 Cu31 Cu33 106.58(4) . . ?
Cu27 Cu31 Cu35 104.13(4) . . ?
Cu28 Cu31 Cu25 171.05(4) . . ?
Cu28 Cu31 Cu33 119.73(3) . . ?
Cu28 Cu31 Cu35 52.45(3) . . ?
Cu29 Cu31 Cu25 113.47(4) . . ?
Cu29 Cu31 Cu27 119.08(4) . . ?
Cu29 Cu31 Cu28 66.82(3) . . ?
Cu29 Cu31 Cu30 59.06(3) . . ?
Cu29 Cu31 Cu33 125.16(4) . . ?
Cu29 Cu31 Cu35 60.03(3) . . ?
Cu30 Cu31 Cu25 59.31(3) . . ?
Cu30 Cu31 Cu28 124.02(4) . . ?
Cu30 Cu31 Cu33 102.80(4) . . ?
Cu30 Cu31 Cu35 106.17(4) . . ?
Cu32 Cu31 Cu23 134.10(5) . . ?
Cu32 Cu31 Cu25 62.61(3) . . ?
Cu32 Cu31 Cu26 114.89(4) . . ?
Cu32 Cu31 Cu27 157.99(4) . . ?
Cu32 Cu31 Cu28 110.66(4) . . ?
Cu32 Cu31 Cu29 68.31(3) . . ?
Cu32 Cu31 Cu30 61.77(3) . . ?
Cu32 Cu31 Cu33 58.53(3) . . ?
Cu32 Cu31 Cu34 95.82(4) . . ?
Cu32 Cu31 Cu35 59.97(3) . . ?
Cu34 Cu31 Cu25 109.17(4) . . ?
Cu34 Cu31 Cu26 66.98(3) . . ?
Cu34 Cu31 Cu27 62.22(3) . . ?
Cu34 Cu31 Cu28 64.52(3) . . ?
Cu34 Cu31 Cu29 118.00(4) . . ?
Cu34 Cu31 Cu30 157.36(4) . . ?
Cu34 Cu31 Cu33 59.05(3) . . ?
Cu34 Cu31 Cu35 60.48(3) . . ?
Cu35 Cu31 Cu33 81.58(3) . . ?
Cu25 Cu32 Cu29 105.23(4) . . ?
Cu25 Cu32 Cu42 108.72(4) . . ?
Cu29 Cu32 Cu42 111.96(4) . . ?
Cu30 Cu32 Cu25 59.27(3) . . ?
Cu30 Cu32 Cu29 55.23(3) . . ?
Cu30 Cu32 Cu33 108.87(4) . . ?
Cu30 Cu32 Cu35 110.10(4) . . ?
Cu30 Cu32 Cu37 144.43(5) . . ?
Cu30 Cu32 Cu42 151.93(4) . . ?
Cu31 Cu32 Cu25 63.17(3) . . ?
Cu31 Cu32 Cu29 56.45(3) . . ?
Cu31 Cu32 Cu30 60.96(3) . . ?
Cu31 Cu32 Cu33 67.99(3) . . ?
Cu31 Cu32 Cu35 66.13(3) . . ?
Cu31 Cu32 Cu37 127.61(4) . . ?
Cu31 Cu32 Cu42 91.00(3) . . ?
Cu33 Cu32 Cu25 54.83(3) . . ?
Cu33 Cu32 Cu29 122.83(4) . . ?
Cu33 Cu32 Cu35 88.86(4) . . ?
Cu33 Cu32 Cu37 105.59(4) . . ?
Cu33 Cu32 Cu42 53.89(3) . . ?
Cu35 Cu32 Cu25 125.56(4) . . ?
Cu35 Cu32 Cu29 58.55(3) . . ?
Cu35 Cu32 Cu37 61.72(3) . . ?
Cu35 Cu32 Cu42 53.60(3) . . ?
Cu37 Cu32 Cu25 155.37(4) . . ?
Cu37 Cu32 Cu29 98.17(4) . . ?
Cu37 Cu32 Cu42 53.93(3) . . ?
Cu38 Cu32 Cu25 88.65(4) . . ?
Cu38 Cu32 Cu29 166.05(4) . . ?
Cu38 Cu32 Cu30 136.77(4) . . ?
Cu38 Cu32 Cu31 132.17(5) . . ?
Cu38 Cu32 Cu33 64.19(3) . . ?
Cu38 Cu32 Cu35 112.25(4) . . ?
Cu38 Cu32 Cu37 67.89(3) . . ?
Cu38 Cu32 Cu42 60.87(3) . . ?
Cu25 Cu33 Cu26 67.21(3) . . ?
Cu25 Cu33 Cu31 61.11(3) . . ?
Cu25 Cu33 Cu32 64.29(3) . . ?
Cu25 Cu33 Cu34 112.41(4) . . ?
Cu25 Cu33 Cu38 88.71(4) . . ?
Cu25 Cu33 Cu39 136.87(4) . . ?
Cu25 Cu33 Cu40 166.69(4) . . ?
Cu25 Cu33 Cu42 131.64(5) . . ?
Cu26 Cu33 Cu31 53.86(3) . . ?
Cu26 Cu33 Cu38 154.65(4) . . ?
Cu26 Cu33 Cu40 99.48(4) . . ?
Cu32 Cu33 Cu26 104.93(4) . . ?
Cu32 Cu33 Cu31 53.48(3) . . ?
Cu32 Cu33 Cu34 88.47(4) . . ?
Cu32 Cu33 Cu38 54.82(3) . . ?
Cu32 Cu33 Cu40 121.94(4) . . ?
Cu34 Cu33 Cu26 62.38(3) . . ?
Cu34 Cu33 Cu31 53.55(3) . . ?
Cu34 Cu33 Cu38 125.01(4) . . ?
Cu34 Cu33 Cu40 58.45(3) . . ?
Cu38 Cu33 Cu31 108.30(4) . . ?
Cu38 Cu33 Cu40 104.47(3) . . ?
Cu39 Cu33 Cu26 145.01(4) . . ?
Cu39 Cu33 Cu31 151.52(4) . . ?
Cu39 Cu33 Cu32 109.00(4) . . ?
Cu39 Cu33 Cu34 109.80(4) . . ?
Cu39 Cu33 Cu38 59.42(3) . . ?
Cu39 Cu33 Cu40 54.80(3) . . ?
Cu40 Cu33 Cu31 111.73(4) . . ?
Cu42 Cu33 Cu26 128.05(4) . . ?
Cu42 Cu33 Cu31 90.40(4) . . ?
Cu42 Cu33 Cu32 67.36(3) . . ?
Cu42 Cu33 Cu34 66.04(3) . . ?
Cu42 Cu33 Cu38 62.58(3) . . ?
Cu42 Cu33 Cu39 61.14(3) . . ?
Cu42 Cu33 Cu40 56.19(3) . . ?
Cu26 Cu34 Cu28 105.27(3) . . ?
Cu26 Cu34 Cu42 112.90(4) . . ?
Cu27 Cu34 Cu26 56.10(3) . . ?
Cu27 Cu34 Cu28 58.78(3) . . ?
Cu27 Cu34 Cu33 111.20(4) . . ?
Cu27 Cu34 Cu35 106.19(4) . . ?
Cu27 Cu34 Cu40 147.07(5) . . ?
Cu27 Cu34 Cu42 151.39(4) . . ?
Cu28 Cu34 Cu42 106.69(4) . . ?
Cu31 Cu34 Cu26 56.86(3) . . ?
Cu31 Cu34 Cu27 60.04(3) . . ?
Cu31 Cu34 Cu28 61.62(3) . . ?
Cu31 Cu34 Cu33 67.40(3) . . ?
Cu31 Cu34 Cu35 65.57(3) . . ?
Cu31 Cu34 Cu40 130.83(4) . . ?
Cu31 Cu34 Cu42 91.55(3) . . ?
Cu33 Cu34 Cu26 59.11(3) . . ?
Cu33 Cu34 Cu28 124.73(4) . . ?
Cu33 Cu34 Cu35 87.79(4) . . ?
Cu33 Cu34 Cu40 63.83(3) . . ?
Cu33 Cu34 Cu42 54.06(3) . . ?
Cu35 Cu34 Cu26 120.72(4) . . ?
Cu35 Cu34 Cu28 53.00(3) . . ?
Cu35 Cu34 Cu42 53.77(3) . . ?
Cu40 Cu34 Cu26 100.89(4) . . ?
Cu40 Cu34 Cu28 152.65(4) . . ?
Cu40 Cu34 Cu35 106.09(4) . . ?
Cu40 Cu34 Cu42 54.56(3) . . ?
Cu41 Cu34 Cu26 168.55(4) . . ?
Cu41 Cu34 Cu27 133.34(4) . . ?
Cu41 Cu34 Cu28 86.17(4) . . ?
Cu41 Cu34 Cu31 131.29(5) . . ?
Cu41 Cu34 Cu33 114.16(4) . . ?
Cu41 Cu34 Cu35 65.86(3) . . ?
Cu41 Cu34 Cu40 67.74(3) . . ?
Cu41 Cu34 Cu42 62.19(3) . . ?
Cu28 Cu35 Cu29 68.48(3) . . ?
Cu28 Cu35 Cu31 61.85(3) . . ?
Cu28 Cu35 Cu32 113.86(4) . . ?
Cu28 Cu35 Cu34 65.68(3) . . ?
Cu28 Cu35 Cu36 132.87(4) . . ?
Cu28 Cu35 Cu37 168.31(4) . . ?
Cu28 Cu35 Cu41 85.99(4) . . ?
Cu28 Cu35 Cu42 131.23(5) . . ?
Cu29 Cu35 Cu31 54.57(3) . . ?
Cu29 Cu35 Cu34 106.51(4) . . ?
Cu29 Cu35 Cu37 99.92(4) . . ?
Cu29 Cu35 Cu41 153.20(4) . . ?
Cu32 Cu35 Cu29 63.48(3) . . ?
Cu32 Cu35 Cu31 53.90(3) . . ?
Cu32 Cu35 Cu34 87.41(4) . . ?
Cu32 Cu35 Cu37 59.45(3) . . ?
Cu32 Cu35 Cu41 124.41(4) . . ?
Cu34 Cu35 Cu31 53.95(3) . . ?
Cu34 Cu35 Cu37 121.14(4) . . ?
Cu34 Cu35 Cu41 52.87(3) . . ?
Cu36 Cu35 Cu29 146.64(5) . . ?
Cu36 Cu35 Cu31 152.07(4) . . ?
Cu36 Cu35 Cu32 111.88(4) . . ?
Cu36 Cu35 Cu34 106.21(4) . . ?
Cu36 Cu35 Cu37 56.69(3) . . ?
Cu36 Cu35 Cu41 58.70(3) . . ?
Cu37 Cu35 Cu31 113.17(4) . . ?
Cu37 Cu35 Cu41 105.70(3) . . ?
Cu41 Cu35 Cu31 106.73(4) . . ?
Cu42 Cu35 Cu29 130.17(4) . . ?
Cu42 Cu35 Cu31 91.71(4) . . ?
Cu42 Cu35 Cu32 66.98(3) . . ?
Cu42 Cu35 Cu34 65.67(3) . . ?
Cu42 Cu35 Cu36 60.61(3) . . ?
Cu42 Cu35 Cu37 57.13(3) . . ?
Cu42 Cu35 Cu41 61.93(3) . . ?
Cu35 Cu36 Cu41 64.50(3) . . ?
Cu35 Cu36 Cu44 108.09(4) . . ?
Cu37 Cu36 Cu35 64.58(3) . . ?
Cu37 Cu36 Cu41 116.73(4) . . ?
Cu37 Cu36 Cu42 58.94(3) . . ?
Cu37 Cu36 Cu44 104.66(4) . . ?
Cu42 Cu36 Cu35 57.69(3) . . ?
Cu42 Cu36 Cu41 63.18(3) . . ?
Cu42 Cu36 Cu44 58.04(3) . . ?
Cu44 Cu36 Cu41 60.48(3) . . ?
N15 Cu36 Cu35 131.59(18) . . ?
N15 Cu36 Cu37 117.75(18) . . ?
N15 Cu36 Cu41 123.61(17) . . ?
N15 Cu36 Cu42 169.36(17) . . ?
N15 Cu36 Cu44 116.46(17) . . ?
Cu32 Cu37 Cu35 58.83(3) . . ?
Cu32 Cu37 Cu38 52.49(3) . . ?
Cu32 Cu37 Cu43 101.92(4) . . ?
Cu35 Cu37 Cu38 98.52(4) . . ?
Cu35 Cu37 Cu43 109.61(4) . . ?
Cu36 Cu37 Cu32 113.18(4) . . ?
Cu36 Cu37 Cu35 58.73(3) . . ?
Cu36 Cu37 Cu38 119.14(4) . . ?
Cu36 Cu37 Cu43 78.66(4) . . ?
Cu42 Cu37 Cu32 66.42(3) . . ?
Cu42 Cu37 Cu35 56.40(3) . . ?
Cu42 Cu37 Cu36 61.14(3) . . ?
Cu42 Cu37 Cu38 59.93(3) . . ?
Cu42 Cu37 Cu43 54.34(3) . . ?
Cu43 Cu37 Cu38 55.62(3) . . ?
P20 Cu37 Cu32 122.00(5) . . ?
P20 Cu37 Cu35 141.93(6) . . ?
P20 Cu37 Cu36 121.02(6) . . ?
P20 Cu37 Cu38 110.23(5) . . ?
P20 Cu37 Cu42 161.42(6) . . ?
P20 Cu37 Cu43 107.14(6) . . ?
Cu32 Cu38 Cu33 60.99(3) . . ?
Cu32 Cu38 Cu37 59.61(3) . . ?
Cu32 Cu38 Cu39 113.54(4) . . ?
Cu32 Cu38 Cu42 66.55(3) . . ?
Cu32 Cu38 Cu43 113.29(4) . . ?
Cu33 Cu38 Cu37 98.40(3) . . ?
Cu39 Cu38 Cu33 58.30(3) . . ?
Cu39 Cu38 Cu37 105.72(4) . . ?
Cu39 Cu38 Cu42 58.04(3) . . ?
Cu39 Cu38 Cu43 58.02(4) . . ?
Cu42 Cu38 Cu33 54.69(3) . . ?
Cu42 Cu38 Cu37 53.28(3) . . ?
Cu43 Cu38 Cu33 101.09(4) . . ?
Cu43 Cu38 Cu37 61.46(3) . . ?
Cu43 Cu38 Cu42 54.44(3) . . ?
P19 Cu38 Cu32 121.75(6) . . ?
P19 Cu38 Cu33 145.54(6) . . ?
P19 Cu38 Cu37 112.23(6) . . ?
P19 Cu38 Cu39 123.16(6) . . ?
P19 Cu38 Cu42 159.45(5) . . ?
P19 Cu38 Cu43 107.10(5) . . ?
Cu33 Cu39 Cu38 62.28(3) . . ?
Cu40 Cu39 Cu33 67.01(3) . . ?
Cu40 Cu39 Cu38 116.60(4) . . ?
Cu40 Cu39 Cu42 59.17(3) . . ?
Cu40 Cu39 Cu43 102.20(4) . . ?
Cu42 Cu39 Cu33 57.20(3) . . ?
Cu42 Cu39 Cu38 62.35(3) . . ?
Cu43 Cu39 Cu33 106.61(4) . . ?
Cu43 Cu39 Cu38 61.54(3) . . ?
Cu43 Cu39 Cu42 56.83(3) . . ?
N16 Cu39 Cu33 131.4(2) . . ?
N16 Cu39 Cu38 127.48(18) . . ?
N16 Cu39 Cu40 114.06(19) . . ?
N16 Cu39 Cu42 168.08(19) . . ?
N16 Cu39 Cu43 119.4(2) . . ?
Cu33 Cu40 Cu41 97.80(3) . . ?
Cu34 Cu40 Cu33 57.73(3) . . ?
Cu34 Cu40 Cu41 52.15(3) . . ?
Cu34 Cu40 Cu44 102.13(4) . . ?
Cu39 Cu40 Cu33 58.19(3) . . ?
Cu39 Cu40 Cu34 112.29(4) . . ?
Cu39 Cu40 Cu41 121.06(4) . . ?
Cu39 Cu40 Cu42 62.14(3) . . ?
Cu39 Cu40 Cu44 81.59(4) . . ?
Cu42 Cu40 Cu33 55.19(3) . . ?
Cu42 Cu40 Cu34 65.32(3) . . ?
Cu42 Cu40 Cu41 60.58(3) . . ?
Cu42 Cu40 Cu44 56.44(3) . . ?
Cu44 Cu40 Cu33 110.67(4) . . ?
Cu44 Cu40 Cu41 56.03(3) . . ?
P22 Cu40 Cu33 141.59(6) . . ?
P22 Cu40 Cu34 127.59(6) . . ?
P22 Cu40 Cu39 115.41(6) . . ?
P22 Cu40 Cu41 113.98(5) . . ?
P22 Cu40 Cu42 161.12(6) . . ?
P22 Cu40 Cu44 104.99(6) . . ?
Cu34 Cu41 Cu35 61.27(3) . . ?
Cu34 Cu41 Cu36 112.04(4) . . ?
Cu34 Cu41 Cu40 60.12(3) . . ?
Cu34 Cu41 Cu42 65.54(3) . . ?
Cu34 Cu41 Cu44 112.64(4) . . ?
Cu35 Cu41 Cu40 98.59(3) . . ?
Cu36 Cu41 Cu35 56.81(3) . . ?
Cu36 Cu41 Cu40 104.35(4) . . ?
Cu36 Cu41 Cu42 56.95(3) . . ?
Cu42 Cu41 Cu35 53.50(3) . . ?
Cu42 Cu41 Cu40 53.49(3) . . ?
Cu44 Cu41 Cu35 101.16(4) . . ?
Cu44 Cu41 Cu36 58.86(4) . . ?
Cu44 Cu41 Cu40 60.00(3) . . ?
Cu44 Cu41 Cu42 55.55(3) . . ?
P24 Cu41 Cu34 118.51(6) . . ?
P24 Cu41 Cu35 145.92(6) . . ?
P24 Cu41 Cu36 128.01(6) . . ?
P24 Cu41 Cu40 110.30(6) . . ?
P24 Cu41 Cu42 160.57(6) . . ?
P24 Cu41 Cu44 108.67(5) . . ?
Cu33 Cu42 Cu32 58.76(3) . . ?
Cu33 Cu42 Cu34 59.90(3) . . ?
Cu33 Cu42 Cu36 157.84(4) . . ?
Cu33 Cu42 Cu37 115.69(4) . . ?
Cu33 Cu42 Cu38 62.74(3) . . ?
Cu33 Cu42 Cu39 61.65(3) . . ?
Cu33 Cu42 Cu40 68.63(3) . . ?
Cu33 Cu42 Cu41 110.24(4) . . ?
Cu33 Cu42 Cu44 133.66(5) . . ?
Cu34 Cu42 Cu32 81.58(3) . . ?
Cu35 Cu42 Cu32 59.42(3) . . ?
Cu35 Cu42 Cu33 96.28(4) . . ?
Cu35 Cu42 Cu34 60.56(3) . . ?
Cu35 Cu42 Cu36 61.70(3) . . ?
Cu35 Cu42 Cu37 66.48(3) . . ?
Cu35 Cu42 Cu38 109.87(4) . . ?
Cu35 Cu42 Cu39 157.81(4) . . ?
Cu35 Cu42 Cu40 117.86(4) . . ?
Cu35 Cu42 Cu41 64.58(3) . . ?
Cu35 Cu42 Cu44 114.60(4) . . ?
Cu36 Cu42 Cu32 107.00(4) . . ?
Cu36 Cu42 Cu34 103.40(4) . . ?
Cu36 Cu42 Cu38 124.54(4) . . ?
Cu36 Cu42 Cu39 140.45(4) . . ?
Cu36 Cu42 Cu41 59.86(3) . . ?
Cu37 Cu42 Cu32 59.64(3) . . ?
Cu37 Cu42 Cu34 125.21(4) . . ?
Cu37 Cu42 Cu36 59.92(3) . . ?
Cu37 Cu42 Cu38 66.78(3) . . ?
Cu37 Cu42 Cu39 119.04(4) . . ?
Cu37 Cu42 Cu40 174.10(4) . . ?
Cu37 Cu42 Cu41 114.61(4) . . ?
Cu38 Cu42 Cu32 52.58(3) . . ?
Cu38 Cu42 Cu34 119.44(4) . . ?
Cu38 Cu42 Cu41 171.27(4) . . ?
Cu39 Cu42 Cu32 103.28(4) . . ?
Cu39 Cu42 Cu34 105.70(4) . . ?
Cu39 Cu42 Cu38 59.61(3) . . ?
Cu39 Cu42 Cu41 122.88(4) . . ?
Cu40 Cu42 Cu32 125.64(4) . . ?
Cu40 Cu42 Cu34 60.12(3) . . ?
Cu40 Cu42 Cu36 117.77(4) . . ?
Cu40 Cu42 Cu38 113.66(4) . . ?
Cu40 Cu42 Cu39 58.68(3) . . ?
Cu40 Cu42 Cu41 65.93(3) . . ?
Cu41 Cu42 Cu32 119.93(4) . . ?
Cu41 Cu42 Cu34 52.27(3) . . ?
Cu43 Cu42 Cu32 107.59(4) . . ?
Cu43 Cu42 Cu33 114.12(4) . . ?
Cu43 Cu42 Cu34 164.99(5) . . ?
Cu43 Cu42 Cu35 134.25(5) . . ?
Cu43 Cu42 Cu36 85.56(4) . . ?
Cu43 Cu42 Cu37 69.67(4) . . ?
Cu43 Cu42 Cu38 61.90(3) . . ?
Cu43 Cu42 Cu39 61.13(4) . . ?
Cu43 Cu42 Cu40 105.12(4) . . ?
Cu43 Cu42 Cu41 126.83(4) . . ?
Cu43 Cu42 Cu44 67.99(4) . . ?
Cu44 Cu42 Cu32 167.54(5) . . ?
Cu44 Cu42 Cu34 105.39(4) . . ?
Cu44 Cu42 Cu36 61.65(3) . . ?
Cu44 Cu42 Cu37 108.26(4) . . ?
Cu44 Cu42 Cu38 127.97(4) . . ?
Cu44 Cu42 Cu39 85.00(4) . . ?
Cu44 Cu42 Cu40 66.60(4) . . ?
Cu44 Cu42 Cu41 60.42(3) . . ?
Cu38 Cu43 Cu37 62.92(3) . . ?
Cu38 Cu43 Cu44 118.88(4) . . ?
Cu39 Cu43 Cu37 108.67(4) . . ?
Cu39 Cu43 Cu38 60.44(3) . . ?
Cu39 Cu43 Cu44 80.13(4) . . ?
Cu42 Cu43 Cu37 56.00(3) . . ?
Cu42 Cu43 Cu38 63.66(3) . . ?
Cu42 Cu43 Cu39 62.04(3) . . ?
Cu42 Cu43 Cu44 56.79(3) . . ?
Cu44 Cu43 Cu37 92.73(4) . . ?
P21 Cu43 Cu37 117.73(7) . . ?
P21 Cu43 Cu38 121.35(6) . . ?
P21 Cu43 Cu39 127.11(7) . . ?
P21 Cu43 Cu42 170.58(7) . . ?
P21 Cu43 Cu44 119.60(6) . . ?
Cu36 Cu44 Cu40 108.67(4) . . ?
Cu36 Cu44 Cu41 60.66(3) . . ?
Cu36 Cu44 Cu43 78.78(4) . . ?
Cu40 Cu44 Cu43 91.17(4) . . ?
Cu41 Cu44 Cu40 63.97(3) . . ?
Cu41 Cu44 Cu43 117.93(4) . . ?
Cu42 Cu44 Cu36 60.31(3) . . ?
Cu42 Cu44 Cu40 56.96(3) . . ?
Cu42 Cu44 Cu41 64.03(3) . . ?
Cu42 Cu44 Cu43 55.21(3) . . ?
P23 Cu44 Cu36 124.05(7) . . ?
P23 Cu44 Cu40 120.94(7) . . ?
P23 Cu44 Cu41 120.01(6) . . ?
P23 Cu44 Cu42 174.83(6) . . ?
P23 Cu44 Cu43 121.46(6) . . ?
C165 P13 Cu23 101.4(2) . . ?
C166 P13 Cu23 122.9(2) . . ?
C166 P13 C165 99.3(3) . . ?
C166 P13 C172 105.4(3) . . ?
C172 P13 Cu23 117.4(2) . . ?
C172 P13 C165 107.8(3) . . ?
C178 P14 Cu28 106.5(2) . . ?
C179 P14 Cu28 116.8(2) . . ?
C179 P14 C178 105.6(3) . . ?
C179 P14 C185 103.9(3) . . ?
C185 P14 Cu28 123.4(2) . . ?
C185 P14 C178 97.7(3) . . ?
C191 P15 Cu29 108.0(2) . . ?
C192 P15 Cu29 114.4(2) . . ?
C192 P15 C191 105.0(3) . . ?
C192 P15 C198 105.0(3) . . ?
C198 P15 Cu29 124.3(2) . . ?
C198 P15 C191 97.3(3) . . ?
C204 P16 Cu24 102.01(19) . . ?
C205 P16 Cu24 115.8(2) . . ?
C205 P16 C204 106.6(3) . . ?
C211 P16 Cu24 124.3(2) . . ?
C211 P16 C204 99.8(3) . . ?
C211 P16 C205 105.8(3) . . ?
C217 P17 Cu25 106.7(2) . . ?
C218 P17 Cu25 116.8(2) . . ?
C218 P17 C217 106.0(3) . . ?
C224 P17 Cu25 121.1(2) . . ?
C224 P17 C217 99.8(3) . . ?
C224 P17 C218 104.3(3) . . ?
C230 P18 Cu26 108.5(2) . . ?
C231 P18 Cu26 114.8(2) . . ?
C231 P18 C230 106.8(3) . . ?
C237 P18 Cu26 122.6(2) . . ?
C237 P18 C230 98.5(3) . . ?
C237 P18 C231 103.6(3) . . ?
C243 P19 Cu38 107.7(2) . . ?
C244 P19 Cu38 122.1(2) . . ?
C244 P19 C243 100.3(3) . . ?
C244 P19 C250 103.3(3) . . ?
C250 P19 Cu38 115.8(2) . . ?
C250 P19 C243 105.6(3) . . ?
C269 P20 Cu37 109.5(2) . . ?
C270 P20 Cu37 114.2(2) . . ?
C270 P20 C269 104.9(3) . . ?
C276 P20 Cu37 123.0(2) . . ?
C276 P20 C269 97.2(3) . . ?
C276 P20 C270 105.5(3) . . ?
C256 P21 Cu43 102.87(19) . . ?
C257 P21 Cu43 124.1(3) . . ?
C257 P21 C256 97.7(3) . . ?
C263 P21 Cu43 114.8(2) . . ?
C263 P21 C256 107.4(3) . . ?
C263 P21 C257 107.2(3) . . ?
C295 P22 Cu40 108.6(2) . . ?
C296 P22 Cu40 125.1(2) . . ?
C296 P22 C295 97.5(3) . . ?
C302 P22 Cu40 112.1(2) . . ?
C302 P22 C295 106.3(3) . . ?
C302 P22 C296 105.1(3) . . ?
C282 P23 Cu44 101.77(19) . . ?
C283 P23 Cu44 117.8(2) . . ?
C283 P23 C282 107.3(3) . . ?
C289 P23 Cu44 123.2(3) . . ?
C289 P23 C282 100.1(3) . . ?
C289 P23 C283 104.2(3) . . ?
C308 P24 Cu41 106.46(19) . . ?
C309 P24 Cu41 116.6(2) . . ?
C309 P24 C308 106.0(3) . . ?
C309 P24 C315 104.1(3) . . ?
C315 P24 Cu41 122.8(2) . . ?
C315 P24 C308 98.3(3) . . ?
C178 N9 C165 113.3(5) . . ?
C178 N9 C191 114.7(5) . . ?
C191 N9 C165 113.2(5) . . ?
C204 N10 C217 113.6(5) . . ?
C230 N10 C204 113.3(5) . . ?
C230 N10 C217 114.4(5) . . ?
C243 N11 C256 114.5(5) . . ?
C269 N11 C243 114.0(5) . . ?
C269 N11 C256 114.0(5) . . ?
C295 N12 C282 113.5(5) . . ?
C295 N12 C308 113.8(6) . . ?
C308 N12 C282 114.6(5) . . ?
C321 N13 Cu27 175.9(6) . . ?
C323 N14 Cu30 173.6(9) . . ?
C325 N15 Cu36 174.8(6) . . ?
C327 N16 Cu39 175.0(9) . . ?
P13 C165 H16J 109.7 . . ?
P13 C165 H16K 109.7 . . ?
N9 C165 P13 109.7(4) . . ?
N9 C165 H16J 109.7 . . ?
N9 C165 H16K 109.7 . . ?
H16J C165 H16K 108.2 . . ?
C167 C166 P13 117.1(5) . . ?
C167 C166 C171 119.2(6) . . ?
C171 C166 P13 123.7(6) . . ?
C166 C167 H167 119.7 . . ?
C166 C167 C168 120.7(6) . . ?
C168 C167 H167 119.7 . . ?
C167 C168 H168 119.3 . . ?
C169 C168 C167 121.3(8) . . ?
C169 C168 H168 119.3 . . ?
C168 C169 H169 120.0 . . ?
C168 C169 C170 120.0(7) . . ?
C170 C169 H169 120.0 . . ?
C169 C170 H170 120.2 . . ?
C169 C170 C171 119.6(6) . . ?
C171 C170 H170 120.2 . . ?
C166 C171 C170 119.2(7) . . ?
C166 C171 H171 120.4 . . ?
C170 C171 H171 120.4 . . ?
C173 C172 P13 124.8(6) . . ?
C173 C172 C177 118.5(6) . . ?
C177 C172 P13 116.6(5) . . ?
C172 C173 H173 119.9 . . ?
C174 C173 C172 120.1(7) . . ?
C174 C173 H173 119.9 . . ?
C173 C174 H174 119.0 . . ?
C173 C174 C175 121.9(8) . . ?
C175 C174 H174 119.0 . . ?
C174 C175 H175 120.3 . . ?
C174 C175 C176 119.5(7) . . ?
C176 C175 H175 120.3 . . ?
C175 C176 H176 119.8 . . ?
C175 C176 C177 120.4(7) . . ?
C177 C176 H176 119.8 . . ?
C172 C177 H177 120.2 . . ?
C176 C177 C172 119.5(7) . . ?
C176 C177 H177 120.2 . . ?
P14 C178 H17A 108.9 . . ?
P14 C178 H17B 108.9 . . ?
N9 C178 P14 113.5(4) . . ?
N9 C178 H17A 108.9 . . ?
N9 C178 H17B 108.9 . . ?
H17A C178 H17B 107.7 . . ?
C180 C179 P14 118.5(5) . . ?
C180 C179 C184 119.0(6) . . ?
C184 C179 P14 122.5(5) . . ?
C179 C180 H180 119.8 . . ?
C179 C180 C181 120.5(6) . . ?
C181 C180 H180 119.8 . . ?
C180 C181 H181 119.9 . . ?
C182 C181 C180 120.2(7) . . ?
C182 C181 H181 119.9 . . ?
C181 C182 H182 120.1 . . ?
C183 C182 C181 119.9(7) . . ?
C183 C182 H182 120.1 . . ?
C182 C183 H183 119.6 . . ?
C182 C183 C184 120.7(7) . . ?
C184 C183 H183 119.6 . . ?
C179 C184 H184 120.2 . . ?
C183 C184 C179 119.7(7) . . ?
C183 C184 H184 120.2 . . ?
C186 C185 P14 123.8(5) . . ?
C186 C185 C190 119.0(6) . . ?
C190 C185 P14 117.2(5) . . ?
C185 C186 H186 119.7 . . ?
C187 C186 C185 120.5(7) . . ?
C187 C186 H186 119.7 . . ?
C186 C187 H187 120.2 . . ?
C188 C187 C186 119.7(7) . . ?
C188 C187 H187 120.2 . . ?
C187 C188 H188 119.9 . . ?
C187 C188 C189 120.2(7) . . ?
C189 C188 H188 119.9 . . ?
C188 C189 H189 120.3 . . ?
C190 C189 C188 119.4(7) . . ?
C190 C189 H189 120.3 . . ?
C185 C190 H190 119.5 . . ?
C189 C190 C185 120.9(6) . . ?
C189 C190 H190 119.5 . . ?
P15 C191 H19A 109.1 . . ?
P15 C191 H19B 109.1 . . ?
N9 C191 P15 112.6(4) . . ?
N9 C191 H19A 109.1 . . ?
N9 C191 H19B 109.1 . . ?
H19A C191 H19B 107.8 . . ?
C193 C192 P15 117.3(5) . . ?
C197 C192 P15 124.2(6) . . ?
C197 C192 C193 118.4(7) . . ?
C192 C193 H193 120.2 . . ?
C194 C193 C192 119.6(7) . . ?
C194 C193 H193 120.2 . . ?
C193 C194 H194 119.5 . . ?
C195 C194 C193 121.0(8) . . ?
C195 C194 H194 119.5 . . ?
C194 C195 H195 119.6 . . ?
C194 C195 C196 120.7(8) . . ?
C196 C195 H195 119.6 . . ?
C195 C196 H196 120.6 . . ?
C195 C196 C197 118.9(8) . . ?
C197 C196 H196 120.6 . . ?
C192 C197 C196 121.2(8) . . ?
C192 C197 H197 119.4 . . ?
C196 C197 H197 119.4 . . ?
C199 C198 P15 123.7(6) . . ?
C203 C198 P15 117.8(6) . . ?
C203 C198 C199 118.4(7) . . ?
C198 C199 H199 120.1 . . ?
C198 C199 C200 119.7(8) . . ?
C200 C199 H199 120.1 . . ?
C199 C200 H200 119.9 . . ?
C201 C200 C199 120.3(8) . . ?
C201 C200 H200 119.9 . . ?
C200 C201 H201 119.6 . . ?
C200 C201 C202 120.8(8) . . ?
C202 C201 H201 119.6 . . ?
C201 C202 H202 120.5 . . ?
C201 C202 C203 119.1(9) . . ?
C203 C202 H202 120.5 . . ?
C198 C203 C202 121.7(8) . . ?
C198 C203 H203 119.2 . . ?
C202 C203 H203 119.2 . . ?
P16 C204 H20A 109.6 . . ?
P16 C204 H20B 109.6 . . ?
N10 C204 P16 110.2(4) . . ?
N10 C204 H20A 109.6 . . ?
N10 C204 H20B 109.6 . . ?
H20A C204 H20B 108.1 . . ?
C206 C205 P16 123.2(5) . . ?
C206 C205 C210 119.8(6) . . ?
C210 C205 P16 117.0(5) . . ?
C205 C206 H206 119.4 . . ?
C205 C206 C207 121.3(7) . . ?
C207 C206 H206 119.4 . . ?
C206 C207 H207 120.8 . . ?
C206 C207 C208 118.4(8) . . ?
C208 C207 H207 120.8 . . ?
C207 C208 H208 119.6 . . ?
C209 C208 C207 120.9(7) . . ?
C209 C208 H208 119.6 . . ?
C208 C209 H209 119.6 . . ?
C208 C209 C210 120.8(8) . . ?
C210 C209 H209 119.6 . . ?
C205 C210 H210 120.6 . . ?
C209 C210 C205 118.8(8) . . ?
C209 C210 H210 120.6 . . ?
C212 C211 P16 124.0(5) . . ?
C212 C211 C216 117.9(6) . . ?
C216 C211 P16 118.1(5) . . ?
C211 C212 H212 119.8 . . ?
C213 C212 C211 120.5(6) . . ?
C213 C212 H212 119.8 . . ?
C212 C213 H213 119.6 . . ?
C214 C213 C212 120.8(6) . . ?
C214 C213 H213 119.6 . . ?
C213 C214 H214 120.0 . . ?
C213 C214 C215 120.0(7) . . ?
C215 C214 H214 120.0 . . ?
C214 C215 H215 120.4 . . ?
C216 C215 C214 119.2(7) . . ?
C216 C215 H215 120.4 . . ?
C211 C216 H216 119.2 . . ?
C215 C216 C211 121.6(6) . . ?
C215 C216 H216 119.2 . . ?
P17 C217 H21A 109.0 . . ?
P17 C217 H21B 109.0 . . ?
N10 C217 P17 112.9(4) . . ?
N10 C217 H21A 109.0 . . ?
N10 C217 H21B 109.0 . . ?
H21A C217 H21B 107.8 . . ?
C219 C218 P17 125.0(6) . . ?
C223 C218 P17 117.8(5) . . ?
C223 C218 C219 117.2(6) . . ?
C218 C219 H219 118.4 . . ?
C220 C219 C218 123.2(7) . . ?
C220 C219 H219 118.4 . . ?
C219 C220 H220 120.2 . . ?
C219 C220 C221 119.6(7) . . ?
C221 C220 H220 120.2 . . ?
C220 C221 H221 120.4 . . ?
C220 C221 C222 119.3(7) . . ?
C222 C221 H221 120.4 . . ?
C221 C222 H222 120.4 . . ?
C223 C222 C221 119.2(7) . . ?
C223 C222 H222 120.4 . . ?
C218 C223 C222 121.5(6) . . ?
C218 C223 H223 119.2 . . ?
C222 C223 H223 119.2 . . ?
C225 C224 P17 118.7(5) . . ?
C229 C224 P17 124.1(5) . . ?
C229 C224 C225 117.2(6) . . ?
C224 C225 H225 118.8 . . ?
C226 C225 C224 122.3(6) . . ?
C226 C225 H225 118.8 . . ?
C225 C226 H226 120.0 . . ?
C225 C226 C227 120.0(7) . . ?
C227 C226 H226 120.0 . . ?
C226 C227 H227 120.6 . . ?
C228 C227 C226 118.8(7) . . ?
C228 C227 H227 120.6 . . ?
C227 C228 H228 118.4 . . ?
C227 C228 C229 123.2(7) . . ?
C229 C228 H228 118.4 . . ?
C224 C229 H229 120.7 . . ?
C228 C229 C224 118.5(7) . . ?
C228 C229 H229 120.7 . . ?
P18 C230 H23A 109.1 . . ?
P18 C230 H23B 109.1 . . ?
N10 C230 P18 112.5(4) . . ?
N10 C230 H23A 109.1 . . ?
N10 C230 H23B 109.1 . . ?
H23A C230 H23B 107.8 . . ?
C232 C231 P18 117.5(5) . . ?
C232 C231 C236 119.7(6) . . ?
C236 C231 P18 122.6(5) . . ?
C231 C232 H232 119.6 . . ?
C233 C232 C231 120.9(7) . . ?
C233 C232 H232 119.6 . . ?
C232 C233 H233 120.2 . . ?
C234 C233 C232 119.6(8) . . ?
C234 C233 H233 120.2 . . ?
C233 C234 H234 119.7 . . ?
C233 C234 C235 120.5(7) . . ?
C235 C234 H234 119.7 . . ?
C234 C235 H235 119.8 . . ?
C234 C235 C236 120.3(8) . . ?
C236 C235 H235 119.8 . . ?
C231 C236 C235 118.9(7) . . ?
C231 C236 H236 120.5 . . ?
C235 C236 H236 120.5 . . ?
C238 C237 P18 116.1(5) . . ?
C242 C237 P18 124.4(5) . . ?
C242 C237 C238 119.5(6) . . ?
C237 C238 H238 120.1 . . ?
C237 C238 C239 119.8(7) . . ?
C239 C238 H238 120.1 . . ?
C238 C239 H239 120.1 . . ?
C240 C239 C238 119.9(7) . . ?
C240 C239 H239 120.1 . . ?
C239 C240 H240 119.8 . . ?
C239 C240 C241 120.3(7) . . ?
C241 C240 H240 119.8 . . ?
C240 C241 H241 120.3 . . ?
C242 C241 C240 119.3(7) . . ?
C242 C241 H241 120.3 . . ?
C237 C242 C241 121.1(7) . . ?
C237 C242 H242 119.5 . . ?
C241 C242 H242 119.5 . . ?
P19 C243 H24A 109.1 . . ?
P19 C243 H24B 109.1 . . ?
N11 C243 P19 112.6(4) . . ?
N11 C243 H24A 109.1 . . ?
N11 C243 H24B 109.1 . . ?
H24A C243 H24B 107.8 . . ?
C245 C244 P19 121.9(6) . . ?
C249 C244 P19 119.4(5) . . ?
C249 C244 C245 118.7(6) . . ?
C244 C245 H245 119.4 . . ?
C246 C245 C244 121.1(8) . . ?
C246 C245 H245 119.4 . . ?
C245 C246 H246 119.7 . . ?
C247 C246 C245 120.5(8) . . ?
C247 C246 H246 119.7 . . ?
C246 C247 H247 120.2 . . ?
C246 C247 C248 119.7(7) . . ?
C248 C247 H247 120.2 . . ?
C247 C248 H248 119.9 . . ?
C247 C248 C249 120.2(9) . . ?
C249 C248 H248 119.9 . . ?
C244 C249 C248 119.5(8) . . ?
C244 C249 H249 120.2 . . ?
C248 C249 H249 120.2 . . ?
C251 C250 P19 119.1(5) . . ?
C251 C250 C255 119.8(7) . . ?
C255 C250 P19 121.0(6) . . ?
C250 C251 H251 119.6 . . ?
C250 C251 C252 120.8(7) . . ?
C252 C251 H251 119.6 . . ?
C251 C252 H252 119.6 . . ?
C251 C252 C253 120.8(8) . . ?
C253 C252 H252 119.6 . . ?
C252 C253 H253 120.7 . . ?
C254 C253 C252 118.6(8) . . ?
C254 C253 H253 120.7 . . ?
C253 C254 H254 118.8 . . ?
C253 C254 C255 122.4(8) . . ?
C255 C254 H254 118.8 . . ?
C250 C255 H255 121.3 . . ?
C254 C255 C250 117.4(8) . . ?
C254 C255 H255 121.3 . . ?
P21 C256 H25A 109.4 . . ?
P21 C256 H25B 109.4 . . ?
N11 C256 P21 111.3(4) . . ?
N11 C256 H25A 109.4 . . ?
N11 C256 H25B 109.4 . . ?
H25A C256 H25B 108.0 . . ?
C258 C257 P21 116.5(5) . . ?
C258 C257 C262 119.1(7) . . ?
C262 C257 P21 124.0(6) . . ?
C257 C258 H258 119.3 . . ?
C257 C258 C259 121.3(7) . . ?
C259 C258 H258 119.3 . . ?
C258 C259 H259 120.2 . . ?
C258 C259 C260 119.7(8) . . ?
C260 C259 H259 120.2 . . ?
C259 C260 H260 120.6 . . ?
C261 C260 C259 118.8(8) . . ?
C261 C260 H260 120.6 . . ?
C260 C261 H261 119.3 . . ?
C260 C261 C262 121.3(7) . . ?
C262 C261 H261 119.3 . . ?
C257 C262 C261 119.7(8) . . ?
C257 C262 H262 120.1 . . ?
C261 C262 H262 120.1 . . ?
C264 C263 P21 117.6(5) . . ?
C264 C263 C268 119.2(6) . . ?
C268 C263 P21 123.2(5) . . ?
C263 C264 H264 119.6 . . ?
C265 C264 C263 120.8(7) . . ?
C265 C264 H264 119.6 . . ?
C264 C265 H265 120.2 . . ?
C264 C265 C266 119.6(7) . . ?
C266 C265 H265 120.2 . . ?
C265 C266 H266 119.9 . . ?
C267 C266 C265 120.3(7) . . ?
C267 C266 H266 119.9 . . ?
C266 C267 H267 119.4 . . ?
C266 C267 C268 121.2(8) . . ?
C268 C267 H267 119.4 . . ?
C263 C268 H268 120.6 . . ?
C267 C268 C263 118.9(7) . . ?
C267 C268 H268 120.6 . . ?
P20 C269 H26A 109.0 . . ?
P20 C269 H26B 109.0 . . ?
N11 C269 P20 112.9(4) . . ?
N11 C269 H26A 109.0 . . ?
N11 C269 H26B 109.0 . . ?
H26A C269 H26B 107.8 . . ?
C271 C270 P20 117.9(5) . . ?
C271 C270 C275 118.8(6) . . ?
C275 C270 P20 123.2(5) . . ?
C270 C271 H271 119.5 . . ?
C270 C271 C272 121.0(7) . . ?
C272 C271 H271 119.5 . . ?
C271 C272 H272 120.0 . . ?
C273 C272 C271 120.1(7) . . ?
C273 C272 H272 120.0 . . ?
C272 C273 H273 120.1 . . ?
C272 C273 C274 119.8(7) . . ?
C274 C273 H273 120.1 . . ?
C273 C274 H274 119.6 . . ?
C275 C274 C273 120.7(7) . . ?
C275 C274 H274 119.6 . . ?
C270 C275 H275 120.2 . . ?
C274 C275 C270 119.5(7) . . ?
C274 C275 H275 120.2 . . ?
C277 C276 P20 125.1(5) . . ?
C277 C276 C281 118.1(6) . . ?
C281 C276 P20 116.7(5) . . ?
C276 C277 H277 119.2 . . ?
C278 C277 C276 121.5(7) . . ?
C278 C277 H277 119.2 . . ?
C277 C278 H278 120.8 . . ?
C279 C278 C277 118.4(7) . . ?
C279 C278 H278 120.8 . . ?
C278 C279 H279 119.2 . . ?
C278 C279 C280 121.6(7) . . ?
C280 C279 H279 119.2 . . ?
C279 C280 H280 120.4 . . ?
C281 C280 C279 119.1(7) . . ?
C281 C280 H280 120.4 . . ?
C276 C281 H281 119.5 . . ?
C280 C281 C276 121.1(7) . . ?
C280 C281 H281 119.5 . . ?
P23 C282 H28A 109.7 . . ?
P23 C282 H28B 109.7 . . ?
N12 C282 P23 109.8(4) . . ?
N12 C282 H28A 109.7 . . ?
N12 C282 H28B 109.7 . . ?
H28A C282 H28B 108.2 . . ?
C284 C283 P23 118.0(6) . . ?
C288 C283 P23 123.9(6) . . ?
C288 C283 C284 118.0(7) . . ?
C283 C284 H284 119.7 . . ?
C283 C284 C285 120.7(8) . . ?
C285 C284 H284 119.7 . . ?
C284 C285 H285 120.0 . . ?
C286 C285 C284 120.1(7) . . ?
C286 C285 H285 120.0 . . ?
C285 C286 H286 119.6 . . ?
C285 C286 C287 120.9(7) . . ?
C287 C286 H286 119.6 . . ?
C286 C287 H287 120.4 . . ?
C286 C287 C288 119.2(8) . . ?
C288 C287 H287 120.4 . . ?
C283 C288 C287 121.2(8) . . ?
C283 C288 H288 119.4 . . ?
C287 C288 H288 119.4 . . ?
C290 C289 P23 124.7(6) . . ?
C290 C289 C294 116.5(7) . . ?
C294 C289 P23 118.6(5) . . ?
C289 C290 H290 119.5 . . ?
C291 C290 C289 121.0(7) . . ?
C291 C290 H290 119.5 . . ?
C290 C291 H291 119.7 . . ?
C292 C291 C290 120.7(6) . . ?
C292 C291 H291 119.7 . . ?
C291 C292 H292 119.6 . . ?
C291 C292 C293 120.9(7) . . ?
C293 C292 H292 119.6 . . ?
C292 C293 H293 120.9 . . ?
C294 C293 C292 118.1(7) . . ?
C294 C293 H293 120.9 . . ?
C289 C294 H294 118.6 . . ?
C293 C294 C289 122.8(6) . . ?
C293 C294 H294 118.6 . . ?
P22 C295 H29A 108.8 . . ?
P22 C295 H29B 108.8 . . ?
N12 C295 P22 113.6(4) . . ?
N12 C295 H29A 108.8 . . ?
N12 C295 H29B 108.8 . . ?
H29A C295 H29B 107.7 . . ?
C297 C296 P22 118.0(6) . . ?
C301 C296 P22 124.1(6) . . ?
C301 C296 C297 117.9(7) . . ?
C296 C297 H297 119.1 . . ?
C298 C297 C296 121.8(9) . . ?
C298 C297 H297 119.1 . . ?
C297 C298 H298 120.4 . . ?
C299 C298 C297 119.3(9) . . ?
C299 C298 H298 120.4 . . ?
C298 C299 H299 120.0 . . ?
C298 C299 C300 120.1(8) . . ?
C300 C299 H299 120.0 . . ?
C299 C300 H300 119.7 . . ?
C301 C300 C299 120.6(9) . . ?
C301 C300 H300 119.7 . . ?
C296 C301 H301 119.9 . . ?
C300 C301 C296 120.1(8) . . ?
C300 C301 H301 119.9 . . ?
C303 C302 P22 123.4(6) . . ?
C307 C302 P22 118.1(5) . . ?
C307 C302 C303 118.5(7) . . ?
C302 C303 H303 120.2 . . ?
C304 C303 C302 119.6(8) . . ?
C304 C303 H303 120.2 . . ?
C303 C304 H304 119.8 . . ?
C305 C304 C303 120.4(8) . . ?
C305 C304 H304 119.8 . . ?
C304 C305 H305 119.9 . . ?
C306 C305 C304 120.3(8) . . ?
C306 C305 H305 119.9 . . ?
C305 C306 H306 119.2 . . ?
C305 C306 C307 121.6(8) . . ?
C307 C306 H306 119.2 . . ?
C302 C307 H307 120.2 . . ?
C306 C307 C302 119.6(7) . . ?
C306 C307 H307 120.2 . . ?
P24 C308 H30A 109.0 . . ?
P24 C308 H30B 109.0 . . ?
N12 C308 P24 113.0(5) . . ?
N12 C308 H30A 109.0 . . ?
N12 C308 H30B 109.0 . . ?
H30A C308 H30B 107.8 . . ?
C310 C309 P24 121.8(6) . . ?
C314 C309 P24 118.1(5) . . ?
C314 C309 C310 120.1(6) . . ?
C309 C310 H310 121.1 . . ?
C311 C310 C309 117.9(8) . . ?
C311 C310 H310 121.1 . . ?
C310 C311 H311 119.3 . . ?
C312 C311 C310 121.5(7) . . ?
C312 C311 H311 119.3 . . ?
C311 C312 H312 119.6 . . ?
C311 C312 C313 120.8(7) . . ?
C313 C312 H312 119.6 . . ?
C312 C313 H313 120.5 . . ?
C312 C313 C314 119.0(8) . . ?
C314 C313 H313 120.5 . . ?
C309 C314 C313 120.7(6) . . ?
C309 C314 H314 119.6 . . ?
C313 C314 H314 119.6 . . ?
C316 C315 P24 124.0(6) . . ?
C320 C315 P24 117.8(5) . . ?
C320 C315 C316 118.0(6) . . ?
C315 C316 H316 119.9 . . ?
C317 C316 C315 120.2(7) . . ?
C317 C316 H316 119.9 . . ?
C316 C317 H317 119.4 . . ?
C318 C317 C316 121.1(7) . . ?
C318 C317 H317 119.4 . . ?
C317 C318 H318 120.1 . . ?
C317 C318 C319 119.7(7) . . ?
C319 C318 H318 120.1 . . ?
C318 C319 H319 120.2 . . ?
C320 C319 C318 119.7(8) . . ?
C320 C319 H319 120.2 . . ?
C315 C320 H320 119.5 . . ?
C319 C320 C315 121.1(7) . . ?
C319 C320 H320 119.5 . . ?
N13 C321 C322 178.9(11) . . ?
C321 C322 H32A 109.5 . . ?
C321 C322 H32B 109.5 . . ?
C321 C322 H32C 109.5 . . ?
H32A C322 H32B 109.5 . . ?
H32A C322 H32C 109.5 . . ?
H32B C322 H32C 109.5 . . ?
N14 C323 C324 176.7(12) . . ?
C323 C324 H32D 109.5 . . ?
C323 C324 H32E 109.5 . . ?
C323 C324 H32F 109.5 . . ?
H32D C324 H32E 109.5 . . ?
H32D C324 H32F 109.5 . . ?
H32E C324 H32F 109.5 . . ?
N15 C325 C326 177.7(10) . . ?
C325 C326 H32G 109.5 . . ?
C325 C326 H32H 109.5 . . ?
C325 C326 H32I 109.5 . . ?
H32G C326 H32H 109.5 . . ?
H32G C326 H32I 109.5 . . ?
H32H C326 H32I 109.5 . . ?
N16 C327 C328 174.4(18) . . ?
C327 C328 H32J 109.5 . . ?
C327 C328 H32K 109.5 . . ?
C327 C328 H32L 109.5 . . ?
H32J C328 H32K 109.5 . . ?
H32J C328 H32L 109.5 . . ?
H32K C328 H32L 109.5 . . ?
O9 Cl3 O10 108.1(6) . . ?
O9 Cl3 O11 105.3(6) . . ?
O9 Cl3 O12 106.4(6) . . ?
O10 Cl3 O11 114.7(5) . . ?
O10 Cl3 O12 108.2(6) . . ?
O11 Cl3 O12 113.6(5) . . ?
O22 Cl6 O21 112.0(12) . . ?
O22 Cl6 O23 114.9(13) . . ?
O22 Cl6 O24 102.8(12) . . ?
O23 Cl6 O21 110.3(12) . . ?
O23 Cl6 O24 110.6(12) . . ?
O24 Cl6 O21 105.6(12) . . ?
O17 Cl5 O18 105.8(9) . . ?
O17 Cl5 O19 107.6(9) . . ?
O18 Cl5 O19 105.0(8) . . ?
O20 Cl5 O17 111.2(8) . . ?
O20 Cl5 O18 115.8(11) . . ?
O20 Cl5 O19 110.9(9) . . ?
O1 Cl1 O2 105.6(5) . . ?
O1 Cl1 O3 109.5(6) . . ?
O1 Cl1 O4 114.5(5) . . ?
O3 Cl1 O2 108.3(5) . . ?
O3 Cl1 O4 112.1(5) . . ?
O4 Cl1 O2 106.3(6) . . ?
O5 Cl2 O6 108.6(6) . . ?
O5 Cl2 O7 110.8(5) . . ?
O5 Cl2 O8 110.1(6) . . ?
O7 Cl2 O6 108.4(6) . . ?
O8 Cl2 O6 110.7(5) . . ?
O8 Cl2 O7 108.3(6) . . ?
O14 Cl4 O13 104.9(7) . . ?
O15 Cl4 O13 111.4(9) . . ?
O15 Cl4 O14 113.1(11) . . ?
O15 Cl4 O16 109.5(8) . . ?
O16 Cl4 O13 109.3(11) . . ?
O16 Cl4 O14 108.6(9) . . ?
N17 C329 C330 174.9(18) . . ?
C329 C330 H33A 109.5 . . ?
C329 C330 H33B 109.5 . . ?
C329 C330 H33C 109.5 . . ?
H33A C330 H33B 109.5 . . ?
H33A C330 H33C 109.5 . . ?
H33B C330 H33C 109.5 . . ?
N19 C333 C334 178.2(13) . . ?
C333 C334 H33D 109.5 . . ?
C333 C334 H33E 109.5 . . ?
C333 C334 H33F 109.5 . . ?
H33D C334 H33E 109.5 . . ?
H33D C334 H33F 109.5 . . ?
H33E C334 H33F 109.5 . . ?
N18 C331 C332 179.3(13) . . ?
C331 C332 H33G 109.5 . . ?
C331 C332 H33H 109.5 . . ?
C331 C332 H33I 109.5 . . ?
H33G C332 H33H 109.5 . . ?
H33G C332 H33I 109.5 . . ?
H33H C332 H33I 109.5 . . ?

loop_
_geom_bond_atom_site_label_1
_geom_bond_atom_site_label_2
_geom_bond_distance
_geom_bond_site_symmetry_2
_geom_bond_publ_flag
Cu1 Cu2 2.7975(14) . ?
Cu1 Cu6 2.7668(13) . ?
Cu1 Cu7 2.6411(12) . ?
Cu1 Cu8 2.5876(13) . ?
Cu1 Cu9 2.4802(11) . ?
Cu1 P1 2.2426(17) . ?
Cu2 Cu3 2.8105(13) . ?
Cu2 Cu4 2.6453(12) . ?
Cu2 Cu5 2.5935(15) . ?
Cu2 Cu9 2.4711(11) . ?
Cu2 P4 2.2478(19) . ?
Cu3 Cu4 2.8821(13) . ?
Cu3 Cu8 2.5294(12) . ?
Cu3 Cu9 2.5067(12) . ?
Cu3 Cu10 2.7044(12) . ?
Cu3 Cu11 2.6628(11) . ?
Cu3 P5 2.2758(18) . ?
Cu4 Cu5 2.6303(13) . ?
Cu4 Cu9 2.6884(11) . ?
Cu4 Cu11 2.4492(11) . ?
Cu4 Cu12 2.7161(12) . ?
Cu4 P6 2.2668(17) . ?
Cu5 Cu6 2.5085(12) . ?
Cu5 Cu9 2.5529(12) . ?
Cu5 Cu12 2.6051(11) . ?
Cu5 N5 1.981(6) . ?
Cu6 Cu7 2.8432(12) . ?
Cu6 Cu9 2.5430(12) . ?
Cu6 Cu12 2.7832(11) . ?
Cu6 Cu13 2.6723(11) . ?
Cu6 P2 2.2775(18) . ?
Cu7 Cu8 2.6449(12) . ?
Cu7 Cu9 2.7174(11) . ?
Cu7 Cu10 2.7756(11) . ?
Cu7 Cu13 2.4292(11) . ?
Cu7 P3 2.2759(16) . ?
Cu8 Cu9 2.5511(12) . ?
Cu8 Cu10 2.5907(11) . ?
Cu8 N6 1.988(6) . ?
Cu9 Cu10 2.4733(11) . ?
Cu9 Cu11 2.8311(11) . ?
Cu9 Cu12 2.4776(11) . ?
Cu9 Cu13 2.8341(11) . ?
Cu10 Cu11 2.6541(11) . ?
Cu10 Cu13 2.6825(12) . ?
Cu10 Cu15 2.4380(11) . ?
Cu10 Cu16 2.6679(11) . ?
Cu10 Cu20 2.8300(11) . ?
Cu11 Cu12 2.6383(12) . ?
Cu11 Cu16 2.7591(12) . ?
Cu11 Cu17 2.5867(11) . ?
Cu11 Cu18 2.7137(12) . ?
Cu11 Cu20 2.4768(11) . ?
Cu12 Cu13 2.6549(11) . ?
Cu12 Cu18 2.4467(11) . ?
Cu12 Cu19 2.6725(11) . ?
Cu12 Cu20 2.8497(11) . ?
Cu13 Cu14 2.5961(11) . ?
Cu13 Cu15 2.7685(11) . ?
Cu13 Cu19 2.7330(11) . ?
Cu13 Cu20 2.4861(11) . ?
Cu14 Cu15 2.6448(12) . ?
Cu14 Cu19 2.5283(12) . ?
Cu14 Cu20 2.5608(11) . ?
Cu14 Cu22 2.5808(12) . ?
Cu14 N7 1.987(6) . ?
Cu15 Cu16 2.8790(12) . ?
Cu15 Cu20 2.7098(11) . ?
Cu15 Cu22 2.6309(11) . ?
Cu15 P7 2.2725(17) . ?
Cu16 Cu17 2.5122(12) . ?
Cu16 Cu20 2.5274(12) . ?
Cu16 Cu22 2.7950(12) . ?
Cu16 P9 2.2748(17) . ?
Cu17 Cu18 2.6253(12) . ?
Cu17 Cu20 2.5679(11) . ?
Cu17 Cu21 2.5889(13) . ?
Cu17 N8 1.990(6) . ?
Cu18 Cu19 2.8545(12) . ?
Cu18 Cu20 2.7038(11) . ?
Cu18 Cu21 2.6418(11) . ?
Cu18 P10 2.2664(17) . ?
Cu19 Cu20 2.5059(11) . ?
Cu19 Cu21 2.7946(12) . ?
Cu19 P12 2.2674(17) . ?
Cu20 Cu21 2.4726(11) . ?
Cu20 Cu22 2.4603(11) . ?
Cu21 Cu22 2.8035(13) . ?
Cu21 P11 2.2471(16) . ?
Cu22 P8 2.2410(17) . ?
P1 C1 1.872(7) . ?
P1 C2 1.812(7) . ?
P1 C8 1.799(7) . ?
P2 C14 1.859(7) . ?
P2 C15 1.833(7) . ?
P2 C21 1.833(6) . ?
P3 C27 1.860(6) . ?
P3 C28 1.832(6) . ?
P3 C34 1.821(6) . ?
P4 C40 1.832(8) . ?
P4 C41 1.809(7) . ?
P4 C47 1.813(8) . ?
P5 C53 1.843(7) . ?
P5 C54 1.813(7) . ?
P5 C60 1.832(7) . ?
P6 C66 1.854(7) . ?
P6 C67 1.807(7) . ?
P6 C73 1.843(7) . ?
P7 C79 1.861(6) . ?
P7 C80 1.830(6) . ?
P7 C86 1.822(6) . ?
P8 C92 1.860(6) . ?
P8 C93 1.819(7) . ?
P8 C99 1.828(6) . ?
P9 C105 1.839(6) . ?
P9 C106 1.831(7) . ?
P9 C112 1.815(6) . ?
P10 C118 1.844(6) . ?
P10 C119 1.817(6) . ?
P10 C125 1.814(6) . ?
P11 C131 1.859(7) . ?
P11 C132 1.819(6) . ?
P11 C138 1.823(6) . ?
P12 C144 1.848(6) . ?
P12 C145 1.845(6) . ?
P12 C151 1.823(6) . ?
N1 C1 1.454(8) . ?
N1 C14 1.442(8) . ?
N1 C27 1.456(8) . ?
N2 C40 1.464(9) . ?
N2 C53 1.457(9) . ?
N2 C66 1.450(8) . ?
N3 C79 1.440(8) . ?
N3 C92 1.469(8) . ?
N3 C105 1.458(8) . ?
N4 C118 1.469(7) . ?
N4 C131 1.463(8) . ?
N4 C144 1.450(8) . ?
N5 C157 1.127(11) . ?
N6 C159 1.134(9) . ?
N7 C161 1.134(9) . ?
N8 C163 1.125(10) . ?
C1 H1A 0.9900 . ?
C1 H1B 0.9900 . ?
C2 C3 1.401(10) . ?
C2 C7 1.395(11) . ?
C3 H3 0.9500 . ?
C3 C4 1.397(11) . ?
C4 H4 0.9500 . ?
C4 C5 1.381(13) . ?
C5 H5 0.9500 . ?
C5 C6 1.355(13) . ?
C6 H6 0.9500 . ?
C6 C7 1.406(11) . ?
C7 H7 0.9500 . ?
C8 C9 1.401(10) . ?
C8 C13 1.415(9) . ?
C9 H9 0.9500 . ?
C9 C10 1.381(11) . ?
C10 H10 0.9500 . ?
C10 C11 1.395(11) . ?
C11 H11 0.9500 . ?
C11 C12 1.335(11) . ?
C12 H12 0.9500 . ?
C12 C13 1.386(11) . ?
C13 H13 0.9500 . ?
C14 H14A 0.9900 . ?
C14 H14B 0.9900 . ?
C15 C16 1.381(10) . ?
C15 C20 1.388(10) . ?
C16 H16 0.9500 . ?
C16 C17 1.395(10) . ?
C17 H17 0.9500 . ?
C17 C18 1.370(11) . ?
C18 H18 0.9500 . ?
C18 C19 1.360(13) . ?
C19 H19 0.9500 . ?
C19 C20 1.390(12) . ?
C20 H20 0.9500 . ?
C21 C22 1.376(10) . ?
C21 C26 1.399(10) . ?
C22 H22 0.9500 . ?
C22 C23 1.363(11) . ?
C23 H23 0.9500 . ?
C23 C24 1.380(13) . ?
C24 H24 0.9500 . ?
C24 C25 1.404(13) . ?
C25 H25 0.9500 . ?
C25 C26 1.374(10) . ?
C26 H26 0.9500 . ?
C27 H27A 0.9900 . ?
C27 H27B 0.9900 . ?
C28 C29 1.373(9) . ?
C28 C33 1.414(9) . ?
C29 H29 0.9500 . ?
C29 C30 1.385(11) . ?
C30 H30 0.9500 . ?
C30 C31 1.367(12) . ?
C31 H31 0.9500 . ?
C31 C32 1.410(11) . ?
C32 H32 0.9500 . ?
C32 C33 1.386(10) . ?
C33 H33 0.9500 . ?
C34 C35 1.382(9) . ?
C34 C39 1.423(8) . ?
C35 H35 0.9500 . ?
C35 C36 1.395(9) . ?
C36 H36 0.9500 . ?
C36 C37 1.370(10) . ?
C37 H37 0.9500 . ?
C37 C38 1.392(11) . ?
C38 H38 0.9500 . ?
C38 C39 1.369(10) . ?
C39 H39 0.9500 . ?
C40 H40A 0.9900 . ?
C40 H40B 0.9900 . ?
C41 C42 1.404(13) . ?
C41 C46 1.406(10) . ?
C42 H42 0.9500 . ?
C42 C43 1.407(13) . ?
C43 H43 0.9500 . ?
C43 C44 1.372(14) . ?
C44 H44 0.9500 . ?
C44 C45 1.364(15) . ?
C45 H45 0.9500 . ?
C45 C46 1.395(11) . ?
C46 H46 0.9500 . ?
C47 C48 1.401(10) . ?
C47 C52 1.411(13) . ?
C48 H48 0.9500 . ?
C48 C49 1.414(12) . ?
C49 H49 0.9500 . ?
C49 C50 1.319(14) . ?
C50 H50 0.9500 . ?
C50 C51 1.425(14) . ?
C51 H51 0.9500 . ?
C51 C52 1.386(12) . ?
C52 H52 0.9500 . ?
C53 H53A 0.9900 . ?
C53 H53B 0.9900 . ?
C54 C55 1.411(10) . ?
C54 C59 1.414(10) . ?
C55 H55 0.9500 . ?
C55 C56 1.384(10) . ?
C56 H56 0.9500 . ?
C56 C57 1.382(11) . ?
C57 H57 0.9500 . ?
C57 C58 1.360(11) . ?
C58 H58 0.9500 . ?
C58 C59 1.396(10) . ?
C59 H59 0.9500 . ?
C60 C61 1.382(10) . ?
C60 C65 1.405(9) . ?
C61 H61 0.9500 . ?
C61 C62 1.411(10) . ?
C62 H62 0.9500 . ?
C62 C63 1.386(12) . ?
C63 H63 0.9500 . ?
C63 C64 1.388(12) . ?
C64 H64 0.9500 . ?
C64 C65 1.404(11) . ?
C65 H65 0.9500 . ?
C66 H66A 0.9900 . ?
C66 H66B 0.9900 . ?
C67 C68 1.403(10) . ?
C67 C72 1.403(11) . ?
C68 H68 0.9500 . ?
C68 C69 1.343(12) . ?
C69 H69 0.9500 . ?
C69 C70 1.387(15) . ?
C70 H70 0.9500 . ?
C70 C71 1.417(13) . ?
C71 H71 0.9500 . ?
C71 C72 1.385(11) . ?
C72 H72 0.9500 . ?
C73 C74 1.382(11) . ?
C73 C78 1.388(10) . ?
C74 H74 0.9500 . ?
C74 C75 1.399(11) . ?
C75 H75 0.9500 . ?
C75 C76 1.370(13) . ?
C76 H76 0.9500 . ?
C76 C77 1.377(14) . ?
C77 H77 0.9500 . ?
C77 C78 1.397(12) . ?
C78 H78 0.9500 . ?
C79 H79A 0.9900 . ?
C79 H79B 0.9900 . ?
C80 C81 1.412(9) . ?
C80 C85 1.381(10) . ?
C81 H81 0.9500 . ?
C81 C82 1.389(10) . ?
C82 H82 0.9500 . ?
C82 C83 1.371(11) . ?
C83 H83 0.9500 . ?
C83 C84 1.386(10) . ?
C84 H84 0.9500 . ?
C84 C85 1.386(9) . ?
C85 H85 0.9500 . ?
C86 C87 1.387(9) . ?
C86 C91 1.381(9) . ?
C87 H87 0.9500 . ?
C87 C88 1.398(10) . ?
C88 H88 0.9500 . ?
C88 C89 1.378(11) . ?
C89 H89 0.9500 . ?
C89 C90 1.427(10) . ?
C90 H90 0.9500 . ?
C90 C91 1.367(10) . ?
C91 H91 0.9500 . ?
C92 H92A 0.9900 . ?
C92 H92B 0.9900 . ?
C93 C94 1.410(8) . ?
C93 C98 1.379(10) . ?
C94 H94 0.9500 . ?
C94 C95 1.416(10) . ?
C95 H95 0.9500 . ?
C95 C96 1.397(12) . ?
C96 H96 0.9500 . ?
C96 C97 1.387(10) . ?
C97 H97 0.9500 . ?
C97 C98 1.384(10) . ?
C98 H98 0.9500 . ?
C99 C100 1.379(10) . ?
C99 C104 1.426(10) . ?
C100 H100 0.9500 . ?
C100 C101 1.375(10) . ?
C101 H101 0.9500 . ?
C101 C102 1.363(11) . ?
C102 H102 0.9500 . ?
C102 C103 1.377(11) . ?
C103 H103 0.9500 . ?
C103 C104 1.391(10) . ?
C104 H104 0.9500 . ?
C105 H10A 0.9900 . ?
C105 H10B 0.9900 . ?
C106 C107 1.385(10) . ?
C106 C111 1.394(10) . ?
C107 H107 0.9500 . ?
C107 C108 1.394(10) . ?
C108 H108 0.9500 . ?
C108 C109 1.412(12) . ?
C109 H109 0.9500 . ?
C109 C110 1.355(13) . ?
C110 H110 0.9500 . ?
C110 C111 1.392(11) . ?
C111 H111 0.9500 . ?
C112 C113 1.379(10) . ?
C112 C117 1.409(9) . ?
C113 H113 0.9500 . ?
C113 C114 1.406(11) . ?
C114 H114 0.9500 . ?
C114 C115 1.393(13) . ?
C115 H115 0.9500 . ?
C115 C116 1.351(12) . ?
C116 H116 0.9500 . ?
C116 C117 1.415(10) . ?
C117 H117 0.9500 . ?
C118 H11A 0.9900 . ?
C118 H11B 0.9900 . ?
C119 C120 1.412(10) . ?
C119 C124 1.390(9) . ?
C120 H120 0.9500 . ?
C120 C121 1.366(10) . ?
C121 H121 0.9500 . ?
C121 C122 1.382(11) . ?
C122 H122 0.9500 . ?
C122 C123 1.350(12) . ?
C123 H123 0.9500 . ?
C123 C124 1.384(11) . ?
C124 H124 0.9500 . ?
C125 C126 1.395(9) . ?
C125 C130 1.388(10) . ?
C126 H126 0.9500 . ?
C126 C127 1.374(10) . ?
C127 H127 0.9500 . ?
C127 C128 1.366(11) . ?
C128 H128 0.9500 . ?
C128 C129 1.413(11) . ?
C129 H129 0.9500 . ?
C129 C130 1.391(9) . ?
C130 H130 0.9500 . ?
C131 H13A 0.9900 . ?
C131 H13B 0.9900 . ?
C132 C133 1.412(10) . ?
C132 C137 1.406(8) . ?
C133 H133 0.9500 . ?
C133 C134 1.373(9) . ?
C134 H134 0.9500 . ?
C134 C135 1.386(11) . ?
C135 H135 0.9500 . ?
C135 C136 1.375(11) . ?
C136 H136 0.9500 . ?
C136 C137 1.372(10) . ?
C137 H137 0.9500 . ?
C138 C139 1.388(10) . ?
C138 C143 1.400(9) . ?
C139 H139 0.9500 . ?
C139 C140 1.394(11) . ?
C140 H140 0.9500 . ?
C140 C141 1.411(14) . ?
C141 H141 0.9500 . ?
C141 C142 1.350(13) . ?
C142 H142 0.9500 . ?
C142 C143 1.416(10) . ?
C143 H143 0.9500 . ?
C144 H14C 0.9900 . ?
C144 H14D 0.9900 . ?
C145 C146 1.374(10) . ?
C145 C150 1.391(9) . ?
C146 H146 0.9500 . ?
C146 C147 1.393(11) . ?
C147 H147 0.9500 . ?
C147 C148 1.361(12) . ?
C148 H148 0.9500 . ?
C148 C149 1.387(11) . ?
C149 H149 0.9500 . ?
C149 C150 1.414(9) . ?
C150 H150 0.9500 . ?
C151 C152 1.406(9) . ?
C151 C156 1.369(9) . ?
C152 H152 0.9500 . ?
C152 C153 1.387(10) . ?
C153 H153 0.9500 . ?
C153 C154 1.385(11) . ?
C154 H154 0.9500 . ?
C154 C155 1.385(11) . ?
C155 H155 0.9500 . ?
C155 C156 1.401(10) . ?
C156 H156 0.9500 . ?
C157 C158 1.476(14) . ?
C158 H15A 0.9800 . ?
C158 H15B 0.9800 . ?
C158 H15C 0.9800 . ?
C159 C160 1.463(10) . ?
C160 H16A 0.9800 . ?
C160 H16B 0.9800 . ?
C160 H16C 0.9800 . ?
C161 C162 1.477(11) . ?
C162 H16D 0.9800 . ?
C162 H16E 0.9800 . ?
C162 H16F 0.9800 . ?
C163 C164 1.466(12) . ?
C164 H16G 0.9800 . ?
C164 H16H 0.9800 . ?
C164 H16I 0.9800 . ?
Cu23 Cu24 2.7862(13) . ?
Cu23 Cu27 2.5878(13) . ?
Cu23 Cu28 2.6314(11) . ?
Cu23 Cu29 2.7711(12) . ?
Cu23 Cu31 2.4859(11) . ?
Cu23 P13 2.2508(17) . ?
Cu24 Cu25 2.6627(12) . ?
Cu24 Cu26 2.7945(12) . ?
Cu24 Cu30 2.5662(14) . ?
Cu24 Cu31 2.4616(11) . ?
Cu24 P16 2.2429(17) . ?
Cu25 Cu26 2.8445(12) . ?
Cu25 Cu30 2.6244(12) . ?
Cu25 Cu31 2.7238(11) . ?
Cu25 Cu32 2.7103(11) . ?
Cu25 Cu33 2.4590(11) . ?
Cu25 P17 2.2718(17) . ?
Cu26 Cu27 2.5248(12) . ?
Cu26 Cu31 2.5089(12) . ?
Cu26 Cu33 2.6707(11) . ?
Cu26 Cu34 2.7576(11) . ?
Cu26 P18 2.2717(17) . ?
Cu27 Cu28 2.6477(12) . ?
Cu27 Cu31 2.5497(11) . ?
Cu27 Cu34 2.6039(11) . ?
Cu27 N13 1.984(6) . ?
Cu28 Cu29 2.8808(12) . ?
Cu28 Cu31 2.7116(11) . ?
Cu28 Cu34 2.7823(12) . ?
Cu28 Cu35 2.4384(11) . ?
Cu28 P14 2.2717(17) . ?
Cu29 Cu30 2.5070(12) . ?
Cu29 Cu31 2.5119(12) . ?
Cu29 Cu32 2.8008(12) . ?
Cu29 Cu35 2.6705(11) . ?
Cu29 P15 2.2709(18) . ?
Cu30 Cu31 2.5736(11) . ?
Cu30 Cu32 2.5935(11) . ?
Cu30 N14 1.990(6) . ?
Cu31 Cu32 2.4764(11) . ?
Cu31 Cu33 2.8566(11) . ?
Cu31 Cu34 2.4888(11) . ?
Cu31 Cu35 2.8028(11) . ?
Cu32 Cu33 2.6281(12) . ?
Cu32 Cu35 2.6537(12) . ?
Cu32 Cu37 2.6709(11) . ?
Cu32 Cu38 2.4562(11) . ?
Cu32 Cu42 2.8370(11) . ?
Cu33 Cu34 2.6537(11) . ?
Cu33 Cu38 2.7053(11) . ?
Cu33 Cu39 2.6000(11) . ?
Cu33 Cu40 2.8167(11) . ?
Cu33 Cu42 2.4833(11) . ?
Cu34 Cu35 2.6788(12) . ?
Cu34 Cu40 2.6746(11) . ?
Cu34 Cu41 2.4356(11) . ?
Cu34 Cu42 2.8030(11) . ?
Cu35 Cu36 2.5848(11) . ?
Cu35 Cu37 2.7314(12) . ?
Cu35 Cu41 2.7879(11) . ?
Cu35 Cu42 2.4812(11) . ?
Cu36 Cu37 2.5275(12) . ?
Cu36 Cu41 2.6393(13) . ?
Cu36 Cu42 2.5580(12) . ?
Cu36 Cu44 2.5914(14) . ?
Cu36 N15 1.990(6) . ?
Cu37 Cu38 2.8686(12) . ?
Cu37 Cu42 2.5020(12) . ?
Cu37 Cu43 2.8301(13) . ?
Cu37 P20 2.2657(18) . ?
Cu38 Cu39 2.6307(12) . ?
Cu38 Cu42 2.7014(11) . ?
Cu38 Cu43 2.6588(11) . ?
Cu38 P19 2.2635(17) . ?
Cu39 Cu40 2.5002(12) . ?
Cu39 Cu42 2.5874(12) . ?
Cu39 Cu43 2.5654(14) . ?
Cu39 N16 1.990(7) . ?
Cu40 Cu41 2.8547(12) . ?
Cu40 Cu42 2.5131(12) . ?
Cu40 Cu44 2.7512(13) . ?
Cu40 P22 2.2765(18) . ?
Cu41 Cu42 2.7236(11) . ?
Cu41 Cu44 2.6347(11) . ?
Cu41 P24 2.2801(17) . ?
Cu42 Cu43 2.4521(11) . ?
Cu42 Cu44 2.4982(11) . ?
Cu43 Cu44 2.7682(13) . ?
Cu43 P21 2.2326(18) . ?
Cu44 P23 2.2502(17) . ?
P13 C165 1.848(7) . ?
P13 C166 1.812(7) . ?
P13 C172 1.827(7) . ?
P14 C178 1.861(7) . ?
P14 C179 1.825(6) . ?
P14 C185 1.838(6) . ?
P15 C191 1.858(6) . ?
P15 C192 1.820(7) . ?
P15 C198 1.827(7) . ?
P16 C204 1.846(7) . ?
P16 C205 1.833(6) . ?
P16 C211 1.819(7) . ?
P17 C217 1.840(6) . ?
P17 C218 1.825(7) . ?
P17 C224 1.807(7) . ?
P18 C230 1.861(7) . ?
P18 C231 1.843(6) . ?
P18 C237 1.832(6) . ?
P19 C243 1.857(7) . ?
P19 C244 1.818(6) . ?
P19 C250 1.843(7) . ?
P20 C269 1.850(7) . ?
P20 C270 1.827(6) . ?
P20 C276 1.821(6) . ?
P21 C256 1.843(6) . ?
P21 C257 1.829(8) . ?
P21 C263 1.826(7) . ?
P22 C295 1.848(7) . ?
P22 C296 1.828(7) . ?
P22 C302 1.817(7) . ?
P23 C282 1.843(7) . ?
P23 C283 1.810(7) . ?
P23 C289 1.792(7) . ?
P24 C308 1.855(7) . ?
P24 C309 1.818(7) . ?
P24 C315 1.825(7) . ?
N9 C165 1.474(8) . ?
N9 C178 1.446(8) . ?
N9 C191 1.448(8) . ?
N10 C204 1.463(8) . ?
N10 C217 1.466(8) . ?
N10 C230 1.453(8) . ?
N11 C243 1.443(8) . ?
N11 C256 1.488(8) . ?
N11 C269 1.440(9) . ?
N12 C282 1.460(9) . ?
N12 C295 1.453(9) . ?
N12 C308 1.456(8) . ?
N13 C321 1.139(9) . ?
N14 C323 1.110(11) . ?
N15 C325 1.122(9) . ?
N16 C327 1.133(11) . ?
C165 H16J 0.9900 . ?
C165 H16K 0.9900 . ?
C166 C167 1.380(10) . ?
C166 C171 1.420(9) . ?
C167 H167 0.9500 . ?
C167 C168 1.383(10) . ?
C168 H168 0.9500 . ?
C168 C169 1.373(11) . ?
C169 H169 0.9500 . ?
C169 C170 1.387(13) . ?
C170 H170 0.9500 . ?
C170 C171 1.423(11) . ?
C171 H171 0.9500 . ?
C172 C173 1.394(11) . ?
C172 C177 1.420(10) . ?
C173 H173 0.9500 . ?
C173 C174 1.363(11) . ?
C174 H174 0.9500 . ?
C174 C175 1.371(12) . ?
C175 H175 0.9500 . ?
C175 C176 1.380(12) . ?
C176 H176 0.9500 . ?
C176 C177 1.391(10) . ?
C177 H177 0.9500 . ?
C178 H17A 0.9900 . ?
C178 H17B 0.9900 . ?
C179 C180 1.371(10) . ?
C179 C184 1.412(9) . ?
C180 H180 0.9500 . ?
C180 C181 1.394(9) . ?
C181 H181 0.9500 . ?
C181 C182 1.379(11) . ?
C182 H182 0.9500 . ?
C182 C183 1.367(12) . ?
C183 H183 0.9500 . ?
C183 C184 1.386(10) . ?
C184 H184 0.9500 . ?
C185 C186 1.383(9) . ?
C185 C190 1.386(9) . ?
C186 H186 0.9500 . ?
C186 C187 1.383(10) . ?
C187 H187 0.9500 . ?
C187 C188 1.382(11) . ?
C188 H188 0.9500 . ?
C188 C189 1.387(11) . ?
C189 H189 0.9500 . ?
C189 C190 1.376(10) . ?
C190 H190 0.9500 . ?
C191 H19A 0.9900 . ?
C191 H19B 0.9900 . ?
C192 C193 1.411(10) . ?
C192 C197 1.360(11) . ?
C193 H193 0.9500 . ?
C193 C194 1.391(10) . ?
C194 H194 0.9500 . ?
C194 C195 1.344(13) . ?
C195 H195 0.9500 . ?
C195 C196 1.377(14) . ?
C196 H196 0.9500 . ?
C196 C197 1.411(12) . ?
C197 H197 0.9500 . ?
C198 C199 1.391(11) . ?
C198 C203 1.377(11) . ?
C199 H199 0.9500 . ?
C199 C200 1.416(11) . ?
C200 H200 0.9500 . ?
C200 C201 1.355(14) . ?
C201 H201 0.9500 . ?
C201 C202 1.375(14) . ?
C202 H202 0.9500 . ?
C202 C203 1.396(10) . ?
C203 H203 0.9500 . ?
C204 H20A 0.9900 . ?
C204 H20B 0.9900 . ?
C205 C206 1.368(10) . ?
C205 C210 1.404(9) . ?
C206 H206 0.9500 . ?
C206 C207 1.397(10) . ?
C207 H207 0.9500 . ?
C207 C208 1.399(13) . ?
C208 H208 0.9500 . ?
C208 C209 1.357(13) . ?
C209 H209 0.9500 . ?
C209 C210 1.402(11) . ?
C210 H210 0.9500 . ?
C211 C212 1.407(9) . ?
C211 C216 1.410(10) . ?
C212 H212 0.9500 . ?
C212 C213 1.376(10) . ?
C213 H213 0.9500 . ?
C213 C214 1.374(11) . ?
C214 H214 0.9500 . ?
C214 C215 1.411(11) . ?
C215 H215 0.9500 . ?
C215 C216 1.367(10) . ?
C216 H216 0.9500 . ?
C217 H21A 0.9900 . ?
C217 H21B 0.9900 . ?
C218 C219 1.396(9) . ?
C218 C223 1.376(10) . ?
C219 H219 0.9500 . ?
C219 C220 1.368(10) . ?
C220 H220 0.9500 . ?
C220 C221 1.378(12) . ?
C221 H221 0.9500 . ?
C221 C222 1.415(11) . ?
C222 H222 0.9500 . ?
C222 C223 1.400(10) . ?
C223 H223 0.9500 . ?
C224 C225 1.406(10) . ?
C224 C229 1.406(9) . ?
C225 H225 0.9500 . ?
C225 C226 1.352(10) . ?
C226 H226 0.9500 . ?
C226 C227 1.397(10) . ?
C227 H227 0.9500 . ?
C227 C228 1.335(12) . ?
C228 H228 0.9500 . ?
C228 C229 1.398(11) . ?
C229 H229 0.9500 . ?
C230 H23A 0.9900 . ?
C230 H23B 0.9900 . ?
C231 C232 1.387(9) . ?
C231 C236 1.400(10) . ?
C232 H232 0.9500 . ?
C232 C233 1.385(10) . ?
C233 H233 0.9500 . ?
C233 C234 1.380(12) . ?
C234 H234 0.9500 . ?
C234 C235 1.385(12) . ?
C235 H235 0.9500 . ?
C235 C236 1.401(11) . ?
C236 H236 0.9500 . ?
C237 C238 1.398(9) . ?
C237 C242 1.384(9) . ?
C238 H238 0.9500 . ?
C238 C239 1.401(9) . ?
C239 H239 0.9500 . ?
C239 C240 1.386(11) . ?
C240 H240 0.9500 . ?
C240 C241 1.397(11) . ?
C241 H241 0.9500 . ?
C241 C242 1.387(10) . ?
C242 H242 0.9500 . ?
C243 H24A 0.9900 . ?
C243 H24B 0.9900 . ?
C244 C245 1.398(10) . ?
C244 C249 1.363(11) . ?
C245 H245 0.9500 . ?
C245 C246 1.360(11) . ?
C246 H246 0.9500 . ?
C246 C247 1.360(13) . ?
C247 H247 0.9500 . ?
C247 C248 1.372(13) . ?
C248 H248 0.9500 . ?
C248 C249 1.412(11) . ?
C249 H249 0.9500 . ?
C250 C251 1.365(11) . ?
C250 C255 1.424(9) . ?
C251 H251 0.9500 . ?
C251 C252 1.389(11) . ?
C252 H252 0.9500 . ?
C252 C253 1.399(12) . ?
C253 H253 0.9500 . ?
C253 C254 1.355(13) . ?
C254 H254 0.9500 . ?
C254 C255 1.421(12) . ?
C255 H255 0.9500 . ?
C256 H25A 0.9900 . ?
C256 H25B 0.9900 . ?
C257 C258 1.369(11) . ?
C257 C262 1.385(9) . ?
C258 H258 0.9500 . ?
C258 C259 1.380(11) . ?
C259 H259 0.9500 . ?
C259 C260 1.402(12) . ?
C260 H260 0.9500 . ?
C260 C261 1.360(14) . ?
C261 H261 0.9500 . ?
C261 C262 1.392(11) . ?
C262 H262 0.9500 . ?
C263 C264 1.395(9) . ?
C263 C268 1.398(10) . ?
C264 H264 0.9500 . ?
C264 C265 1.376(10) . ?
C265 H265 0.9500 . ?
C265 C266 1.377(12) . ?
C266 H266 0.9500 . ?
C266 C267 1.368(11) . ?
C267 H267 0.9500 . ?
C267 C268 1.387(10) . ?
C268 H268 0.9500 . ?
C269 H26A 0.9900 . ?
C269 H26B 0.9900 . ?
C270 C271 1.384(10) . ?
C270 C275 1.409(9) . ?
C271 H271 0.9500 . ?
C271 C272 1.391(9) . ?
C272 H272 0.9500 . ?
C272 C273 1.364(11) . ?
C273 H273 0.9500 . ?
C273 C274 1.398(12) . ?
C274 H274 0.9500 . ?
C274 C275 1.378(11) . ?
C275 H275 0.9500 . ?
C276 C277 1.391(10) . ?
C276 C281 1.401(10) . ?
C277 H277 0.9500 . ?
C277 C278 1.388(10) . ?
C278 H278 0.9500 . ?
C278 C279 1.381(12) . ?
C279 H279 0.9500 . ?
C279 C280 1.385(11) . ?
C280 H280 0.9500 . ?
C280 C281 1.374(10) . ?
C281 H281 0.9500 . ?
C282 H28A 0.9900 . ?
C282 H28B 0.9900 . ?
C283 C284 1.397(10) . ?
C283 C288 1.392(11) . ?
C284 H284 0.9500 . ?
C284 C285 1.404(11) . ?
C285 H285 0.9500 . ?
C285 C286 1.365(12) . ?
C286 H286 0.9500 . ?
C286 C287 1.378(12) . ?
C287 H287 0.9500 . ?
C287 C288 1.409(11) . ?
C288 H288 0.9500 . ?
C289 C290 1.413(9) . ?
C289 C294 1.419(10) . ?
C290 H290 0.9500 . ?
C290 C291 1.394(11) . ?
C291 H291 0.9500 . ?
C291 C292 1.366(11) . ?
C292 H292 0.9500 . ?
C292 C293 1.412(10) . ?
C293 H293 0.9500 . ?
C293 C294 1.383(11) . ?
C294 H294 0.9500 . ?
C295 H29A 0.9900 . ?
C295 H29B 0.9900 . ?
C296 C297 1.398(11) . ?
C296 C301 1.385(11) . ?
C297 H297 0.9500 . ?
C297 C298 1.388(11) . ?
C298 H298 0.9500 . ?
C298 C299 1.358(14) . ?
C299 H299 0.9500 . ?
C299 C300 1.392(14) . ?
C300 H300 0.9500 . ?
C300 C301 1.384(12) . ?
C301 H301 0.9500 . ?
C302 C303 1.402(10) . ?
C302 C307 1.394(10) . ?
C303 H303 0.9500 . ?
C303 C304 1.392(13) . ?
C304 H304 0.9500 . ?
C304 C305 1.357(14) . ?
C305 H305 0.9500 . ?
C305 C306 1.348(12) . ?
C306 H306 0.9500 . ?
C306 C307 1.376(10) . ?
C307 H307 0.9500 . ?
C308 H30A 0.9900 . ?
C308 H30B 0.9900 . ?
C309 C310 1.424(9) . ?
C309 C314 1.378(11) . ?
C310 H310 0.9500 . ?
C310 C311 1.402(11) . ?
C311 H311 0.9500 . ?
C311 C312 1.370(13) . ?
C312 H312 0.9500 . ?
C312 C313 1.385(11) . ?
C313 H313 0.9500 . ?
C313 C314 1.409(9) . ?
C314 H314 0.9500 . ?
C315 C316 1.404(9) . ?
C315 C320 1.402(10) . ?
C316 H316 0.9500 . ?
C316 C317 1.382(11) . ?
C317 H317 0.9500 . ?
C317 C318 1.364(13) . ?
C318 H318 0.9500 . ?
C318 C319 1.399(11) . ?
C319 H319 0.9500 . ?
C319 C320 1.380(10) . ?
C320 H320 0.9500 . ?
C321 C322 1.473(11) . ?
C322 H32A 0.9800 . ?
C322 H32B 0.9800 . ?
C322 H32C 0.9800 . ?
C323 C324 1.473(13) . ?
C324 H32D 0.9800 . ?
C324 H32E 0.9800 . ?
C324 H32F 0.9800 . ?
C325 C326 1.490(11) . ?
C326 H32G 0.9800 . ?
C326 H32H 0.9800 . ?
C326 H32I 0.9800 . ?
C327 C328 1.486(14) . ?
C328 H32J 0.9800 . ?
C328 H32K 0.9800 . ?
C328 H32L 0.9800 . ?
Cl3 O9 1.337(9) . ?
Cl3 O10 1.382(9) . ?
Cl3 O11 1.419(8) . ?
Cl3 O12 1.447(10) . ?
Cl6 O21 1.666(12) . ?
Cl6 O22 1.600(12) . ?
Cl6 O23 1.605(12) . ?
Cl6 O24 1.626(12) . ?
Cl5 O17 1.463(9) . ?
Cl5 O18 1.515(11) . ?
Cl5 O19 1.529(11) . ?
Cl5 O20 1.450(9) . ?
Cl1 O1 1.350(9) . ?
Cl1 O2 1.439(9) . ?
Cl1 O3 1.418(8) . ?
Cl1 O4 1.430(9) . ?
Cl2 O5 1.447(10) . ?
Cl2 O6 1.496(9) . ?
Cl2 O7 1.467(9) . ?
Cl2 O8 1.455(9) . ?
Cl4 O13 1.569(10) . ?
Cl4 O14 1.556(10) . ?
Cl4 O15 1.521(11) . ?
Cl4 O16 1.523(11) . ?
N17 C329 1.003(17) . ?
C329 C330 1.414(9) . ?
C330 H33A 0.9800 . ?
C330 H33B 0.9800 . ?
C330 H33C 0.9800 . ?
N19 C333 1.139(13) . ?
C333 C334 1.431(16) . ?
C334 H33D 0.9800 . ?
C334 H33E 0.9800 . ?
C334 H33F 0.9800 . ?
N18 C331 1.120(16) . ?
C331 C332 1.450(18) . ?
C332 H33G 0.9800 . ?
C332 H33H 0.9800 . ?
C332 H33I 0.9800 . ?

loop_
_geom_torsion_atom_site_label_1
_geom_torsion_atom_site_label_2
_geom_torsion_atom_site_label_3
_geom_torsion_atom_site_label_4
_geom_torsion
_geom_torsion_site_symmetry_1
_geom_torsion_site_symmetry_2
_geom_torsion_site_symmetry_3
_geom_torsion_site_symmetry_4
_geom_torsion_publ_flag
Cu1 P1 C1 N1 -31.2(5) . . . . ?
Cu1 P1 C2 C3 -33.0(7) . . . . ?
Cu1 P1 C2 C7 147.3(6) . . . . ?
Cu1 P1 C8 C9 -49.4(7) . . . . ?
Cu1 P1 C8 C13 128.9(6) . . . . ?
Cu2 P4 C40 N2 -32.8(5) . . . . ?
Cu2 P4 C41 C42 148.8(8) . . . . ?
Cu2 P4 C41 C46 -28.8(8) . . . . ?
Cu2 P4 C47 C48 151.5(7) . . . . ?
Cu2 P4 C47 C52 -32.0(8) . . . . ?
Cu3 P5 C53 N2 -36.5(5) . . . . ?
Cu3 P5 C54 C55 -44.0(6) . . . . ?
Cu3 P5 C54 C59 139.4(5) . . . . ?
Cu3 P5 C60 C61 -25.7(6) . . . . ?
Cu3 P5 C60 C65 152.7(5) . . . . ?
Cu4 P6 C66 N2 -35.6(5) . . . . ?
Cu4 P6 C67 C68 149.8(5) . . . . ?
Cu4 P6 C67 C72 -25.0(6) . . . . ?
Cu4 P6 C73 C74 -58.5(6) . . . . ?
Cu4 P6 C73 C78 123.6(5) . . . . ?
Cu6 P2 C14 N1 -31.4(5) . . . . ?
Cu6 P2 C15 C16 -20.3(6) . . . . ?
Cu6 P2 C15 C20 160.3(6) . . . . ?
Cu6 P2 C21 C22 123.8(5) . . . . ?
Cu6 P2 C21 C26 -57.0(6) . . . . ?
Cu7 P3 C27 N1 -36.1(5) . . . . ?
Cu7 P3 C28 C29 132.2(6) . . . . ?
Cu7 P3 C28 C33 -50.9(6) . . . . ?
Cu7 P3 C34 C35 -31.2(5) . . . . ?
Cu7 P3 C34 C39 148.4(5) . . . . ?
Cu15 P7 C79 N3 -35.5(5) . . . . ?
Cu15 P7 C80 C81 150.4(4) . . . . ?
Cu15 P7 C80 C85 -27.0(5) . . . . ?
Cu15 P7 C86 C87 129.4(5) . . . . ?
Cu15 P7 C86 C91 -52.0(6) . . . . ?
Cu16 P9 C105 N3 -33.9(5) . . . . ?
Cu16 P9 C106 C107 -52.4(6) . . . . ?
Cu16 P9 C106 C111 130.1(6) . . . . ?
Cu16 P9 C112 C113 156.4(5) . . . . ?
Cu16 P9 C112 C117 -22.7(6) . . . . ?
Cu18 P10 C118 N4 -36.3(4) . . . . ?
Cu18 P10 C119 C120 -52.4(6) . . . . ?
Cu18 P10 C119 C124 128.5(6) . . . . ?
Cu18 P10 C125 C126 150.1(5) . . . . ?
Cu18 P10 C125 C130 -30.0(5) . . . . ?
Cu19 P12 C144 N4 -35.9(5) . . . . ?
Cu19 P12 C145 C146 152.6(5) . . . . ?
Cu19 P12 C145 C150 -26.2(5) . . . . ?
Cu19 P12 C151 C152 -49.8(6) . . . . ?
Cu19 P12 C151 C156 132.5(5) . . . . ?
Cu21 P11 C131 N4 -29.5(4) . . . . ?
Cu21 P11 C132 C133 -46.4(6) . . . . ?
Cu21 P11 C132 C137 134.1(5) . . . . ?
Cu21 P11 C138 C139 154.4(5) . . . . ?
Cu21 P11 C138 C143 -27.7(6) . . . . ?
Cu22 P8 C92 N3 -32.3(4) . . . . ?
Cu22 P8 C93 C94 141.9(5) . . . . ?
Cu22 P8 C93 C98 -40.4(7) . . . . ?
Cu22 P8 C99 C100 147.8(5) . . . . ?
Cu22 P8 C99 C104 -29.7(6) . . . . ?
P1 C2 C3 C4 178.3(6) . . . . ?
P1 C2 C7 C6 -178.1(6) . . . . ?
P1 C8 C9 C10 -179.6(7) . . . . ?
P1 C8 C13 C12 -179.6(6) . . . . ?
P2 C15 C16 C17 179.6(5) . . . . ?
P2 C15 C20 C19 178.3(7) . . . . ?
P2 C21 C22 C23 178.8(6) . . . . ?
P2 C21 C26 C25 -179.3(6) . . . . ?
P3 C28 C29 C30 175.8(6) . . . . ?
P3 C28 C33 C32 -174.7(6) . . . . ?
P3 C34 C35 C36 178.6(5) . . . . ?
P3 C34 C39 C38 -178.0(5) . . . . ?
P4 C41 C42 C43 -176.2(9) . . . . ?
P4 C41 C46 C45 175.8(6) . . . . ?
P4 C47 C48 C49 177.5(7) . . . . ?
P4 C47 C52 C51 -174.9(9) . . . . ?
P5 C54 C55 C56 -178.3(6) . . . . ?
P5 C54 C59 C58 178.8(6) . . . . ?
P5 C60 C61 C62 176.7(5) . . . . ?
P5 C60 C65 C64 -176.1(6) . . . . ?
P6 C67 C68 C69 -175.4(6) . . . . ?
P6 C67 C72 C71 176.5(6) . . . . ?
P6 C73 C74 C75 -174.3(6) . . . . ?
P6 C73 C78 C77 175.1(6) . . . . ?
P7 C80 C81 C82 -175.7(5) . . . . ?
P7 C80 C85 C84 177.6(5) . . . . ?
P7 C86 C87 C88 176.1(5) . . . . ?
P7 C86 C91 C90 -175.0(6) . . . . ?
P8 C93 C94 C95 179.4(6) . . . . ?
P8 C93 C98 C97 -178.3(7) . . . . ?
P8 C99 C100 C101 -178.4(6) . . . . ?
P8 C99 C104 C103 178.9(5) . . . . ?
P9 C106 C107 C108 -177.1(6) . . . . ?
P9 C106 C111 C110 177.0(6) . . . . ?
P9 C112 C113 C114 -178.5(6) . . . . ?
P9 C112 C117 C116 178.0(5) . . . . ?
P10 C119 C120 C121 -175.5(6) . . . . ?
P10 C119 C124 C123 174.9(7) . . . . ?
P10 C125 C126 C127 -177.6(5) . . . . ?
P10 C125 C130 C129 178.2(5) . . . . ?
P11 C132 C133 C134 -179.0(6) . . . . ?
P11 C132 C137 C136 179.5(6) . . . . ?
P11 C138 C139 C140 -177.8(6) . . . . ?
P11 C138 C143 C142 178.6(5) . . . . ?
P12 C145 C146 C147 -178.2(6) . . . . ?
P12 C145 C150 C149 177.7(5) . . . . ?
P12 C151 C152 C153 179.6(6) . . . . ?
P12 C151 C156 C155 -178.5(6) . . . . ?
C1 P1 C2 C3 -145.3(6) . . . . ?
C1 P1 C2 C7 35.1(7) . . . . ?
C1 P1 C8 C9 62.3(7) . . . . ?
C1 P1 C8 C13 -119.4(6) . . . . ?
C1 N1 C14 P2 149.2(5) . . . . ?
C1 N1 C27 P3 -81.0(6) . . . . ?
C2 P1 C1 N1 91.1(5) . . . . ?
C2 P1 C8 C9 172.9(6) . . . . ?
C2 P1 C8 C13 -8.8(7) . . . . ?
C2 C3 C4 C5 -0.6(12) . . . . ?
C3 C2 C7 C6 2.3(11) . . . . ?
C3 C4 C5 C6 3.1(13) . . . . ?
C4 C5 C6 C7 -2.8(13) . . . . ?
C5 C6 C7 C2 0.0(13) . . . . ?
C7 C2 C3 C4 -2.0(11) . . . . ?
C8 P1 C1 N1 -158.9(5) . . . . ?
C8 P1 C2 C3 108.1(6) . . . . ?
C8 P1 C2 C7 -71.5(7) . . . . ?
C8 C9 C10 C11 -1.3(14) . . . . ?
C9 C8 C13 C12 -1.3(11) . . . . ?
C9 C10 C11 C12 -0.1(14) . . . . ?
C10 C11 C12 C13 0.7(13) . . . . ?
C11 C12 C13 C8 0.0(12) . . . . ?
C13 C8 C9 C10 2.0(12) . . . . ?
C14 P2 C15 C16 -138.5(5) . . . . ?
C14 P2 C15 C20 42.2(7) . . . . ?
C14 P2 C21 C22 -117.9(6) . . . . ?
C14 P2 C21 C26 61.3(6) . . . . ?
C14 N1 C1 P1 -83.5(6) . . . . ?
C14 N1 C27 P3 147.9(4) . . . . ?
C15 P2 C14 N1 90.8(5) . . . . ?
C15 P2 C21 C22 -9.5(7) . . . . ?
C15 P2 C21 C26 169.8(5) . . . . ?
C15 C16 C17 C18 0.4(11) . . . . ?
C16 C15 C20 C19 -1.1(12) . . . . ?
C16 C17 C18 C19 2.5(12) . . . . ?
C17 C18 C19 C20 -4.7(15) . . . . ?
C18 C19 C20 C15 3.9(15) . . . . ?
C20 C15 C16 C17 -1.0(11) . . . . ?
C21 P2 C14 N1 -161.7(5) . . . . ?
C21 P2 C15 C16 118.5(5) . . . . ?
C21 P2 C15 C20 -60.9(7) . . . . ?
C21 C22 C23 C24 -0.3(13) . . . . ?
C22 C21 C26 C25 0.0(11) . . . . ?
C22 C23 C24 C25 1.5(13) . . . . ?
C23 C24 C25 C26 -1.9(14) . . . . ?
C24 C25 C26 C21 1.2(13) . . . . ?
C26 C21 C22 C23 -0.4(11) . . . . ?
C27 P3 C28 C29 -111.7(6) . . . . ?
C27 P3 C28 C33 65.3(5) . . . . ?
C27 P3 C34 C35 -149.2(5) . . . . ?
C27 P3 C34 C39 30.4(6) . . . . ?
C27 N1 C1 P1 145.4(4) . . . . ?
C27 N1 C14 P2 -79.2(5) . . . . ?
C28 P3 C27 N1 -164.2(4) . . . . ?
C28 P3 C34 C35 107.5(5) . . . . ?
C28 P3 C34 C39 -72.9(6) . . . . ?
C28 C29 C30 C31 -1.1(13) . . . . ?
C29 C28 C33 C32 2.4(10) . . . . ?
C29 C30 C31 C32 2.0(13) . . . . ?
C30 C31 C32 C33 -0.6(12) . . . . ?
C31 C32 C33 C28 -1.6(11) . . . . ?
C33 C28 C29 C30 -1.1(11) . . . . ?
C34 P3 C27 N1 88.8(5) . . . . ?
C34 P3 C28 C29 -3.2(7) . . . . ?
C34 P3 C28 C33 173.7(5) . . . . ?
C34 C35 C36 C37 -0.3(10) . . . . ?
C35 C34 C39 C38 1.6(9) . . . . ?
C35 C36 C37 C38 1.0(10) . . . . ?
C36 C37 C38 C39 -0.4(10) . . . . ?
C37 C38 C39 C34 -0.9(10) . . . . ?
C39 C34 C35 C36 -1.0(9) . . . . ?
C40 P4 C41 C42 35.0(9) . . . . ?
C40 P4 C41 C46 -142.6(6) . . . . ?
C40 P4 C47 C48 -97.9(8) . . . . ?
C40 P4 C47 C52 78.6(7) . . . . ?
C40 N2 C53 P5 149.2(5) . . . . ?
C40 N2 C66 P6 -82.1(6) . . . . ?
C41 P4 C40 N2 90.0(5) . . . . ?
C41 P4 C47 C48 13.9(9) . . . . ?
C41 P4 C47 C52 -169.6(7) . . . . ?
C41 C42 C43 C44 0.2(18) . . . . ?
C42 C41 C46 C45 -1.9(13) . . . . ?
C42 C43 C44 C45 -1.2(18) . . . . ?
C43 C44 C45 C46 0.7(15) . . . . ?
C44 C45 C46 C41 0.8(13) . . . . ?
C46 C41 C42 C43 1.4(15) . . . . ?
C47 P4 C40 N2 -159.2(5) . . . . ?
C47 P4 C41 C42 -70.3(9) . . . . ?
C47 P4 C41 C46 112.1(7) . . . . ?
C47 C48 C49 C50 -3.0(15) . . . . ?
C48 C47 C52 C51 1.8(15) . . . . ?
C48 C49 C50 C51 2.1(16) . . . . ?
C49 C50 C51 C52 0.9(17) . . . . ?
C50 C51 C52 C47 -2.8(17) . . . . ?
C52 C47 C48 C49 1.0(13) . . . . ?
C53 P5 C54 C55 73.1(6) . . . . ?
C53 P5 C54 C59 -103.4(7) . . . . ?
C53 P5 C60 C61 -145.9(5) . . . . ?
C53 P5 C60 C65 32.4(7) . . . . ?
C53 N2 C40 P4 -81.6(6) . . . . ?
C53 N2 C66 P6 144.5(4) . . . . ?
C54 P5 C53 N2 -163.2(5) . . . . ?
C54 P5 C60 C61 111.0(6) . . . . ?
C54 P5 C60 C65 -70.7(7) . . . . ?
C54 C55 C56 C57 0.6(12) . . . . ?
C55 C54 C59 C58 2.5(11) . . . . ?
C55 C56 C57 C58 -0.5(13) . . . . ?
C56 C57 C58 C59 1.4(13) . . . . ?
C57 C58 C59 C54 -2.4(12) . . . . ?
C59 C54 C55 C56 -1.6(11) . . . . ?
C60 P5 C53 N2 88.5(5) . . . . ?
C60 P5 C54 C55 -177.8(5) . . . . ?
C60 P5 C54 C59 5.7(7) . . . . ?
C60 C61 C62 C63 -1.2(11) . . . . ?
C61 C60 C65 C64 2.2(11) . . . . ?
C61 C62 C63 C64 3.8(12) . . . . ?
C62 C63 C64 C65 -3.3(12) . . . . ?
C63 C64 C65 C60 0.4(12) . . . . ?
C65 C60 C61 C62 -1.7(11) . . . . ?
C66 P6 C67 C68 30.5(7) . . . . ?
C66 P6 C67 C72 -144.4(6) . . . . ?
C66 P6 C73 C74 59.2(6) . . . . ?
C66 P6 C73 C78 -118.7(6) . . . . ?
C66 N2 C40 P4 145.1(5) . . . . ?
C66 N2 C53 P5 -76.8(6) . . . . ?
C67 P6 C66 N2 89.4(5) . . . . ?
C67 P6 C73 C74 166.9(6) . . . . ?
C67 P6 C73 C78 -11.1(7) . . . . ?
C67 C68 C69 C70 1.1(12) . . . . ?
C68 C67 C72 C71 1.3(11) . . . . ?
C68 C69 C70 C71 -2.4(12) . . . . ?
C69 C70 C71 C72 3.1(12) . . . . ?
C70 C71 C72 C67 -2.6(12) . . . . ?
C72 C67 C68 C69 -0.6(11) . . . . ?
C73 P6 C66 N2 -163.3(5) . . . . ?
C73 P6 C67 C68 -72.8(6) . . . . ?
C73 P6 C67 C72 112.4(6) . . . . ?
C73 C74 C75 C76 -0.3(13) . . . . ?
C74 C73 C78 C77 -2.9(11) . . . . ?
C74 C75 C76 C77 -3.8(13) . . . . ?
C75 C76 C77 C78 4.6(13) . . . . ?
C76 C77 C78 C73 -1.2(12) . . . . ?
C78 C73 C74 C75 3.7(11) . . . . ?
C79 P7 C80 C81 32.2(5) . . . . ?
C79 P7 C80 C85 -145.2(5) . . . . ?
C79 P7 C86 C87 -114.8(6) . . . . ?
C79 P7 C86 C91 63.8(6) . . . . ?
C79 N3 C92 P8 144.5(4) . . . . ?
C79 N3 C105 P9 -77.1(5) . . . . ?
C80 P7 C79 N3 89.5(5) . . . . ?
C80 P7 C86 C87 -6.5(6) . . . . ?
C80 P7 C86 C91 172.1(5) . . . . ?
C80 C81 C82 C83 -1.2(9) . . . . ?
C81 C80 C85 C84 0.2(9) . . . . ?
C81 C82 C83 C84 -1.1(10) . . . . ?
C82 C83 C84 C85 2.9(11) . . . . ?
C83 C84 C85 C80 -2.5(10) . . . . ?
C85 C80 C81 C82 1.7(9) . . . . ?
C86 P7 C79 N3 -163.2(4) . . . . ?
C86 P7 C80 C81 -70.7(5) . . . . ?
C86 P7 C80 C85 111.9(5) . . . . ?
C86 C87 C88 C89 -1.0(10) . . . . ?
C87 C86 C91 C90 3.7(10) . . . . ?
C87 C88 C89 C90 3.4(11) . . . . ?
C88 C89 C90 C91 -2.2(11) . . . . ?
C89 C90 C91 C86 -1.4(11) . . . . ?
C91 C86 C87 C88 -2.5(10) . . . . ?
C92 P8 C93 C94 -107.0(6) . . . . ?
C92 P8 C93 C98 70.7(7) . . . . ?
C92 P8 C99 C100 34.6(7) . . . . ?
C92 P8 C99 C104 -143.0(5) . . . . ?
C92 N3 C79 P7 -80.7(5) . . . . ?
C92 N3 C105 P9 149.3(4) . . . . ?
C93 P8 C92 N3 -159.7(4) . . . . ?
C93 P8 C99 C100 -71.0(7) . . . . ?
C93 P8 C99 C104 111.4(5) . . . . ?
C93 C94 C95 C96 -0.3(11) . . . . ?
C94 C93 C98 C97 -0.5(12) . . . . ?
C94 C95 C96 C97 -2.4(13) . . . . ?
C95 C96 C97 C98 3.7(13) . . . . ?
C96 C97 C98 C93 -2.2(14) . . . . ?
C98 C93 C94 C95 1.8(11) . . . . ?
C99 P8 C92 N3 90.3(4) . . . . ?
C99 P8 C93 C94 4.4(7) . . . . ?
C99 P8 C93 C98 -177.9(6) . . . . ?
C99 C100 C101 C102 -0.3(12) . . . . ?
C100 C99 C104 C103 1.3(10) . . . . ?
C100 C101 C102 C103 1.1(12) . . . . ?
C101 C102 C103 C104 -0.7(12) . . . . ?
C102 C103 C104 C99 -0.5(10) . . . . ?
C104 C99 C100 C101 -0.9(11) . . . . ?
C105 P9 C106 C107 63.9(6) . . . . ?
C105 P9 C106 C111 -113.5(6) . . . . ?
C105 P9 C112 C113 37.9(7) . . . . ?
C105 P9 C112 C117 -141.2(5) . . . . ?
C105 N3 C79 P7 146.1(4) . . . . ?
C105 N3 C92 P8 -81.7(5) . . . . ?
C106 P9 C105 N3 -162.5(4) . . . . ?
C106 P9 C112 C113 -63.8(7) . . . . ?
C106 P9 C112 C117 117.1(5) . . . . ?
C106 C107 C108 C109 -0.5(12) . . . . ?
C107 C106 C111 C110 -0.4(11) . . . . ?
C107 C108 C109 C110 0.3(14) . . . . ?
C108 C109 C110 C111 -0.2(14) . . . . ?
C109 C110 C111 C106 0.2(13) . . . . ?
C111 C106 C107 C108 0.6(11) . . . . ?
C112 P9 C105 N3 90.4(5) . . . . ?
C112 P9 C106 C107 171.6(5) . . . . ?
C112 P9 C106 C111 -5.8(7) . . . . ?
C112 C113 C114 C115 -1.2(12) . . . . ?
C113 C112 C117 C116 -1.1(10) . . . . ?
C113 C114 C115 C116 2.5(13) . . . . ?
C114 C115 C116 C117 -3.0(12) . . . . ?
C115 C116 C117 C112 2.3(10) . . . . ?
C117 C112 C113 C114 0.6(11) . . . . ?
C118 P10 C119 C120 64.5(6) . . . . ?
C118 P10 C119 C124 -114.7(7) . . . . ?
C118 P10 C125 C126 30.9(6) . . . . ?
C118 P10 C125 C130 -149.2(5) . . . . ?
C118 N4 C131 P11 143.5(4) . . . . ?
C118 N4 C144 P12 -76.2(5) . . . . ?
C119 P10 C118 N4 -163.1(4) . . . . ?
C119 P10 C125 C126 -73.2(6) . . . . ?
C119 P10 C125 C130 106.7(5) . . . . ?
C119 C120 C121 C122 -1.5(12) . . . . ?
C120 C119 C124 C123 -4.3(12) . . . . ?
C120 C121 C122 C123 -0.1(14) . . . . ?
C121 C122 C123 C124 -0.5(15) . . . . ?
C122 C123 C124 C119 2.8(15) . . . . ?
C124 C119 C120 C121 3.7(11) . . . . ?
C125 P10 C118 N4 89.3(4) . . . . ?
C125 P10 C119 C120 173.0(5) . . . . ?
C125 P10 C119 C124 -6.2(7) . . . . ?
C125 C126 C127 C128 -2.4(10) . . . . ?
C126 C125 C130 C129 -1.8(9) . . . . ?
C126 C127 C128 C129 1.7(10) . . . . ?
C127 C128 C129 C130 -1.0(10) . . . . ?
C128 C129 C130 C125 1.1(10) . . . . ?
C130 C125 C126 C127 2.5(9) . . . . ?
C131 P11 C132 C133 65.2(6) . . . . ?
C131 P11 C132 C137 -114.4(6) . . . . ?
C131 P11 C138 C139 41.6(7) . . . . ?
C131 P11 C138 C143 -140.5(5) . . . . ?
C131 N4 C118 P10 -82.9(6) . . . . ?
C131 N4 C144 P12 151.2(4) . . . . ?
C132 P11 C131 N4 -157.7(4) . . . . ?
C132 P11 C138 C139 -64.0(7) . . . . ?
C132 P11 C138 C143 113.9(5) . . . . ?
C132 C133 C134 C135 0.0(12) . . . . ?
C133 C132 C137 C136 0.0(10) . . . . ?
C133 C134 C135 C136 -1.2(13) . . . . ?
C134 C135 C136 C137 1.8(12) . . . . ?
C135 C136 C137 C132 -1.2(12) . . . . ?
C137 C132 C133 C134 0.6(10) . . . . ?
C138 P11 C131 N4 92.9(4) . . . . ?
C138 P11 C132 C133 175.9(5) . . . . ?
C138 P11 C132 C137 -3.6(7) . . . . ?
C138 C139 C140 C141 -3.1(13) . . . . ?
C139 C138 C143 C142 -3.5(10) . . . . ?
C139 C140 C141 C142 1.1(13) . . . . ?
C140 C141 C142 C143 -0.2(12) . . . . ?
C141 C142 C143 C138 1.4(11) . . . . ?
C143 C138 C139 C140 4.4(11) . . . . ?
C144 P12 C145 C146 32.3(6) . . . . ?
C144 P12 C145 C150 -146.6(5) . . . . ?
C144 P12 C151 C152 68.4(5) . . . . ?
C144 P12 C151 C156 -109.3(6) . . . . ?
C144 N4 C118 P10 145.0(4) . . . . ?
C144 N4 C131 P11 -84.0(5) . . . . ?
C145 P12 C144 N4 88.6(5) . . . . ?
C145 P12 C151 C152 177.3(5) . . . . ?
C145 P12 C151 C156 -0.4(6) . . . . ?
C145 C146 C147 C148 0.1(12) . . . . ?
C146 C145 C150 C149 -1.2(9) . . . . ?
C146 C147 C148 C149 0.0(12) . . . . ?
C147 C148 C149 C150 -0.6(11) . . . . ?
C148 C149 C150 C145 1.2(9) . . . . ?
C150 C145 C146 C147 0.5(10) . . . . ?
C151 P12 C144 N4 -164.0(4) . . . . ?
C151 P12 C145 C146 -70.5(6) . . . . ?
C151 P12 C145 C150 110.6(5) . . . . ?
C151 C152 C153 C154 -0.7(12) . . . . ?
C152 C151 C156 C155 3.9(10) . . . . ?
C152 C153 C154 C155 2.6(13) . . . . ?
C153 C154 C155 C156 -1.3(12) . . . . ?
C154 C155 C156 C151 -2.0(11) . . . . ?
C156 C151 C152 C153 -2.5(10) . . . . ?
Cu23 P13 C165 N9 32.9(5) . . . . ?
Cu23 P13 C166 C167 41.4(7) . . . . ?
Cu23 P13 C166 C171 -140.5(6) . . . . ?
Cu23 P13 C172 C173 -148.3(6) . . . . ?
Cu23 P13 C172 C177 28.9(6) . . . . ?
Cu24 P16 C204 N10 30.7(5) . . . . ?
Cu24 P16 C205 C206 -151.4(5) . . . . ?
Cu24 P16 C205 C210 28.9(6) . . . . ?
Cu24 P16 C211 C212 -136.6(5) . . . . ?
Cu24 P16 C211 C216 45.9(6) . . . . ?
Cu25 P17 C217 N10 36.8(5) . . . . ?
Cu25 P17 C218 C219 -147.5(5) . . . . ?
Cu25 P17 C218 C223 33.6(6) . . . . ?
Cu25 P17 C224 C225 47.9(6) . . . . ?
Cu25 P17 C224 C229 -134.9(5) . . . . ?
Cu26 P18 C230 N10 36.3(5) . . . . ?
Cu26 P18 C231 C232 25.0(6) . . . . ?
Cu26 P18 C231 C236 -151.6(5) . . . . ?
Cu26 P18 C237 C238 50.5(6) . . . . ?
Cu26 P18 C237 C242 -130.3(5) . . . . ?
Cu28 P14 C178 N9 35.5(5) . . . . ?
Cu28 P14 C179 C180 27.2(5) . . . . ?
Cu28 P14 C179 C184 -150.2(4) . . . . ?
Cu28 P14 C185 C186 -130.3(5) . . . . ?
Cu28 P14 C185 C190 51.3(6) . . . . ?
Cu29 P15 C191 N9 32.0(5) . . . . ?
Cu29 P15 C192 C193 23.1(6) . . . . ?
Cu29 P15 C192 C197 -157.0(7) . . . . ?
Cu29 P15 C198 C199 -129.2(6) . . . . ?
Cu29 P15 C198 C203 53.5(7) . . . . ?
Cu37 P20 C269 N11 34.6(5) . . . . ?
Cu37 P20 C270 C271 26.0(6) . . . . ?
Cu37 P20 C270 C275 -152.9(5) . . . . ?
Cu37 P20 C276 C277 -137.6(6) . . . . ?
Cu37 P20 C276 C281 44.3(6) . . . . ?
Cu38 P19 C243 N11 36.5(5) . . . . ?
Cu38 P19 C244 C245 -114.4(5) . . . . ?
Cu38 P19 C244 C249 65.0(6) . . . . ?
Cu38 P19 C250 C251 27.0(6) . . . . ?
Cu38 P19 C250 C255 -152.7(5) . . . . ?
Cu40 P22 C295 N12 30.4(5) . . . . ?
Cu40 P22 C296 C297 58.7(7) . . . . ?
Cu40 P22 C296 C301 -123.6(6) . . . . ?
Cu40 P22 C302 C303 -159.5(6) . . . . ?
Cu40 P22 C302 C307 18.6(6) . . . . ?
Cu41 P24 C308 N12 37.1(5) . . . . ?
Cu41 P24 C309 C310 -146.5(5) . . . . ?
Cu41 P24 C309 C314 30.9(6) . . . . ?
Cu41 P24 C315 C316 -134.9(6) . . . . ?
Cu41 P24 C315 C320 49.1(6) . . . . ?
Cu43 P21 C256 N11 32.7(5) . . . . ?
Cu43 P21 C257 C258 32.1(8) . . . . ?
Cu43 P21 C257 C262 -155.2(6) . . . . ?
Cu43 P21 C263 C264 27.5(6) . . . . ?
Cu43 P21 C263 C268 -150.2(5) . . . . ?
Cu44 P23 C282 N12 31.8(5) . . . . ?
Cu44 P23 C283 C284 32.1(7) . . . . ?
Cu44 P23 C283 C288 -151.1(6) . . . . ?
Cu44 P23 C289 C290 -128.2(6) . . . . ?
Cu44 P23 C289 C294 48.7(7) . . . . ?
P13 C166 C167 C168 178.7(7) . . . . ?
P13 C166 C171 C170 -179.4(6) . . . . ?
P13 C172 C173 C174 179.9(6) . . . . ?
P13 C172 C177 C176 -179.9(5) . . . . ?
P14 C179 C180 C181 -177.7(5) . . . . ?
P14 C179 C184 C183 177.4(5) . . . . ?
P14 C185 C186 C187 -175.1(5) . . . . ?
P14 C185 C190 C189 173.8(6) . . . . ?
P15 C192 C193 C194 -177.8(5) . . . . ?
P15 C192 C197 C196 176.8(8) . . . . ?
P15 C198 C199 C200 -177.1(7) . . . . ?
P15 C198 C203 C202 176.8(7) . . . . ?
P16 C205 C206 C207 175.9(6) . . . . ?
P16 C205 C210 C209 -176.8(5) . . . . ?
P16 C211 C212 C213 -177.7(6) . . . . ?
P16 C211 C216 C215 178.3(6) . . . . ?
P17 C218 C219 C220 179.4(5) . . . . ?
P17 C218 C223 C222 -179.4(5) . . . . ?
P17 C224 C225 C226 177.7(6) . . . . ?
P17 C224 C229 C228 -178.5(6) . . . . ?
P18 C231 C232 C233 -177.9(5) . . . . ?
P18 C231 C236 C235 178.0(6) . . . . ?
P18 C237 C238 C239 -178.9(6) . . . . ?
P18 C237 C242 C241 177.9(6) . . . . ?
P19 C244 C245 C246 -178.1(6) . . . . ?
P19 C244 C249 C248 175.2(6) . . . . ?
P19 C250 C251 C252 -177.1(5) . . . . ?
P19 C250 C255 C254 175.3(5) . . . . ?
P20 C270 C271 C272 -176.5(5) . . . . ?
P20 C270 C275 C274 177.2(6) . . . . ?
P20 C276 C277 C278 -179.2(6) . . . . ?
P20 C276 C281 C280 177.5(6) . . . . ?
P21 C257 C258 C259 175.5(8) . . . . ?
P21 C257 C262 C261 -173.7(7) . . . . ?
P21 C263 C264 C265 -176.7(5) . . . . ?
P21 C263 C268 C267 176.3(6) . . . . ?
P22 C296 C297 C298 176.1(7) . . . . ?
P22 C296 C301 C300 -178.9(7) . . . . ?
P22 C302 C303 C304 178.8(7) . . . . ?
P22 C302 C307 C306 -177.5(5) . . . . ?
P23 C283 C284 C285 178.3(6) . . . . ?
P23 C283 C288 C287 -180.0(7) . . . . ?
P23 C289 C290 C291 178.2(6) . . . . ?
P23 C289 C294 C293 -179.7(7) . . . . ?
P24 C309 C310 C311 177.1(5) . . . . ?
P24 C309 C314 C313 -178.1(5) . . . . ?
P24 C315 C316 C317 -176.0(6) . . . . ?
P24 C315 C320 C319 175.2(6) . . . . ?
C165 P13 C166 C167 -68.8(7) . . . . ?
C165 P13 C166 C171 109.4(6) . . . . ?
C165 P13 C172 C173 -34.7(7) . . . . ?
C165 P13 C172 C177 142.5(5) . . . . ?
C165 N9 C178 P14 80.3(6) . . . . ?
C165 N9 C191 P15 -148.9(4) . . . . ?
C166 P13 C165 N9 159.4(5) . . . . ?
C166 P13 C172 C173 70.6(7) . . . . ?
C166 P13 C172 C177 -112.2(5) . . . . ?
C166 C167 C168 C169 1.2(14) . . . . ?
C167 C166 C171 C170 -1.2(11) . . . . ?
C167 C168 C169 C170 -2.1(14) . . . . ?
C168 C169 C170 C171 1.2(13) . . . . ?
C169 C170 C171 C166 0.4(12) . . . . ?
C171 C166 C167 C168 0.4(12) . . . . ?
C172 P13 C165 N9 -91.0(5) . . . . ?
C172 P13 C166 C167 179.7(6) . . . . ?
C172 P13 C166 C171 -2.1(7) . . . . ?
C172 C173 C174 C175 -1.9(13) . . . . ?
C173 C172 C177 C176 -2.5(10) . . . . ?
C173 C174 C175 C176 0.9(13) . . . . ?
C174 C175 C176 C177 -0.7(12) . . . . ?
C175 C176 C177 C172 1.5(11) . . . . ?
C177 C172 C173 C174 2.7(11) . . . . ?
C178 P14 C179 C180 145.3(5) . . . . ?
C178 P14 C179 C184 -32.1(6) . . . . ?
C178 P14 C185 C186 114.1(6) . . . . ?
C178 P14 C185 C190 -64.3(6) . . . . ?
C178 N9 C165 P13 -145.4(4) . . . . ?
C178 N9 C191 P15 79.1(6) . . . . ?
C179 P14 C178 N9 -89.4(5) . . . . ?
C179 P14 C185 C186 5.8(6) . . . . ?
C179 P14 C185 C190 -172.6(5) . . . . ?
C179 C180 C181 C182 1.5(10) . . . . ?
C180 C179 C184 C183 0.0(9) . . . . ?
C180 C181 C182 C183 -2.6(11) . . . . ?
C181 C182 C183 C184 2.4(11) . . . . ?
C182 C183 C184 C179 -1.1(10) . . . . ?
C184 C179 C180 C181 -0.2(9) . . . . ?
C185 P14 C178 N9 163.7(5) . . . . ?
C185 P14 C179 C180 -112.4(5) . . . . ?
C185 P14 C179 C184 70.2(5) . . . . ?
C185 C186 C187 C188 0.7(11) . . . . ?
C186 C185 C190 C189 -4.7(10) . . . . ?
C186 C187 C188 C189 -3.4(11) . . . . ?
C187 C188 C189 C190 2.1(11) . . . . ?
C188 C189 C190 C185 2.1(11) . . . . ?
C190 C185 C186 C187 3.3(10) . . . . ?
C191 P15 C192 C193 141.4(5) . . . . ?
C191 P15 C192 C197 -38.7(8) . . . . ?
C191 P15 C198 C199 113.2(7) . . . . ?
C191 P15 C198 C203 -64.1(6) . . . . ?
C191 N9 C165 P13 81.9(6) . . . . ?
C191 N9 C178 P14 -147.8(4) . . . . ?
C192 P15 C191 N9 -90.6(5) . . . . ?
C192 P15 C198 C199 5.4(7) . . . . ?
C192 P15 C198 C203 -171.9(6) . . . . ?
C192 C193 C194 C195 -1.6(11) . . . . ?
C193 C192 C197 C196 -3.2(13) . . . . ?
C193 C194 C195 C196 1.8(14) . . . . ?
C194 C195 C196 C197 -2.7(16) . . . . ?
C195 C196 C197 C192 3.4(16) . . . . ?
C197 C192 C193 C194 2.3(11) . . . . ?
C198 P15 C191 N9 161.7(5) . . . . ?
C198 P15 C192 C193 -116.7(6) . . . . ?
C198 P15 C192 C197 63.3(8) . . . . ?
C198 C199 C200 C201 0.0(15) . . . . ?
C199 C198 C203 C202 -0.6(12) . . . . ?
C199 C200 C201 C202 0.3(16) . . . . ?
C200 C201 C202 C203 -0.8(15) . . . . ?
C201 C202 C203 C198 0.9(14) . . . . ?
C203 C198 C199 C200 0.2(12) . . . . ?
C204 P16 C205 C206 -38.8(7) . . . . ?
C204 P16 C205 C210 141.6(5) . . . . ?
C204 P16 C211 C212 111.4(6) . . . . ?
C204 P16 C211 C216 -66.0(6) . . . . ?
C204 N10 C217 P17 82.4(6) . . . . ?
C204 N10 C230 P18 -150.2(4) . . . . ?
C205 P16 C204 N10 -91.1(5) . . . . ?
C205 P16 C211 C212 1.0(7) . . . . ?
C205 P16 C211 C216 -176.5(6) . . . . ?
C205 C206 C207 C208 2.8(12) . . . . ?
C206 C205 C210 C209 3.5(10) . . . . ?
C206 C207 C208 C209 -0.1(12) . . . . ?
C207 C208 C209 C210 -0.8(12) . . . . ?
C208 C209 C210 C205 -0.9(11) . . . . ?
C210 C205 C206 C207 -4.5(11) . . . . ?
C211 P16 C204 N10 159.1(4) . . . . ?
C211 P16 C205 C206 66.8(7) . . . . ?
C211 P16 C205 C210 -112.8(5) . . . . ?
C211 C212 C213 C214 0.1(12) . . . . ?
C212 C211 C216 C215 0.7(11) . . . . ?
C212 C213 C214 C215 -0.3(13) . . . . ?
C213 C214 C215 C216 0.7(13) . . . . ?
C214 C215 C216 C211 -0.9(13) . . . . ?
C216 C211 C212 C213 -0.2(11) . . . . ?
C217 P17 C218 C219 -28.9(6) . . . . ?
C217 P17 C218 C223 152.3(5) . . . . ?
C217 P17 C224 C225 -68.6(6) . . . . ?
C217 P17 C224 C229 108.7(6) . . . . ?
C217 N10 C204 P16 -143.8(4) . . . . ?
C217 N10 C230 P18 77.4(6) . . . . ?
C218 P17 C217 N10 -88.3(5) . . . . ?
C218 P17 C224 C225 -178.0(5) . . . . ?
C218 P17 C224 C229 -0.8(7) . . . . ?
C218 C219 C220 C221 0.9(10) . . . . ?
C219 C218 C223 C222 1.6(10) . . . . ?
C219 C220 C221 C222 0.2(10) . . . . ?
C220 C221 C222 C223 -0.2(10) . . . . ?
C221 C222 C223 C218 -0.7(10) . . . . ?
C223 C218 C219 C220 -1.7(10) . . . . ?
C224 P17 C217 N10 163.6(4) . . . . ?
C224 P17 C218 C219 76.0(6) . . . . ?
C224 P17 C218 C223 -102.9(5) . . . . ?
C224 C225 C226 C227 -0.8(12) . . . . ?
C225 C224 C229 C228 -1.3(10) . . . . ?
C225 C226 C227 C228 2.4(12) . . . . ?
C226 C227 C228 C229 -3.6(13) . . . . ?
C227 C228 C229 C224 3.0(12) . . . . ?
C229 C224 C225 C226 0.3(11) . . . . ?
C230 P18 C231 C232 145.3(5) . . . . ?
C230 P18 C231 C236 -31.3(6) . . . . ?
C230 P18 C237 C238 -67.9(6) . . . . ?
C230 P18 C237 C242 111.3(6) . . . . ?
C230 N10 C204 P16 83.5(6) . . . . ?
C230 N10 C217 P17 -145.3(4) . . . . ?
C231 P18 C230 N10 -87.9(5) . . . . ?
C231 P18 C237 C238 -177.6(5) . . . . ?
C231 P18 C237 C242 1.6(7) . . . . ?
C231 C232 C233 C234 1.0(10) . . . . ?
C232 C231 C236 C235 1.4(10) . . . . ?
C232 C233 C234 C235 -1.1(11) . . . . ?
C233 C234 C235 C236 1.5(12) . . . . ?
C234 C235 C236 C231 -1.6(12) . . . . ?
C236 C231 C232 C233 -1.2(10) . . . . ?
C237 P18 C230 N10 165.0(4) . . . . ?
C237 P18 C231 C232 -111.3(5) . . . . ?
C237 P18 C231 C236 72.1(6) . . . . ?
C237 C238 C239 C240 0.8(11) . . . . ?
C238 C237 C242 C241 -2.9(10) . . . . ?
C238 C239 C240 C241 -2.4(12) . . . . ?
C239 C240 C241 C242 1.4(12) . . . . ?
C240 C241 C242 C237 1.3(11) . . . . ?
C242 C237 C238 C239 1.9(10) . . . . ?
C243 P19 C244 C245 127.0(6) . . . . ?
C243 P19 C244 C249 -53.6(6) . . . . ?
C243 P19 C250 C251 146.1(5) . . . . ?
C243 P19 C250 C255 -33.6(6) . . . . ?
C243 N11 C256 P21 -142.8(5) . . . . ?
C243 N11 C269 P20 79.8(6) . . . . ?
C244 P19 C243 N11 165.2(5) . . . . ?
C244 P19 C250 C251 -109.1(6) . . . . ?
C244 P19 C250 C255 71.2(6) . . . . ?
C244 C245 C246 C247 2.7(12) . . . . ?
C245 C244 C249 C248 -5.4(11) . . . . ?
C245 C246 C247 C248 -4.7(13) . . . . ?
C246 C247 C248 C249 1.6(13) . . . . ?
C247 C248 C249 C244 3.5(13) . . . . ?
C249 C244 C245 C246 2.5(11) . . . . ?
C250 P19 C243 N11 -87.8(5) . . . . ?
C250 P19 C244 C245 18.1(6) . . . . ?
C250 P19 C244 C249 -162.5(6) . . . . ?
C250 C251 C252 C253 1.1(11) . . . . ?
C251 C250 C255 C254 -4.4(9) . . . . ?
C251 C252 C253 C254 -2.9(11) . . . . ?
C252 C253 C254 C255 1.0(11) . . . . ?
C253 C254 C255 C250 2.6(10) . . . . ?
C255 C250 C251 C252 2.6(10) . . . . ?
C256 P21 C257 C258 -79.2(7) . . . . ?
C256 P21 C257 C262 93.5(7) . . . . ?
C256 P21 C263 C264 141.2(5) . . . . ?
C256 P21 C263 C268 -36.5(7) . . . . ?
C256 N11 C243 P19 81.4(6) . . . . ?
C256 N11 C269 P20 -146.1(4) . . . . ?
C257 P21 C256 N11 160.4(5) . . . . ?
C257 P21 C263 C264 -114.7(6) . . . . ?
C257 P21 C263 C268 67.6(7) . . . . ?
C257 C258 C259 C260 -2.2(17) . . . . ?
C258 C257 C262 C261 -1.2(13) . . . . ?
C258 C259 C260 C261 0.9(16) . . . . ?
C259 C260 C261 C262 0.3(15) . . . . ?
C260 C261 C262 C257 -0.1(14) . . . . ?
C262 C257 C258 C259 2.4(15) . . . . ?
C263 P21 C256 N11 -88.7(5) . . . . ?
C263 P21 C257 C258 169.8(7) . . . . ?
C263 P21 C257 C262 -17.5(8) . . . . ?
C263 C264 C265 C266 1.4(10) . . . . ?
C264 C263 C268 C267 -1.4(10) . . . . ?
C264 C265 C266 C267 -3.5(11) . . . . ?
C265 C266 C267 C268 3.2(12) . . . . ?
C266 C267 C268 C263 -0.7(11) . . . . ?
C268 C263 C264 C265 1.1(10) . . . . ?
C269 P20 C270 C271 145.9(5) . . . . ?
C269 P20 C270 C275 -33.1(7) . . . . ?
C269 P20 C276 C277 103.6(7) . . . . ?
C269 P20 C276 C281 -74.6(6) . . . . ?
C269 N11 C243 P19 -144.8(5) . . . . ?
C269 N11 C256 P21 83.3(6) . . . . ?
C270 P20 C269 N11 -88.4(5) . . . . ?
C270 P20 C276 C277 -4.2(7) . . . . ?
C270 P20 C276 C281 177.7(5) . . . . ?
C270 C271 C272 C273 -1.7(11) . . . . ?
C271 C270 C275 C274 -1.8(11) . . . . ?
C271 C272 C273 C274 0.1(11) . . . . ?
C272 C273 C274 C275 0.6(12) . . . . ?
C273 C274 C275 C270 0.3(12) . . . . ?
C275 C270 C271 C272 2.5(10) . . . . ?
C276 P20 C269 N11 163.5(5) . . . . ?
C276 P20 C270 C271 -112.1(5) . . . . ?
C276 P20 C270 C275 69.0(7) . . . . ?
C276 C277 C278 C279 0.8(13) . . . . ?
C277 C276 C281 C280 -0.8(11) . . . . ?
C277 C278 C279 C280 1.4(13) . . . . ?
C278 C279 C280 C281 -3.2(13) . . . . ?
C279 C280 C281 C276 2.9(12) . . . . ?
C281 C276 C277 C278 -1.1(11) . . . . ?
C282 P23 C283 C284 146.1(6) . . . . ?
C282 P23 C283 C288 -37.1(8) . . . . ?
C282 P23 C289 C290 120.4(7) . . . . ?
C282 P23 C289 C294 -62.6(7) . . . . ?
C282 N12 C295 P22 -147.5(5) . . . . ?
C282 N12 C308 P24 79.7(6) . . . . ?
C283 P23 C282 N12 -92.6(5) . . . . ?
C283 P23 C289 C290 9.5(8) . . . . ?
C283 P23 C289 C294 -173.6(6) . . . . ?
C283 C284 C285 C286 0.6(13) . . . . ?
C284 C283 C288 C287 -3.1(13) . . . . ?
C284 C285 C286 C287 -0.8(13) . . . . ?
C285 C286 C287 C288 -1.0(14) . . . . ?
C286 C287 C288 C283 3.0(14) . . . . ?
C288 C283 C284 C285 1.3(12) . . . . ?
C289 P23 C282 N12 159.0(5) . . . . ?
C289 P23 C283 C284 -108.4(6) . . . . ?
C289 P23 C283 C288 68.4(8) . . . . ?
C289 C290 C291 C292 -0.4(13) . . . . ?
C290 C289 C294 C293 -2.5(12) . . . . ?
C290 C291 C292 C293 0.7(13) . . . . ?
C291 C292 C293 C294 -1.9(14) . . . . ?
C292 C293 C294 C289 2.8(13) . . . . ?
C294 C289 C290 C291 1.3(11) . . . . ?
C295 P22 C296 C297 -60.3(6) . . . . ?
C295 P22 C296 C301 117.5(7) . . . . ?
C295 P22 C302 C303 -40.9(8) . . . . ?
C295 P22 C302 C307 137.2(5) . . . . ?
C295 N12 C282 P23 81.8(6) . . . . ?
C295 N12 C308 P24 -147.3(4) . . . . ?
C296 P22 C295 N12 161.4(5) . . . . ?
C296 P22 C302 C303 61.7(7) . . . . ?
C296 P22 C302 C307 -120.2(6) . . . . ?
C296 C297 C298 C299 2.1(14) . . . . ?
C297 C296 C301 C300 -1.2(12) . . . . ?
C297 C298 C299 C300 0.5(16) . . . . ?
C298 C299 C300 C301 -3.5(16) . . . . ?
C299 C300 C301 C296 3.8(15) . . . . ?
C301 C296 C297 C298 -1.7(12) . . . . ?
C302 P22 C295 N12 -90.4(5) . . . . ?
C302 P22 C296 C297 -169.5(6) . . . . ?
C302 P22 C296 C301 8.2(7) . . . . ?
C302 C303 C304 C305 -2.4(15) . . . . ?
C303 C302 C307 C306 0.7(11) . . . . ?
C303 C304 C305 C306 2.8(15) . . . . ?
C304 C305 C306 C307 -1.4(14) . . . . ?
C305 C306 C307 C302 -0.4(11) . . . . ?
C307 C302 C303 C304 0.7(13) . . . . ?
C308 P24 C309 C310 -28.3(6) . . . . ?
C308 P24 C309 C314 149.2(5) . . . . ?
C308 P24 C315 C316 109.4(7) . . . . ?
C308 P24 C315 C320 -66.6(6) . . . . ?
C308 N12 C282 P23 -145.1(5) . . . . ?
C308 N12 C295 P22 79.0(6) . . . . ?
C309 P24 C308 N12 -87.7(5) . . . . ?
C309 P24 C315 C316 0.5(7) . . . . ?
C309 P24 C315 C320 -175.5(5) . . . . ?
C309 C310 C311 C312 0.8(10) . . . . ?
C310 C309 C314 C313 -0.6(10) . . . . ?
C310 C311 C312 C313 -0.3(11) . . . . ?
C311 C312 C313 C314 -0.7(10) . . . . ?
C312 C313 C314 C309 1.2(10) . . . . ?
C314 C309 C310 C311 -0.4(10) . . . . ?
C315 P24 C308 N12 165.0(5) . . . . ?
C315 P24 C309 C310 74.8(6) . . . . ?
C315 P24 C309 C314 -107.7(5) . . . . ?
C315 C316 C317 C318 2.6(13) . . . . ?
C316 C315 C320 C319 -1.0(11) . . . . ?
C316 C317 C318 C319 -4.1(14) . . . . ?
C317 C318 C319 C320 3.0(13) . . . . ?
C318 C319 C320 C315 -0.4(12) . . . . ?
C320 C315 C316 C317 0.0(11) . . . . ?

loop_
_smtbx_masks_void_nr
_smtbx_masks_void_average_x
_smtbx_masks_void_average_y
_smtbx_masks_void_average_z
_smtbx_masks_void_volume
_smtbx_masks_void_count_electrons
_smtbx_masks_void_content
1 0.000 0.000 0.500 16.1 0.0 ?
2 -0.347 -0.847 -0.304 7241.3 1685.8 '42 CH3CN,40 CH3OH'
3 0.500 0.500 0.000 19.5 0.0 ?
